data_7033983
loop_
_publ_author_name
'Li, Yingguo'
'Yu, Dawei'
'Dai, Zhongran'
'Zhang, Jinjin'
'Shao, Yongliang'
'Tang, Ning'
'Wu, Jincai'

_publ_section_title
;
 Bulky metallocavitands with a chiral cavity constructed by aluminum and
 magnesium atrane-likes: enantioselective recognition and separation of
 racemic alcohols.
;
_journal_issue 12
_journal_name_full 'Dalton transactions (Cambridge, England : 2003)'
_journal_page_first 5692
_journal_page_last 5702
_journal_paper_doi 10.1039/c4dt03848g
_journal_volume 44
_journal_year 2015
_chemical_absolute_configuration unk
_chemical_formula_moiety '5.55(C7 H8), 2(C99 H144 Al3 N3 O12), 0.6(C2 H3 N)'
_chemical_formula_sum 'C238.05 H334.2 Al6 N6.6 O24'
_chemical_formula_weight 3834.20
_chemical_name_systematic
;
 ? 
;
_space_group_crystal_system triclinic
_space_group_IT_number 1
_space_group_name_Hall 'P 1'
_space_group_name_H-M_alt 'P 1'
_symmetry_space_group_name_Hall 'P 1'
_symmetry_space_group_name_H-M 'P 1'
_atom_sites_solution_hydrogens geom
_atom_sites_solution_primary iterative
_atom_sites_solution_secondary difmap
_audit_creation_date 2015-01-17
_audit_creation_method
;
Olex2 1.2
(compiled 2015.01.12 svn.r3133 for OlexSys, GUI svn.r4987)
;
_audit_update_record
;
2015-01-21 deposited with the CCDC.
2015-02-10 downloaded from the CCDC.
;
_cell_angle_alpha 80.388(3)
_cell_angle_beta 75.485(3)
_cell_angle_gamma 88.132(3)
_cell_formula_units_Z 1
_cell_length_a 17.0608(6)
_cell_length_b 18.6696(6)
_cell_length_c 19.2836(8)
_cell_measurement_reflns_used 7957
_cell_measurement_temperature 100.01(10)
_cell_measurement_theta_max 28.5278
_cell_measurement_theta_min 3.0237
_cell_volume 5862.4(4)
_computing_cell_refinement
;
CrysAlisPro, Agilent Technologies,
Version 1.171.36.20 (release 27-06-2012 CrysAlis171 .NET)
(compiled Jul 11 2012,15:38:31)
;
_computing_data_collection
;
CrysAlisPro, Agilent Technologies,
Version 1.171.36.20 (release 27-06-2012 CrysAlis171 .NET)
(compiled Jul 11 2012,15:38:31)
;
_computing_data_reduction
;
CrysAlisPro, Agilent Technologies,
Version 1.171.36.20 (release 27-06-2012 CrysAlis171 .NET)
(compiled Jul 11 2012,15:38:31)
;
_computing_molecular_graphics 'Olex2 (Dolomanov et al., 2009)'
_computing_publication_material 'Olex2 (Dolomanov et al., 2009)'
_computing_structure_refinement 'XH (Sheldrick, 2008)'
_computing_structure_solution
;
Superflip (Palatinus & Chapuis, 2007;Palatinus & van der Lee, 2008;
Palatinus et al., 2012)
;
_diffrn_ambient_temperature 100.01(10)
_diffrn_detector_area_resol_mean 16.0733
_diffrn_measured_fraction_theta_full 0.996
_diffrn_measured_fraction_theta_max 0.996
_diffrn_measurement_details
;
  1 omega   -9.00   17.00   1.0000    8.0000
omega____ theta____ kappa____ phi______ frames
    -      -19.3492  -99.0000   30.0000 26

  2 omega -101.00  -74.00   1.0000    8.0000
omega____ theta____ kappa____ phi______ frames
    -      -19.3492  178.0000  -30.0000 27

  3 omega   28.00   55.00   1.0000    8.0000
omega____ theta____ kappa____ phi______ frames
    -       22.6305   77.0000  -30.0000 27

  4 omega  -10.00   23.00   1.0000    8.0000
omega____ theta____ kappa____ phi______ frames
    -       22.6305   77.0000  -30.0000 33

  5 omega   70.00  102.00   1.0000    8.0000
omega____ theta____ kappa____ phi______ frames
    -       22.6305  178.0000  -60.0000 32

  6 omega  -47.00   46.00   1.0000    8.0000
omega____ theta____ kappa____ phi______ frames
    -       22.6305  -57.0000  -90.0000 93

  7 omega   30.00   65.00   1.0000    8.0000
omega____ theta____ kappa____ phi______ frames
    -       22.6305  -99.0000 -180.0000 35

  8 omega    4.00   63.00   1.0000    8.0000
omega____ theta____ kappa____ phi______ frames
    -       22.6305   38.0000 -180.0000 59

  9 omega  -51.00   49.00   1.0000    8.0000
omega____ theta____ kappa____ phi______ frames
    -       22.6305  -38.0000  150.0000 100

 10 omega   -1.00   93.00   1.0000    8.0000
omega____ theta____ kappa____ phi______ frames
    -       22.6305   57.0000   60.0000 94
;
_diffrn_measurement_device_type 'SuperNova, Dual, Cu at zero, Eos'
_diffrn_measurement_method '\w scans'
_diffrn_orient_matrix_UB_11 0.0070755000
_diffrn_orient_matrix_UB_12 0.0146024000
_diffrn_orient_matrix_UB_13 -0.0374493000
_diffrn_orient_matrix_UB_21 0.0067657000
_diffrn_orient_matrix_UB_22 -0.0354735000
_diffrn_orient_matrix_UB_23 -0.0087632000
_diffrn_orient_matrix_UB_31 -0.0418171000
_diffrn_orient_matrix_UB_32 -0.0036526000
_diffrn_orient_matrix_UB_33 0.0020886000
_diffrn_radiation_monochromator mirror
_diffrn_radiation_type MoK\a
_diffrn_radiation_wavelength 0.71073
_diffrn_reflns_av_R_equivalents 0.0554
_diffrn_reflns_av_unetI/netI 0.1029
_diffrn_reflns_limit_h_max 20
_diffrn_reflns_limit_h_min -20
_diffrn_reflns_limit_k_max 22
_diffrn_reflns_limit_k_min -20
_diffrn_reflns_limit_l_max 22
_diffrn_reflns_limit_l_min -19
_diffrn_reflns_number 46811
_diffrn_reflns_theta_full 25.00
_diffrn_reflns_theta_max 25.00
_diffrn_reflns_theta_min 3.03
_diffrn_source 'SuperNova (Mo) X-ray Source'
_exptl_absorpt_coefficient_mu 0.089
_exptl_absorpt_correction_T_max 1.00000
_exptl_absorpt_correction_T_min 0.84333
_exptl_absorpt_correction_type multi-scan
_exptl_absorpt_process_details
;
CrysAlisPro, Agilent Technologies,
Version 1.171.36.20 (release 27-06-2012 CrysAlis171 .NET)
(compiled Jul 11 2012,15:38:31)
Empirical absorption correction using spherical harmonics,
 implemented in SCALE3 ABSPACK scaling algorithm.
;
_exptl_crystal_colour colorless
_exptl_crystal_density_diffrn 1.086
_exptl_crystal_density_method 'not measured'
_exptl_crystal_description block
_exptl_crystal_F_000 2079
_exptl_crystal_size_max 0.29
_exptl_crystal_size_mid 0.18
_exptl_crystal_size_min 0.16
_refine_diff_density_max 0.869
_refine_diff_density_min -0.526
_refine_diff_density_rms 0.070
_refine_ls_abs_structure_details 'Flack H D (1983), Acta Cryst. A39, 876-881'
_refine_ls_abs_structure_Flack 0.1(2)
_refine_ls_extinction_method none
_refine_ls_goodness_of_fit_ref 1.022
_refine_ls_hydrogen_treatment constr
_refine_ls_matrix_type full
_refine_ls_number_parameters 2494
_refine_ls_number_reflns 29342
_refine_ls_number_restraints 264
_refine_ls_restrained_S_all 1.115
_refine_ls_R_factor_all 0.1213
_refine_ls_R_factor_gt 0.0865
_refine_ls_shift/su_max 0.000
_refine_ls_shift/su_mean 0.000
_refine_ls_structure_factor_coef Fsqd
_refine_ls_weighting_details 'calc w=1/[\s^2^(Fo^2^)+(0.1221P)^2^+4.1651P] where P=(Fo^2^+2Fc^2^)/3'
_refine_ls_weighting_scheme calc
_refine_ls_wR_factor_gt 0.2061
_refine_ls_wR_factor_ref 0.2415
_reflns_number_gt 20594
_reflns_number_total 29342
_reflns_threshold_expression >2sigma(I)
_cod_data_source_file c4dt03848g2.cif
_cod_data_source_block 2
_cod_depositor_comments 'Adding full bibliography for 7033982--7033987.cif.'
_cod_original_formula_sum 'C238.05 H334.20 Al6 N6.60 O24'
_cod_database_code 7033983
_reflns_odcompleteness_completeness 99.82
_reflns_odcompleteness_iscentric 1
_reflns_odcompleteness_theta 26.32
_olex2_refinement_description
;
1. Fixed Uiso
 At 1.2 times of:
  All C(H) groups, All C(H,H) groups
 At 1.5 times of:
  All C(H,H,H) groups, All C(H,H,H,H,H,H) groups
2. Restrained distances
 C221-C222
 1.54 with sigma of 0.02
 C241-C235
 1.54 with sigma of 0.02
 C221-C223 \\sim C221-C227
 with sigma of 0.02
 C241-C236 \\sim C241-C240
 with sigma of 0.02
3. Restrained atomic chiral volume
 C222
 fixed at 0 with sigma of 0.1
 C235
 fixed at 0 with sigma of 0.1
4. Rigid bond restraints
 C221, C222, C227, C226, C225, C224, C223
 with sigma for 1-2 distances of 0.01 and sigma for 1-3 distances of 0.01
 C228, C229, C234, C233, C232, C231, C230
 with sigma for 1-2 distances of 0.01 and sigma for 1-3 distances of 0.01
 C213, C214, C219, C218, C217, C216, C215
 with sigma for 1-2 distances of 0.01 and sigma for 1-3 distances of 0.01
 C128, C126, C129, C127
 with sigma for 1-2 distances of 0.01 and sigma for 1-3 distances of 0.01
 C159, C161, C160, C162
 with sigma for 1-2 distances of 0.01 and sigma for 1-3 distances of 0.01
5. Uiso/Uaniso restraints and constraints
C221 \\sim C222 \\sim C227 \\sim C226 \\sim C225 \\sim C224 \\sim C223: within
1.7A with sigma of 0.01 and sigma for terminal atoms of 0.02
C228 \\sim C229 \\sim C234 \\sim C233 \\sim C232 \\sim C231 \\sim C230: within
1.7A with sigma of 0.01 and sigma for terminal atoms of 0.08
C213 \\sim C214 \\sim C219 \\sim C218 \\sim C217 \\sim C216 \\sim C215: within
1.7A with sigma of 0.01 and sigma for terminal atoms of 0.08
C239 \\sim C238 \\sim C237 \\sim C236 \\sim C235 \\sim C240: within 1.7A with
sigma of 0.01 and sigma for terminal atoms of 0.08
C126 \\sim C128 \\sim C129 \\sim C127: within 1.7A with sigma of 0.001 and
sigma for terminal atoms of 0.002
C159 \\sim C161 \\sim C162 \\sim C160: within 1.7A with sigma of 0.01 and sigma
for terminal atoms of 0.08
6. Others
 Fixed Sof: H20A(0.5) H20B(0.5) H20C(0.5) H20D(0.5) H20E(0.5) H20F(0.5)
 C213(0.8) H21A(0.8) H21B(0.8) H21C(0.8) C214(0.8) C215(0.8) H215(0.8)
 C216(0.8) H216(0.8) C217(0.8) H217(0.8) C218(0.8) H218(0.8) C219(0.8)
 H219(0.8) C235(0.75) C236(0.75) H236(0.75) C237(0.75) H237(0.75) C238(0.75)
 H238(0.75) C239(0.75) H239(0.75) C240(0.75) H240(0.75) C242(0.6) H24G(0.6)
 H24H(0.6) H24I(0.6) C243(0.6) N7(0.6) C241(0.75) H24D(0.75) H24E(0.75)
 H24F(0.75)
7.a Ternary CH refined with riding coordinates:
 C31(H31), C64(H64), C97(H97), C130(H130), C163(H163), C196(H196)
7.b Secondary CH2 refined with riding coordinates:
 C7(H7A,H7B), C22(H22A,H22B), C40(H40A,H40B), C55(H55A,H55B), C73(H73A,H73B),
 C88(H88A,H88B), C106(H10D,H10E), C121(H12A,H12B), C139(H13G,H13H), C154(H15D,
 H15E), C172(H17A,H17B), C187(H18D,H18E)
7.c Me refined with riding coordinates:
 C9(H9A,H9B,H9C), C10(H10A,H10B,H10C), C11(H11A,H11B,H11C), C13(H13A,H13B,
 H13C), C14(H14A,H14B,H14C), C15(H15A,H15B,H15C), C24(H24A,H24B,H24C), C25(H25A,
 H25B,H25C), C26(H26A,H26B,H26C), C28(H28A,H28B,H28C), C29(H29A,H29B,H29C),
 C30(H30A,H30B,H30C), C33(H33A,H33B,H33C), C42(H42A,H42B,H42C), C43(H43A,H43B,
 H43C), C44(H44A,H44B,H44C), C46(H46A,H46B,H46C), C47(H47A,H47B,H47C), C48(H48A,
 H48B,H48C), C57(H57A,H57B,H57C), C58(H58A,H58B,H58C), C59(H59A,H59B,H59C),
 C61(H61A,H61B,H61C), C62(H62A,H62B,H62C), C63(H63A,H63B,H63C), C66(H66A,H66B,
 H66C), C75(H75A,H75B,H75C), C76(H76A,H76B,H76C), C77(H77A,H77B,H77C), C79(H79A,
 H79B,H79C), C80(H80A,H80B,H80C), C81(H81A,H81B,H81C), C90(H90A,H90B,H90C),
 C91(H91A,H91B,H91C), C92(H92A,H92B,H92C), C94(H94A,H94B,H94C), C95(H95A,H95B,
 H95C), C96(H96A,H96B,H96C), C99(H99A,H99B,H99C), C213(H21A,H21B,H21C),
 C221(H22F,H22G,H22H), C241(H24D,H24E,H24F)
7.d Aromatic/amide H refined with riding coordinates:
 C230(H230), C231(H231), C232(H232), C233(H233), C234(H234), C3(H3), C5(H5),
 C18(H18), C20(H20), C36(H36), C38(H38), C51(H51), C53(H53), C69(H69), C71(H71),
  C84(H84), C86(H86), C102(H102), C104(H104), C117(H117), C119(H119),
 C135(H135), C137(H137), C150(H150), C152(H152), C168(H168), C170(H170),
 C183(H183), C185(H185), C201(H201), C202(H202), C203(H203), C204(H204),
 C205(H205), C208(H208), C209(H209), C210(H210), C211(H211), C212(H212),
 C215(H215), C216(H216), C217(H217), C218(H218), C219(H219), C223(H223),
 C224(H224), C225(H225), C226(H226), C227(H227), C236(H236), C237(H237),
 C238(H238), C239(H239), C240(H240)
7.e Fitted hexagon refined as free rotating group:
 C229(C230,C231,C232,C233,C234), C200(C201,C202,C203,C204,C205), C214(C215,
 C216,C217,C218,C219), C222(C223,C224,C225,C226,C227), C235(C236,C237,C238,C239,
 C240)
7.f Disordered Me refined with riding coordinates:
 C206(H20A,H20B,H20C,H20D,H20E,H20F)
7.g Idealised Me refined as rotating group:
 C108(H10F,H10G,H10H), C109(H10I,H10J,H10K), C110(H11D,H11E,H11F), C112(H11G,
 H11H,H11I), C113(H11J,H11K,H11L), C114(H11M,H11N,H11O), C123(H12C,H12D,H12E),
 C124(H12F,H12G,H12H), C125(H12I,H12J,H12K), C127(H12L,H12M,H12N), C128(H12O,
 H12P,H12Q), C129(H12R,H12S,H12T), C132(H13D,H13E,H13F), C141(H14D,H14E,H14F),
 C142(H14G,H14H,H14I), C143(H14J,H14K,H14L), C145(H14M,H14N,H14O), C146(H14P,
 H14Q,H14R), C147(H14S,H14T,H14U), C156(H15F,H15G,H15H), C157(H15I,H15J,H15K),
 C158(H15L,H15M,H15N), C160(H16A,H16B,H16C), C161(H16D,H16E,H16F), C162(H16G,
 H16H,H16I), C165(H16J,H16K,H16L), C174(H17C,H17D,H17E), C175(H17F,H17G,H17H),
 C176(H17I,H17J,H17K), C178(H17L,H17M,H17N), C179(H17O,H17P,H17Q), C180(H18A,
 H18B,H18C), C189(H18F,H18G,H18H), C190(H19A,H19B,H19C), C191(H19D,H19E,H19F),
 C193(H19G,H19H,H19I), C194(H19J,H19K,H19L), C195(H19M,H19N,H19O), C198(H19P,
 H19Q,H19R), C199(H19S,H19T,H19U), C228(H22C,H22D,H22E), C242(H24G,H24H,H24I)
;
_olex2_submission_special_instructions 'No special instructions were received'

loop_
_space_group_symop_id
_space_group_symop_operation_xyz
1 'x, y, z'

loop_
_atom_site_label
_atom_site_type_symbol
_atom_site_fract_x
_atom_site_fract_y
_atom_site_fract_z
_atom_site_U_iso_or_equiv
_atom_site_adp_type
_atom_site_occupancy
_atom_site_calc_flag
_atom_site_refinement_flags_posn
_atom_site_refinement_flags_adp
C229 C 0.1650(7) 0.1897(5) 0.7979(5) 0.125(4) Uani 1 d . U
C230 C 0.2159(6) 0.2487(6) 0.7642(6) 0.133(4) Uani 1 d G U
H230 H 0.2618 0.2561 0.7801 0.160 Uiso 1 calc R .
C231 C 0.1984(7) 0.2967(4) 0.7069(6) 0.138(5) Uani 1 d G U
H231 H 0.2324 0.3362 0.6844 0.166 Uiso 1 calc R .
C232 C 0.1299(7) 0.2856(5) 0.6832(5) 0.139(5) Uani 1 d G U
H232 H 0.1181 0.3177 0.6449 0.167 Uiso 1 calc R .
C233 C 0.0789(6) 0.2265(6) 0.7169(6) 0.144(4) Uani 1 d G U
H233 H 0.0331 0.2191 0.7010 0.172 Uiso 1 calc R .
C234 C 0.0965(7) 0.1786(5) 0.7742(6) 0.133(4) Uani 1 d G U
H234 H 0.0624 0.1391 0.7967 0.159 Uiso 1 calc R .
Al1 Al 0.70433(12) 0.90124(11) 0.69769(12) 0.0284(5) Uani 1 d . .
Al2 Al 0.48871(12) 0.80493(11) 0.57990(12) 0.0304(5) Uani 1 d . .
Al3 Al 0.39718(12) 0.96596(11) 0.78748(12) 0.0282(5) Uani 1 d . .
Al4 Al 0.82184(12) 0.60152(12) 0.16011(12) 0.0306(5) Uani 1 d . .
Al5 Al 0.86525(13) 0.43885(12) -0.04394(12) 0.0320(5) Uani 1 d . .
Al6 Al 1.11712(12) 0.51311(12) 0.04235(12) 0.0315(5) Uani 1 d . .
N1 N 0.7811(3) 0.8460(3) 0.6198(3) 0.0302(14) Uani 1 d . .
N2 N 0.3642(4) 0.8148(3) 0.5826(3) 0.0321(14) Uani 1 d . .
N3 N 0.4451(3) 1.0182(3) 0.8579(3) 0.0300(14) Uani 1 d . .
N4 N 0.6997(3) 0.5949(3) 0.1551(3) 0.0304(14) Uani 1 d . .
N5 N 0.9572(3) 0.3876(3) -0.1119(3) 0.0322(14) Uani 1 d . .
N6 N 1.1423(3) 0.5716(3) 0.1205(3) 0.0314(14) Uani 1 d . .
O1 O 0.7449(3) 0.9843(3) 0.6511(3) 0.0358(12) Uani 1 d . .
O2 O 0.7370(3) 0.8526(3) 0.7695(3) 0.0317(11) Uani 1 d . .
O3 O 0.6268(3) 0.8595(3) 0.6665(3) 0.0311(11) Uani 1 d . .
O4 O 0.5970(3) 0.8026(3) 0.5841(3) 0.0319(11) Uani 1 d . .
O5 O 0.5145(3) 0.8585(3) 0.4954(3) 0.0354(12) Uani 1 d . .
O6 O 0.4855(3) 0.7115(3) 0.5899(3) 0.0331(12) Uani 1 d . .
O7 O 0.4572(3) 0.8503(3) 0.6595(3) 0.0325(11) Uani 1 d . .
O8 O 0.3643(3) 0.9190(2) 0.7202(3) 0.0302(11) Uani 1 d . .
O9 O 0.3340(3) 0.9102(3) 0.8585(3) 0.0310(11) Uani 1 d . .
O10 O 0.3648(3) 1.0484(3) 0.7484(3) 0.0337(12) Uani 1 d . .
O11 O 0.5023(3) 0.9393(3) 0.7571(3) 0.0310(11) Uani 1 d . .
O12 O 0.6295(3) 0.9499(2) 0.7627(3) 0.0293(11) Uani 1 d . .
O13 O 0.8007(3) 0.5488(3) 0.2457(3) 0.0355(12) Uani 1 d . .
O14 O 0.8210(3) 0.6950(3) 0.1482(3) 0.0332(12) Uani 1 d . .
O15 O 0.8395(3) 0.5551(3) 0.0818(3) 0.0349(12) Uani 1 d . .
O16 O 0.7870(3) 0.4867(3) 0.0207(3) 0.0334(12) Uani 1 d . .
O17 O 0.8196(3) 0.3559(3) -0.0004(3) 0.0397(13) Uani 1 d . .
O18 O 0.8382(3) 0.4941(3) -0.1158(3) 0.0365(12) Uani 1 d . .
O19 O 0.9505(3) 0.4697(3) -0.0149(3) 0.0348(12) Uani 1 d . .
O20 O 1.0821(3) 0.4614(3) -0.0191(3) 0.0356(12) Uani 1 d . .
O21 O 1.1505(4) 0.4332(3) 0.0855(3) 0.0448(14) Uani 1 d . .
O22 O 1.1818(3) 0.5659(3) -0.0307(3) 0.0332(12) Uani 1 d . .
O23 O 1.0155(3) 0.5482(3) 0.0767(3) 0.0383(13) Uani 1 d . .
O24 O 0.9323(3) 0.6036(3) 0.1586(3) 0.0351(12) Uani 1 d . .
C1 C 0.7902(4) 1.0085(4) 0.5824(4) 0.0315(17) Uani 1 d . .
C2 C 0.7818(4) 1.0821(4) 0.5504(4) 0.0341(17) Uani 1 d . .
C3 C 0.8280(4) 1.1029(4) 0.4791(4) 0.0349(17) Uani 1 d . .
H3 H 0.8244 1.1506 0.4567 0.042 Uiso 1 calc R .
C4 C 0.8802(4) 1.0548(4) 0.4390(4) 0.0345(18) Uani 1 d . .
C5 C 0.8887(5) 0.9855(4) 0.4737(5) 0.0378(18) Uani 1 d . .
H5 H 0.9242 0.9536 0.4497 0.045 Uiso 1 calc R .
C6 C 0.8438(4) 0.9631(4) 0.5451(4) 0.0347(18) Uani 1 d . .
C7 C 0.8584(4) 0.8876(4) 0.5846(5) 0.0365(18) Uani 1 d . .
H7A H 0.8928 0.8604 0.5502 0.044 Uiso 1 calc R .
H7B H 0.8866 0.8926 0.6214 0.044 Uiso 1 calc R .
C8 C 0.7281(5) 1.1355(4) 0.5917(4) 0.0389(19) Uani 1 d . .
C9 C 0.7375(6) 1.2132(5) 0.5464(6) 0.058(3) Uani 1 d . .
H9A H 0.7030 1.2459 0.5736 0.086 Uiso 1 calc R .
H9B H 0.7225 1.2127 0.5017 0.086 Uiso 1 calc R .
H9C H 0.7928 1.2291 0.5360 0.086 Uiso 1 calc R .
C10 C 0.7532(5) 1.1423(5) 0.6610(5) 0.048(2) Uani 1 d . .
H10A H 0.7185 1.1762 0.6862 0.071 Uiso 1 calc R .
H10B H 0.8083 1.1592 0.6487 0.071 Uiso 1 calc R .
H10C H 0.7486 1.0957 0.6916 0.071 Uiso 1 calc R .
C11 C 0.6383(5) 1.1128(5) 0.6110(5) 0.049(2) Uani 1 d . .
H11A H 0.6060 1.1475 0.6370 0.074 Uiso 1 calc R .
H11B H 0.6311 1.0657 0.6408 0.074 Uiso 1 calc R .
H11C H 0.6217 1.1111 0.5673 0.074 Uiso 1 calc R .
C12 C 0.9288(5) 1.0810(5) 0.3614(5) 0.044(2) Uani 1 d . .
C13 C 1.0184(8) 1.0770(10) 0.3593(9) 0.147(8) Uani 1 d . .
H13A H 1.0301 1.0303 0.3837 0.221 Uiso 1 calc R .
H13B H 1.0322 1.1143 0.3830 0.221 Uiso 1 calc R .
H13C H 1.0495 1.0839 0.3097 0.221 Uiso 1 calc R .
C14 C 0.9168(9) 1.0227(8) 0.3151(7) 0.105(5) Uani 1 d . .
H14A H 0.9364 0.9767 0.3341 0.157 Uiso 1 calc R .
H14B H 0.9463 1.0374 0.2656 0.157 Uiso 1 calc R .
H14C H 0.8603 1.0184 0.3173 0.157 Uiso 1 calc R .
C15 C 0.8975(11) 1.1466(10) 0.3278(9) 0.186(12) Uani 1 d . .
H15A H 0.8404 1.1409 0.3336 0.279 Uiso 1 calc R .
H15B H 0.9242 1.1561 0.2770 0.279 Uiso 1 calc R .
H15C H 0.9069 1.1865 0.3504 0.279 Uiso 1 calc R .
C16 C 0.8038(4) 0.8122(4) 0.7736(4) 0.0265(15) Uani 1 d . .
C17 C 0.8349(4) 0.8077(4) 0.8353(4) 0.0294(16) Uani 1 d . .
C18 C 0.9051(4) 0.7655(4) 0.8348(5) 0.0340(18) Uani 1 d . .
H18 H 0.9280 0.7629 0.8741 0.041 Uiso 1 calc R .
C19 C 0.9422(4) 0.7271(4) 0.7792(4) 0.0324(17) Uani 1 d . .
C20 C 0.9093(4) 0.7330(4) 0.7186(4) 0.0302(16) Uani 1 d . .
H20 H 0.9334 0.7094 0.6799 0.036 Uiso 1 calc R .
C21 C 0.8391(4) 0.7750(4) 0.7170(4) 0.0300(16) Uani 1 d . .
C22 C 0.8001(4) 0.7729(4) 0.6564(4) 0.0292(16) Uani 1 d . .
H22A H 0.7503 0.7447 0.6752 0.035 Uiso 1 calc R .
H22B H 0.8357 0.7480 0.6206 0.035 Uiso 1 calc R .
C23 C 0.7938(4) 0.8446(4) 0.9002(4) 0.0340(17) Uani 1 d . .
C24 C 0.7900(5) 0.9272(4) 0.8789(5) 0.045(2) Uani 1 d . .
H24A H 0.8439 0.9467 0.8599 0.067 Uiso 1 calc R .
H24B H 0.7638 0.9481 0.9209 0.067 Uiso 1 calc R .
H24C H 0.7599 0.9385 0.8426 0.067 Uiso 1 calc R .
C25 C 0.8375(5) 0.8293(5) 0.9622(5) 0.043(2) Uani 1 d . .
H25A H 0.8915 0.8490 0.9452 0.064 Uiso 1 calc R .
H25B H 0.8398 0.7778 0.9776 0.064 Uiso 1 calc R .
H25C H 0.8083 0.8516 1.0024 0.064 Uiso 1 calc R .
C26 C 0.7090(4) 0.8120(5) 0.9307(4) 0.0386(18) Uani 1 d . .
H26A H 0.7126 0.7603 0.9437 0.058 Uiso 1 calc R .
H26B H 0.6786 0.8228 0.8947 0.058 Uiso 1 calc R .
H26C H 0.6824 0.8324 0.9730 0.058 Uiso 1 calc R .
C27 C 1.0191(4) 0.6826(4) 0.7836(4) 0.0368(18) Uani 1 d . .
C28 C 1.0372(5) 0.6303(5) 0.7291(5) 0.050(2) Uani 1 d . .
H28A H 1.0431 0.6570 0.6810 0.075 Uiso 1 calc R .
H28B H 0.9935 0.5958 0.7399 0.075 Uiso 1 calc R .
H28C H 1.0865 0.6050 0.7320 0.075 Uiso 1 calc R .
C29 C 1.0905(4) 0.7360(5) 0.7656(5) 0.047(2) Uani 1 d . .
H29A H 1.0961 0.7630 0.7176 0.071 Uiso 1 calc R .
H29B H 1.1392 0.7095 0.7678 0.071 Uiso 1 calc R .
H29C H 1.0808 0.7689 0.8001 0.071 Uiso 1 calc R .
C30 C 1.0100(5) 0.6403(5) 0.8587(6) 0.054(3) Uani 1 d . .
H30A H 0.9985 0.6730 0.8934 0.082 Uiso 1 calc R .
H30B H 1.0593 0.6151 0.8614 0.082 Uiso 1 calc R .
H30C H 0.9664 0.6058 0.8693 0.082 Uiso 1 calc R .
C31 C 0.7344(4) 0.8388(4) 0.5653(4) 0.0299(16) Uani 1 d . .
H31 H 0.7396 0.8856 0.5328 0.036 Uiso 1 calc R .
C32 C 0.6455(4) 0.8321(4) 0.6089(4) 0.0312(17) Uani 1 d . .
C33 C 0.7600(5) 0.7820(4) 0.5175(5) 0.043(2) Uani 1 d . .
H33A H 0.7249 0.7834 0.4854 0.064 Uiso 1 calc R .
H33B H 0.7566 0.7349 0.5471 0.064 Uiso 1 calc R .
H33C H 0.8147 0.7915 0.4895 0.064 Uiso 1 calc R .
C34 C 0.4720(4) 0.9064(4) 0.4557(4) 0.0325(17) Uani 1 d . .
C35 C 0.5124(4) 0.9695(4) 0.4122(4) 0.0341(17) Uani 1 d . .
C36 C 0.4666(4) 1.0172(4) 0.3750(4) 0.0353(17) Uani 1 d . .
H36 H 0.4921 1.0587 0.3453 0.042 Uiso 1 calc R .
C37 C 0.3841(4) 1.0063(4) 0.3796(4) 0.0376(18) Uani 1 d . .
C38 C 0.3489(5) 0.9428(4) 0.4231(4) 0.0366(18) Uani 1 d . .
H38 H 0.2946 0.9335 0.4272 0.044 Uiso 1 calc R .
C39 C 0.3919(4) 0.8929(4) 0.4604(4) 0.0336(17) Uani 1 d . .
C40 C 0.3513(5) 0.8240(4) 0.5074(4) 0.0375(18) Uani 1 d . .
H40A H 0.2937 0.8259 0.5103 0.045 Uiso 1 calc R .
H40B H 0.3732 0.7824 0.4850 0.045 Uiso 1 calc R .
C41 C 0.6014(4) 0.9853(4) 0.4072(4) 0.0355(18) Uani 1 d . .
C42 C 0.6091(5) 0.9946(5) 0.4836(5) 0.045(2) Uani 1 d . .
H42A H 0.5747 1.0332 0.5001 0.067 Uiso 1 calc R .
H42B H 0.6643 1.0061 0.4812 0.067 Uiso 1 calc R .
H42C H 0.5932 0.9502 0.5169 0.067 Uiso 1 calc R .
C43 C 0.6320(5) 1.0557(5) 0.3551(5) 0.051(2) Uani 1 d . .
H43A H 0.5986 1.0954 0.3704 0.076 Uiso 1 calc R .
H43B H 0.6296 1.0509 0.3069 0.076 Uiso 1 calc R .
H43C H 0.6869 1.0650 0.3554 0.076 Uiso 1 calc R .
C44 C 0.6559(5) 0.9240(5) 0.3808(5) 0.045(2) Uani 1 d . .
H44A H 0.7111 0.9355 0.3783 0.068 Uiso 1 calc R .
H44B H 0.6510 0.9184 0.3335 0.068 Uiso 1 calc R .
H44C H 0.6401 0.8796 0.4140 0.068 Uiso 1 calc R .
C45 C 0.3378(5) 1.0626(5) 0.3399(5) 0.045(2) Uani 1 d . .
C46 C 0.2490(5) 1.0438(5) 0.3551(5) 0.053(2) Uani 1 d . .
H46A H 0.2226 1.0811 0.3287 0.080 Uiso 1 calc R .
H46B H 0.2246 1.0402 0.4062 0.080 Uiso 1 calc R .
H46C H 0.2433 0.9982 0.3400 0.080 Uiso 1 calc R .
C47 C 0.3461(6) 1.1368(5) 0.3620(6) 0.066(3) Uani 1 d . .
H47A H 0.4024 1.1492 0.3526 0.098 Uiso 1 calc R .
H47B H 0.3212 1.1345 0.4129 0.098 Uiso 1 calc R .
H47C H 0.3199 1.1732 0.3345 0.098 Uiso 1 calc R .
C48 C 0.3757(5) 1.0685(5) 0.2577(5) 0.051(2) Uani 1 d . .
H48A H 0.4322 1.0805 0.2473 0.077 Uiso 1 calc R .
H48B H 0.3489 1.1058 0.2318 0.077 Uiso 1 calc R .
H48C H 0.3696 1.0229 0.2427 0.077 Uiso 1 calc R .
C49 C 0.4335(4) 0.6640(4) 0.5795(4) 0.0323(17) Uani 1 d . .
C50 C 0.4609(5) 0.6004(4) 0.5522(4) 0.0353(17) Uani 1 d . .
C51 C 0.4012(5) 0.5513(4) 0.5473(4) 0.0397(19) Uani 1 d . .
H51 H 0.4181 0.5080 0.5306 0.048 Uiso 1 calc R .
C52 C 0.3193(5) 0.5653(4) 0.5663(4) 0.0381(18) Uani 1 d . .
C53 C 0.2953(5) 0.6310(4) 0.5894(4) 0.0384(18) Uani 1 d . .
H53 H 0.2406 0.6424 0.6002 0.046 Uiso 1 calc R .
C54 C 0.3506(5) 0.6800(4) 0.5970(4) 0.0353(17) Uani 1 d . .
C55 C 0.3222(4) 0.7481(4) 0.6280(4) 0.0350(18) Uani 1 d . .
H55A H 0.2644 0.7530 0.6326 0.042 Uiso 1 calc R .
H55B H 0.3312 0.7434 0.6762 0.042 Uiso 1 calc R .
C56 C 0.5515(5) 0.5841(5) 0.5307(5) 0.048(2) Uani 1 d . .
C57 C 0.5678(5) 0.5122(5) 0.5007(5) 0.052(2) Uani 1 d . .
H57A H 0.6251 0.5039 0.4879 0.078 Uiso 1 calc R .
H57B H 0.5470 0.5149 0.4585 0.078 Uiso 1 calc R .
H57C H 0.5415 0.4730 0.5371 0.078 Uiso 1 calc R .
C58 C 0.5957(5) 0.6432(5) 0.4694(5) 0.048(2) Uani 1 d . .
H58A H 0.6524 0.6323 0.4564 0.073 Uiso 1 calc R .
H58B H 0.5885 0.6894 0.4855 0.073 Uiso 1 calc R .
H58C H 0.5738 0.6448 0.4278 0.073 Uiso 1 calc R .
C59 C 0.5888(5) 0.5793(5) 0.5956(5) 0.050(2) Uani 1 d . .
H59A H 0.6455 0.5690 0.5808 0.076 Uiso 1 calc R .
H59B H 0.5625 0.5412 0.6334 0.076 Uiso 1 calc R .
H59C H 0.5819 0.6247 0.6135 0.076 Uiso 1 calc R .
C60 C 0.2540(5) 0.5113(5) 0.5631(5) 0.051(2) Uani 1 d . .
C61 C 0.2928(5) 0.4415(5) 0.5361(6) 0.052(2) Uani 1 d . .
H61A H 0.3245 0.4186 0.5682 0.078 Uiso 1 calc R .
H61B H 0.3270 0.4540 0.4880 0.078 Uiso 1 calc R .
H61C H 0.2509 0.4087 0.5355 0.078 Uiso 1 calc R .
C62 C 0.2041(6) 0.5467(6) 0.5117(8) 0.084(4) Uani 1 d . .
H62A H 0.2387 0.5595 0.4638 0.126 Uiso 1 calc R .
H62B H 0.1792 0.5897 0.5282 0.126 Uiso 1 calc R .
H62C H 0.1629 0.5134 0.5107 0.126 Uiso 1 calc R .
C63 C 0.1989(6) 0.4905(6) 0.6403(6) 0.075(3) Uani 1 d . .
H63A H 0.2307 0.4682 0.6725 0.112 Uiso 1 calc R .
H63B H 0.1577 0.4571 0.6395 0.112 Uiso 1 calc R .
H63C H 0.1740 0.5335 0.6570 0.112 Uiso 1 calc R .
C64 C 0.3381(4) 0.8794(4) 0.6179(4) 0.0323(17) Uani 1 d . .
H64 H 0.3541 0.9219 0.5799 0.039 Uiso 1 calc R .
C65 C 0.3889(4) 0.8824(4) 0.6720(4) 0.0284(16) Uani 1 d . .
C66 C 0.2475(4) 0.8868(4) 0.6509(4) 0.0372(18) Uani 1 d . .
H66A H 0.2382 0.9304 0.6720 0.056 Uiso 1 calc R .
H66B H 0.2285 0.8456 0.6878 0.056 Uiso 1 calc R .
H66C H 0.2188 0.8892 0.6137 0.056 Uiso 1 calc R .
C67 C 0.3899(4) 1.1183(4) 0.7422(4) 0.0325(17) Uani 1 d . .
C68 C 0.3921(4) 1.1669(4) 0.6782(4) 0.0338(17) Uani 1 d . .
C69 C 0.4230(4) 1.2364(4) 0.6747(5) 0.040(2) Uani 1 d . .
H69 H 0.4267 1.2693 0.6321 0.048 Uiso 1 calc R .
C70 C 0.4484(5) 1.2599(4) 0.7302(5) 0.041(2) Uani 1 d . .
C71 C 0.4420(5) 1.2105(4) 0.7939(5) 0.0398(19) Uani 1 d . .
H71 H 0.4580 1.2241 0.8325 0.048 Uiso 1 calc R .
C72 C 0.4118(4) 1.1411(4) 0.8000(4) 0.0352(18) Uani 1 d . .
C73 C 0.4028(4) 1.0871(4) 0.8700(4) 0.0323(16) Uani 1 d . .
H73A H 0.4245 1.1087 0.9037 0.039 Uiso 1 calc R .
H73B H 0.3458 1.0770 0.8919 0.039 Uiso 1 calc R .
C74 C 0.3656(5) 1.1450(4) 0.6134(5) 0.0405(19) Uani 1 d . .
C75 C 0.2796(5) 1.1124(4) 0.6382(5) 0.042(2) Uani 1 d . .
H75A H 0.2778 1.0711 0.6756 0.063 Uiso 1 calc R .
H75B H 0.2651 1.0976 0.5977 0.063 Uiso 1 calc R .
H75C H 0.2421 1.1483 0.6567 0.063 Uiso 1 calc R .
C76 C 0.4253(5) 1.0898(5) 0.5807(5) 0.051(2) Uani 1 d . .
H76A H 0.4269 1.0484 0.6172 0.076 Uiso 1 calc R .
H76B H 0.4782 1.1116 0.5627 0.076 Uiso 1 calc R .
H76C H 0.4084 1.0746 0.5414 0.076 Uiso 1 calc R .
C77 C 0.3642(6) 1.2099(5) 0.5544(5) 0.055(2) Uani 1 d . .
H77A H 0.3268 1.2453 0.5741 0.082 Uiso 1 calc R .
H77B H 0.3475 1.1943 0.5153 0.082 Uiso 1 calc R .
H77C H 0.4174 1.2313 0.5365 0.082 Uiso 1 calc R .
C78 C 0.4860(5) 1.3365(4) 0.7196(5) 0.048(2) Uani 1 d . .
C79 C 0.4949(6) 1.3555(5) 0.7904(6) 0.063(3) Uani 1 d . .
H79A H 0.4428 1.3534 0.8243 0.094 Uiso 1 calc R .
H79B H 0.5173 1.4036 0.7820 0.094 Uiso 1 calc R .
H79C H 0.5304 1.3214 0.8099 0.094 Uiso 1 calc R .
C80 C 0.4295(5) 1.3930(4) 0.6904(5) 0.050(2) Uani 1 d . .
H80A H 0.3777 1.3909 0.7248 0.074 Uiso 1 calc R .
H80B H 0.4228 1.3828 0.6450 0.074 Uiso 1 calc R .
H80C H 0.4526 1.4407 0.6832 0.074 Uiso 1 calc R .
C81 C 0.5670(5) 1.3395(5) 0.6662(7) 0.066(3) Uani 1 d . .
H81A H 0.5608 1.3274 0.6214 0.099 Uiso 1 calc R .
H81B H 0.6026 1.3054 0.6855 0.099 Uiso 1 calc R .
H81C H 0.5894 1.3876 0.6576 0.099 Uiso 1 calc R .
C82 C 0.3027(4) 0.9164(4) 0.9286(4) 0.0291(16) Uani 1 d . .
C83 C 0.2229(4) 0.8893(4) 0.9645(4) 0.0295(16) Uani 1 d . .
C84 C 0.1948(4) 0.8941(4) 1.0372(5) 0.0376(19) Uani 1 d . .
H84 H 0.1432 0.8762 1.0614 0.045 Uiso 1 calc R .
C85 C 0.2407(4) 0.9251(4) 1.0765(4) 0.0375(18) Uani 1 d . .
C86 C 0.3185(4) 0.9510(4) 1.0397(4) 0.0333(17) Uani 1 d . .
H86 H 0.3501 0.9715 1.0644 0.040 Uiso 1 calc R .
C87 C 0.3495(4) 0.9464(4) 0.9662(4) 0.0335(17) Uani 1 d . .
C88 C 0.4357(4) 0.9684(4) 0.9301(4) 0.0280(16) Uani 1 d . .
H88A H 0.4675 0.9251 0.9225 0.034 Uiso 1 calc R .
H88B H 0.4571 0.9928 0.9622 0.034 Uiso 1 calc R .
C89 C 0.1720(4) 0.8557(4) 0.9222(4) 0.0307(16) Uani 1 d . .
C90 C 0.0880(4) 0.8295(5) 0.9722(5) 0.044(2) Uani 1 d . .
H90A H 0.0605 0.8695 0.9930 0.066 Uiso 1 calc R .
H90B H 0.0954 0.7917 1.0103 0.066 Uiso 1 calc R .
H90C H 0.0564 0.8112 0.9441 0.066 Uiso 1 calc R .
C91 C 0.1544(5) 0.9157(4) 0.8615(4) 0.0392(19) Uani 1 d . .
H91A H 0.1266 0.9552 0.8830 0.059 Uiso 1 calc R .
H91B H 0.1212 0.8957 0.8358 0.059 Uiso 1 calc R .
H91C H 0.2045 0.9331 0.8283 0.059 Uiso 1 calc R .
C92 C 0.2158(5) 0.7929(4) 0.8893(5) 0.0413(19) Uani 1 d . .
H92A H 0.1830 0.7729 0.8632 0.062 Uiso 1 calc R .
H92B H 0.2258 0.7562 0.9271 0.062 Uiso 1 calc R .
H92C H 0.2663 0.8099 0.8565 0.062 Uiso 1 calc R .
C93 C 0.2074(4) 0.9298(5) 1.1577(5) 0.047(2) Uani 1 d . .
C94 C 0.1216(6) 0.8992(8) 1.1885(5) 0.080(4) Uani 1 d . .
H94A H 0.0866 0.9236 1.1602 0.119 Uiso 1 calc R .
H94B H 0.1025 0.9067 1.2380 0.119 Uiso 1 calc R .
H94C H 0.1217 0.8482 1.1866 0.119 Uiso 1 calc R .
C95 C 0.2037(6) 1.0111(6) 1.1652(5) 0.061(3) Uani 1 d . .
H95A H 0.2568 1.0324 1.1464 0.091 Uiso 1 calc R .
H95B H 0.1845 1.0156 1.2155 0.091 Uiso 1 calc R .
H95C H 0.1674 1.0356 1.1385 0.091 Uiso 1 calc R .
C96 C 0.2649(6) 0.8922(6) 1.2014(5) 0.060(3) Uani 1 d . .
H96A H 0.3184 0.9122 1.1812 0.090 Uiso 1 calc R .
H96B H 0.2658 0.8411 1.1996 0.090 Uiso 1 calc R .
H96C H 0.2465 0.8996 1.2510 0.090 Uiso 1 calc R .
C97 C 0.5332(4) 1.0293(4) 0.8203(4) 0.0310(16) Uani 1 d . .
H97 H 0.5359 1.0731 0.7838 0.037 Uiso 1 calc R .
C98 C 0.5573(4) 0.9678(4) 0.7779(4) 0.0290(16) Uani 1 d . .
C99 C 0.5897(4) 1.0438(4) 0.8655(4) 0.0370(18) Uani 1 d . .
H99A H 0.6440 1.0498 0.8355 0.055 Uiso 1 calc R .
H99B H 0.5875 1.0035 0.9041 0.055 Uiso 1 calc R .
H99C H 0.5734 1.0872 0.8857 0.055 Uiso 1 calc R .
C100 C 0.7417(5) 0.5004(4) 0.2802(4) 0.0401(19) Uani 1 d . .
C101 C 0.7578(5) 0.4356(4) 0.3225(4) 0.0398(19) Uani 1 d . .
C102 C 0.6936(5) 0.3860(4) 0.3519(4) 0.044(2) Uani 1 d . .
H102 H 0.7044 0.3424 0.3791 0.053 Uiso 1 calc R .
C103 C 0.6172(5) 0.3960(4) 0.3443(5) 0.046(2) Uani 1 d . .
C104 C 0.6015(5) 0.4621(4) 0.3053(5) 0.043(2) Uani 1 d . .
H104 H 0.5495 0.4714 0.2995 0.052 Uiso 1 calc R .
C105 C 0.6623(5) 0.5149(4) 0.2746(4) 0.0388(19) Uani 1 d . .
C106 C 0.6458(5) 0.5843(4) 0.2304(4) 0.0383(18) Uani 1 d . .
H10D H 0.6537 0.6245 0.2540 0.046 Uiso 1 calc R .
H10E H 0.5897 0.5846 0.2277 0.046 Uiso 1 calc R .
C107 C 0.8445(6) 0.4208(5) 0.3316(5) 0.050(2) Uani 1 d . .
C108 C 0.9050(5) 0.4141(5) 0.2572(6) 0.055(2) Uani 1 d . .
H10F H 0.8906 0.3726 0.2395 0.083 Uiso 1 calc GR .
H10G H 0.9589 0.4086 0.2637 0.083 Uiso 1 calc GR .
H10H H 0.9025 0.4572 0.2228 0.083 Uiso 1 calc GR .
C109 C 0.8728(6) 0.4813(5) 0.3631(5) 0.059(3) Uani 1 d . .
H10I H 0.8710 0.5268 0.3318 0.089 Uiso 1 calc GR .
H10J H 0.9274 0.4722 0.3671 0.089 Uiso 1 calc GR .
H10K H 0.8381 0.4833 0.4103 0.089 Uiso 1 calc GR .
C110 C 0.8487(7) 0.3492(5) 0.3850(6) 0.072(3) Uani 1 d . .
H11D H 0.8093 0.3504 0.4301 0.107 Uiso 1 calc GR .
H11E H 0.9018 0.3446 0.3937 0.107 Uiso 1 calc GR .
H11F H 0.8378 0.3085 0.3643 0.107 Uiso 1 calc GR .
C111 C 0.5485(6) 0.3382(4) 0.3747(5) 0.055(3) Uani 1 d . .
C112 C 0.5137(7) 0.3234(7) 0.3121(6) 0.080(3) Uani 1 d . .
H11G H 0.5572 0.3135 0.2724 0.120 Uiso 1 calc GR .
H11H H 0.4846 0.3651 0.2961 0.120 Uiso 1 calc GR .
H11I H 0.4777 0.2822 0.3286 0.120 Uiso 1 calc GR .
C113 C 0.4793(6) 0.3679(5) 0.4264(6) 0.063(3) Uani 1 d . .
H11J H 0.4331 0.3362 0.4371 0.094 Uiso 1 calc GR .
H11K H 0.4660 0.4154 0.4048 0.094 Uiso 1 calc GR .
H11L H 0.4944 0.3711 0.4705 0.094 Uiso 1 calc GR .
C114 C 0.5771(6) 0.2678(5) 0.4076(8) 0.080(4) Uani 1 d . .
H11M H 0.5983 0.2748 0.4476 0.119 Uiso 1 calc GR .
H11N H 0.6188 0.2491 0.3718 0.119 Uiso 1 calc GR .
H11O H 0.5327 0.2338 0.4246 0.119 Uiso 1 calc GR .
C115 C 0.7614(4) 0.7449(4) 0.1565(4) 0.0345(18) Uani 1 d . .
C116 C 0.7737(4) 0.8082(4) 0.1811(4) 0.0332(17) Uani 1 d . .
C117 C 0.7143(5) 0.8620(5) 0.1795(5) 0.044(2) Uani 1 d . .
H117 H 0.7223 0.9055 0.1943 0.052 Uiso 1 calc R .
C118 C 0.6445(4) 0.8537(5) 0.1569(5) 0.043(2) Uani 1 d . .
C119 C 0.6318(4) 0.7861(4) 0.1382(4) 0.0375(18) Uani 1 d . .
H119 H 0.5837 0.7773 0.1266 0.045 Uiso 1 calc R .
C120 C 0.6904(4) 0.7318(4) 0.1366(4) 0.0329(17) Uani 1 d . .
C121 C 0.6799(4) 0.6632(4) 0.1096(4) 0.0310(16) Uani 1 d . .
H12A H 0.7141 0.6659 0.0607 0.037 Uiso 1 calc R .
H12B H 0.6242 0.6599 0.1068 0.037 Uiso 1 calc R .
C122 C 0.8499(5) 0.8201(4) 0.2050(5) 0.042(2) Uani 1 d . .
C123 C 0.8500(5) 0.8940(5) 0.2310(6) 0.053(2) Uani 1 d . .
H12C H 0.8534 0.9326 0.1907 0.080 Uiso 1 calc GR .
H12D H 0.8957 0.8968 0.2511 0.080 Uiso 1 calc GR .
H12E H 0.8009 0.8985 0.2675 0.080 Uiso 1 calc GR .
C124 C 0.8532(5) 0.7609(5) 0.2711(5) 0.053(2) Uani 1 d . .
H12F H 0.8132 0.7709 0.3131 0.079 Uiso 1 calc GR .
H12G H 0.9060 0.7610 0.2801 0.079 Uiso 1 calc GR .
H12H H 0.8424 0.7142 0.2608 0.079 Uiso 1 calc GR .
C125 C 0.9259(4) 0.8169(5) 0.1443(5) 0.045(2) Uani 1 d . .
H12I H 0.9328 0.7683 0.1337 0.067 Uiso 1 calc GR .
H12J H 0.9721 0.8307 0.1592 0.067 Uiso 1 calc GR .
H12K H 0.9209 0.8495 0.1016 0.067 Uiso 1 calc GR .
C126 C 0.5837(7) 0.9153(7) 0.1539(9) 0.097(3) Uani 1 d . U
C127 C 0.6027(7) 0.9802(7) 0.1771(9) 0.095(3) Uani 1 d . U
H12L H 0.6555 0.9975 0.1493 0.143 Uiso 1 calc GR .
H12M H 0.6022 0.9699 0.2276 0.143 Uiso 1 calc GR .
H12N H 0.5632 1.0166 0.1697 0.143 Uiso 1 calc GR .
C128 C 0.4999(8) 0.8937(8) 0.1748(13) 0.150(3) Uani 1 d . U
H12O H 0.4899 0.8635 0.1421 0.226 Uiso 1 calc GR .
H12P H 0.4667 0.9361 0.1728 0.226 Uiso 1 calc GR .
H12Q H 0.4872 0.8671 0.2234 0.226 Uiso 1 calc GR .
C129 C 0.5886(8) 0.9413(8) 0.0682(9) 0.109(3) Uani 1 d . U
H12R H 0.5922 0.9933 0.0571 0.163 Uiso 1 calc GR .
H12S H 0.5408 0.9251 0.0573 0.163 Uiso 1 calc GR .
H12T H 0.6355 0.9208 0.0397 0.163 Uiso 1 calc GR .
C130 C 0.6982(4) 0.5301(4) 0.1190(4) 0.0296(16) Uani 1 d . .
H130 H 0.6926 0.4878 0.1576 0.036 Uiso 1 calc R .
C131 C 0.7817(4) 0.5237(4) 0.0681(4) 0.0320(17) Uani 1 d . .
C132 C 0.6275(4) 0.5249(4) 0.0843(5) 0.0374(18) Uani 1 d . .
H13D H 0.5775 0.5320 0.1186 0.056 Uiso 1 calc GR .
H13E H 0.6270 0.4779 0.0706 0.056 Uiso 1 calc GR .
H13F H 0.6336 0.5617 0.0420 0.056 Uiso 1 calc GR .
C133 C 0.8442(5) 0.2863(4) 0.0043(5) 0.0400(19) Uani 1 d . .
C134 C 0.8114(6) 0.2361(5) 0.0690(5) 0.050(2) Uani 1 d . .
C135 C 0.8414(7) 0.1667(5) 0.0702(5) 0.057(3) Uani 1 d . .
H135 H 0.8228 0.1340 0.1129 0.069 Uiso 1 calc R .
C136 C 0.8959(7) 0.1409(5) 0.0150(6) 0.062(3) Uani 1 d . .
C137 C 0.9271(5) 0.1922(5) -0.0478(6) 0.052(2) Uani 1 d . .
H137 H 0.9656 0.1777 -0.0862 0.063 Uiso 1 calc R .
C138 C 0.9014(5) 0.2643(4) -0.0537(5) 0.0402(19) Uani 1 d . .
C139 C 0.9282(5) 0.3164(4) -0.1236(5) 0.0394(19) Uani 1 d . .
H13G H 0.8833 0.3251 -0.1464 0.047 Uiso 1 calc R .
H13H H 0.9715 0.2947 -0.1563 0.047 Uiso 1 calc R .
C140 C 0.7473(7) 0.2587(5) 0.1309(5) 0.067(3) Uani 1 d . .
C141 C 0.6723(7) 0.2903(6) 0.1073(6) 0.072(3) Uani 1 d . .
H14D H 0.6887 0.3264 0.0646 0.108 Uiso 1 calc GR .
H14E H 0.6383 0.3121 0.1457 0.108 Uiso 1 calc GR .
H14F H 0.6429 0.2521 0.0968 0.108 Uiso 1 calc GR .
C142 C 0.7846(8) 0.3152(6) 0.1642(6) 0.082(4) Uani 1 d . .
H14G H 0.8316 0.2951 0.1788 0.123 Uiso 1 calc GR .
H14H H 0.7454 0.3273 0.2058 0.123 Uiso 1 calc GR .
H14I H 0.7997 0.3583 0.1288 0.123 Uiso 1 calc GR .
C143 C 0.7148(9) 0.1945(6) 0.1925(6) 0.094(4) Uani 1 d . .
H14J H 0.6921 0.1580 0.1735 0.140 Uiso 1 calc GR .
H14K H 0.6737 0.2116 0.2299 0.140 Uiso 1 calc GR .
H14L H 0.7583 0.1740 0.2125 0.140 Uiso 1 calc GR .
C144 C 0.9191(8) 0.0608(6) 0.0210(8) 0.082(4) Uani 1 d . .
C145 C 0.9651(8) 0.0409(6) -0.0507(9) 0.101(5) Uani 1 d . .
H14M H 0.9348 0.0554 -0.0864 0.152 Uiso 1 calc GR .
H14N H 0.9731 -0.0107 -0.0453 0.152 Uiso 1 calc GR .
H14O H 1.0168 0.0653 -0.0660 0.152 Uiso 1 calc GR .
C146 C 0.8433(7) 0.0119(5) 0.0465(8) 0.083(4) Uani 1 d . .
H14P H 0.8071 0.0280 0.0876 0.125 Uiso 1 calc GR .
H14Q H 0.8587 -0.0374 0.0601 0.125 Uiso 1 calc GR .
H14R H 0.8167 0.0145 0.0078 0.125 Uiso 1 calc GR .
C147 C 0.9675(7) 0.0476(6) 0.0801(8) 0.092(5) Uani 1 d . .
H14S H 1.0159 0.0769 0.0642 0.137 Uiso 1 calc GR .
H14T H 0.9817 -0.0028 0.0881 0.137 Uiso 1 calc GR .
H14U H 0.9349 0.0605 0.1245 0.137 Uiso 1 calc GR .
C148 C 0.8475(5) 0.4861(5) -0.1854(4) 0.0409(19) Uani 1 d . .
C149 C 0.7863(5) 0.5124(5) -0.2206(5) 0.048(2) Uani 1 d . .
C150 C 0.7995(6) 0.5030(7) -0.2935(5) 0.072(3) Uani 1 d . .
H150 H 0.7613 0.5208 -0.3189 0.086 Uiso 1 calc R .
C151 C 0.8688(6) 0.4674(9) -0.3300(5) 0.087(4) Uani 1 d . .
C152 C 0.9268(6) 0.4475(7) -0.2934(6) 0.072(3) Uani 1 d . .
H152 H 0.9745 0.4275 -0.3175 0.087 Uiso 1 calc R .
C153 C 0.9179(5) 0.4557(5) -0.2222(5) 0.043(2) Uani 1 d . .
C154 C 0.9848(4) 0.4358(4) -0.1844(4) 0.0379(18) Uani 1 d . .
H15D H 1.0271 0.4113 -0.2154 0.045 Uiso 1 calc R .
H15E H 1.0081 0.4800 -0.1774 0.045 Uiso 1 calc R .
C155 C 0.7115(5) 0.5494(5) -0.1832(5) 0.052(2) Uani 1 d . .
C156 C 0.6562(6) 0.5782(7) -0.2332(6) 0.072(3) Uani 1 d . .
H15F H 0.6856 0.6127 -0.2732 0.108 Uiso 1 calc GR .
H15G H 0.6101 0.6014 -0.2064 0.108 Uiso 1 calc GR .
H15H H 0.6382 0.5385 -0.2514 0.108 Uiso 1 calc GR .
C157 C 0.6600(5) 0.4951(5) -0.1201(5) 0.051(2) Uani 1 d . .
H15I H 0.6468 0.4535 -0.1384 0.076 Uiso 1 calc GR .
H15J H 0.6110 0.5182 -0.0982 0.076 Uiso 1 calc GR .
H15K H 0.6901 0.4799 -0.0843 0.076 Uiso 1 calc GR .
C158 C 0.7323(5) 0.6160(4) -0.1523(5) 0.052(2) Uani 1 d . .
H15L H 0.7633 0.6005 -0.1172 0.078 Uiso 1 calc GR .
H15M H 0.6832 0.6381 -0.1293 0.078 Uiso 1 calc GR .
H15N H 0.7635 0.6507 -0.1911 0.078 Uiso 1 calc GR .
C159 C 0.8758(8) 0.4626(12) -0.4098(6) 0.126(5) Uani 1 d . U
C160 C 0.8710(13) 0.5476(12) -0.4541(8) 0.171(7) Uani 1 d . U
H16A H 0.8313 0.5745 -0.4242 0.257 Uiso 1 calc GR .
H16B H 0.8560 0.5459 -0.4985 0.257 Uiso 1 calc GR .
H16C H 0.9229 0.5710 -0.4648 0.257 Uiso 1 calc GR .
C161 C 0.8047(8) 0.4273(8) -0.4194(7) 0.097(4) Uani 1 d . U
H16D H 0.8113 0.4251 -0.4699 0.145 Uiso 1 calc GR .
H16E H 0.7572 0.4547 -0.4024 0.145 Uiso 1 calc GR .
H16F H 0.7989 0.3790 -0.3921 0.145 Uiso 1 calc GR .
C162 C 0.9505(10) 0.452(2) -0.4480(10) 0.238(12) Uani 1 d . U
H16G H 0.9581 0.4009 -0.4499 0.357 Uiso 1 calc GR .
H16H H 0.9890 0.4683 -0.4251 0.357 Uiso 1 calc GR .
H16I H 0.9585 0.4784 -0.4964 0.357 Uiso 1 calc GR .
C163 C 1.0232(4) 0.3775(4) -0.0738(4) 0.0370(18) Uani 1 d . .
H163 H 1.0085 0.3345 -0.0364 0.044 Uiso 1 calc R .
C164 C 1.0201(5) 0.4408(4) -0.0344(4) 0.0333(17) Uani 1 d . .
C165 C 1.1089(5) 0.3642(6) -0.1185(6) 0.057(3) Uani 1 d . .
H16J H 1.1068 0.3274 -0.1473 0.085 Uiso 1 calc GR .
H16K H 1.1431 0.3485 -0.0864 0.085 Uiso 1 calc GR .
H16L H 1.1302 0.4084 -0.1498 0.085 Uiso 1 calc GR .
C166 C 1.1595(5) 0.4098(4) 0.1526(4) 0.0415(19) Uani 1 d . .
C167 C 1.1482(7) 0.3343(5) 0.1829(5) 0.058(3) Uani 1 d . .
C168 C 1.1523(7) 0.3151(5) 0.2536(5) 0.064(3) Uani 1 d . .
H168 H 1.1431 0.2665 0.2743 0.077 Uiso 1 calc R .
C169 C 1.1691(6) 0.3624(5) 0.2972(5) 0.051(2) Uani 1 d . .
C170 C 1.1852(5) 0.4342(5) 0.2638(5) 0.046(2) Uani 1 d . .
H170 H 1.1990 0.4672 0.2901 0.055 Uiso 1 calc R .
C171 C 1.1813(5) 0.4584(4) 0.1931(5) 0.042(2) Uani 1 d . .
C172 C 1.2055(5) 0.5349(4) 0.1566(4) 0.0376(18) Uani 1 d . .
H17A H 1.2564 0.5342 0.1204 0.045 Uiso 1 calc R .
H17B H 1.2136 0.5628 0.1924 0.045 Uiso 1 calc R .
C173 C 1.1299(10) 0.2794(5) 0.1381(6) 0.086(4) Uani 1 d . .
C174 C 1.0463(9) 0.2942(6) 0.1225(7) 0.089(4) Uani 1 d . .
H17C H 1.0473 0.3406 0.0919 0.133 Uiso 1 calc GR .
H17D H 1.0062 0.2945 0.1673 0.133 Uiso 1 calc GR .
H17E H 1.0333 0.2569 0.0984 0.133 Uiso 1 calc GR .
C175 C 1.1963(9) 0.2842(6) 0.0658(6) 0.091(4) Uani 1 d . .
H17F H 1.2016 0.3335 0.0409 0.136 Uiso 1 calc GR .
H17G H 1.1815 0.2535 0.0357 0.136 Uiso 1 calc GR .
H17H H 1.2470 0.2685 0.0760 0.136 Uiso 1 calc GR .
C176 C 1.1310(13) 0.1999(6) 0.1777(7) 0.137(8) Uani 1 d . .
H17I H 1.1279 0.1670 0.1452 0.205 Uiso 1 calc GR .
H17J H 1.0855 0.1918 0.2193 0.205 Uiso 1 calc GR .
H17K H 1.1802 0.1918 0.1933 0.205 Uiso 1 calc GR .
C177 C 1.1736(6) 0.3380(5) 0.3766(5) 0.058(3) Uani 1 d . .
C178 C 1.1277(8) 0.3891(6) 0.4228(6) 0.082(4) Uani 1 d . .
H17L H 1.0740 0.3946 0.4155 0.122 Uiso 1 calc GR .
H17M H 1.1547 0.4355 0.4099 0.122 Uiso 1 calc GR .
H17N H 1.1245 0.3703 0.4729 0.122 Uiso 1 calc GR .
C179 C 1.2630(7) 0.3404(7) 0.3805(7) 0.081(3) Uani 1 d . .
H17O H 1.2652 0.3366 0.4303 0.121 Uiso 1 calc GR .
H17P H 1.2876 0.3855 0.3535 0.121 Uiso 1 calc GR .
H17Q H 1.2917 0.3007 0.3601 0.121 Uiso 1 calc GR .
C180 C 1.1485(9) 0.2608(6) 0.4046(6) 0.087(4) Uani 1 d . .
H18A H 1.1537 0.2481 0.4536 0.131 Uiso 1 calc GR .
H18B H 1.1825 0.2300 0.3746 0.131 Uiso 1 calc GR .
H18C H 1.0932 0.2546 0.4037 0.131 Uiso 1 calc GR .
C181 C 1.2504(4) 0.6026(3) -0.0326(4) 0.0289(16) Uani 1 d . .
C182 C 1.3194(4) 0.6029(4) -0.0920(4) 0.0310(17) Uani 1 d . .
C183 C 1.3852(4) 0.6428(4) -0.0899(4) 0.0329(17) Uani 1 d . .
H183 H 1.4316 0.6430 -0.1276 0.040 Uiso 1 calc R .
C184 C 1.3872(4) 0.6831(4) -0.0353(5) 0.0348(18) Uani 1 d . .
C185 C 1.3190(5) 0.6820(4) 0.0216(4) 0.0365(18) Uani 1 d . .
H185 H 1.3185 0.7076 0.0591 0.044 Uiso 1 calc R .
C186 C 1.2499(4) 0.6414(4) 0.0224(4) 0.0273(15) Uani 1 d . .
C187 C 1.1745(4) 0.6456(4) 0.0815(4) 0.0323(17) Uani 1 d . .
H18D H 1.1333 0.6712 0.0606 0.039 Uiso 1 calc R .
H18E H 1.1861 0.6732 0.1162 0.039 Uiso 1 calc R .
C188 C 1.3208(4) 0.5621(4) -0.1547(5) 0.0371(18) Uani 1 d . .
C189 C 1.3992(5) 0.5725(5) -0.2141(5) 0.047(2) Uani 1 d . .
H18F H 1.4059 0.6228 -0.2357 0.071 Uiso 1 calc GR .
H18G H 1.3972 0.5438 -0.2506 0.071 Uiso 1 calc GR .
H18H H 1.4440 0.5573 -0.1935 0.071 Uiso 1 calc GR .
C190 C 1.2536(5) 0.5938(5) -0.1922(5) 0.047(2) Uani 1 d . .
H19A H 1.2037 0.5959 -0.1561 0.070 Uiso 1 calc GR .
H19B H 1.2465 0.5632 -0.2256 0.070 Uiso 1 calc GR .
H19C H 1.2691 0.6418 -0.2180 0.070 Uiso 1 calc GR .
C191 C 1.3057(5) 0.4803(4) -0.1273(5) 0.049(2) Uani 1 d . .
H19D H 1.3453 0.4615 -0.1015 0.074 Uiso 1 calc GR .
H19E H 1.3099 0.4555 -0.1678 0.074 Uiso 1 calc GR .
H19F H 1.2525 0.4727 -0.0953 0.074 Uiso 1 calc GR .
C192 C 1.4636(4) 0.7253(4) -0.0389(5) 0.039(2) Uani 1 d . .
C193 C 1.4930(5) 0.7721(5) -0.1155(5) 0.052(2) Uani 1 d . .
H19G H 1.4485 0.7997 -0.1278 0.078 Uiso 1 calc GR .
H19H H 1.5133 0.7410 -0.1507 0.078 Uiso 1 calc GR .
H19I H 1.5352 0.8047 -0.1151 0.078 Uiso 1 calc GR .
C194 C 1.5298(5) 0.6694(5) -0.0267(6) 0.052(2) Uani 1 d . .
H19J H 1.5807 0.6941 -0.0359 0.078 Uiso 1 calc GR .
H19K H 1.5342 0.6348 -0.0591 0.078 Uiso 1 calc GR .
H19L H 1.5154 0.6445 0.0226 0.078 Uiso 1 calc GR .
C195 C 1.4526(5) 0.7742(5) 0.0168(5) 0.049(2) Uani 1 d . .
H19M H 1.5019 0.8009 0.0100 0.073 Uiso 1 calc GR .
H19N H 1.4393 0.7455 0.0645 0.073 Uiso 1 calc GR .
H19O H 1.4096 0.8075 0.0118 0.073 Uiso 1 calc GR .
C196 C 1.0636(4) 0.5768(4) 0.1737(4) 0.0297(16) Uani 1 d . .
H196 H 1.0565 0.5306 0.2073 0.036 Uiso 1 calc R .
C197 C 0.9990(4) 0.5776(4) 0.1329(4) 0.0332(17) Uani 1 d . .
C198 C 1.0549(5) 0.6360(5) 0.2210(5) 0.045(2) Uani 1 d . .
H19P H 1.0981 0.6321 0.2451 0.067 Uiso 1 calc GR .
H19Q H 1.0038 0.6301 0.2565 0.067 Uiso 1 calc GR .
H19R H 1.0572 0.6828 0.1911 0.067 Uiso 1 calc GR .
C199 C -0.0065(15) -0.3191(19) 0.4189(12) 0.242(17) Uani 1 d . .
H19S H 0.0086 -0.3652 0.4421 0.363 Uiso 1 calc GR .
H19T H 0.0151 -0.3146 0.3673 0.363 Uiso 1 calc GR .
H19U H -0.0644 -0.3160 0.4295 0.363 Uiso 1 calc GR .
C200 C 0.0263(5) -0.2601(6) 0.4459(5) 0.094(4) Uani 1 d . .
C201 C 0.0348(5) -0.2661(5) 0.5164(5) 0.099(5) Uani 1 d G .
H201 H 0.0211 -0.3093 0.5486 0.119 Uiso 1 calc R .
C202 C 0.0637(6) -0.2073(7) 0.5388(4) 0.099(5) Uani 1 d G .
H202 H 0.0694 -0.2113 0.5860 0.118 Uiso 1 calc R .
C203 C 0.0841(6) -0.1427(6) 0.4906(6) 0.180(11) Uani 1 d G .
H203 H 0.1035 -0.1034 0.5056 0.216 Uiso 1 calc R .
C204 C 0.0756(6) -0.1368(5) 0.4201(5) 0.121(7) Uani 1 d G .
H204 H 0.0893 -0.0935 0.3878 0.145 Uiso 1 calc R .
C205 C 0.0467(6) -0.1955(7) 0.3977(4) 0.116(6) Uani 1 d G .
H205 H 0.0410 -0.1915 0.3505 0.139 Uiso 1 calc R .
C206 C 0.4710(12) 0.7277(15) 0.3292(10) 0.173(10) Uani 1 d . .
H20A H 0.4802 0.7675 0.2894 0.260 Uiso 0.50 calc R .
H20B H 0.5211 0.7148 0.3420 0.260 Uiso 0.50 calc R .
H20C H 0.4326 0.7418 0.3701 0.260 Uiso 0.50 calc R .
H20D H 0.4757 0.7153 0.3783 0.260 Uiso 0.50 calc R .
H20E H 0.4348 0.7679 0.3257 0.260 Uiso 0.50 calc R .
H20F H 0.5233 0.7409 0.2975 0.260 Uiso 0.50 calc R .
C207 C 0.4352(10) 0.6576(15) 0.3053(9) 0.133(8) Uani 1 d . .
C208 C 0.4118(13) 0.587(2) 0.3427(11) 0.190(18) Uani 1 d . .
H208 H 0.4094 0.5753 0.3920 0.228 Uiso 1 calc R .
C209 C 0.3931(13) 0.536(2) 0.3080(18) 0.192(18) Uani 1 d . .
H209 H 0.3859 0.4881 0.3320 0.230 Uiso 1 calc R .
C210 C 0.3846(7) 0.5501(8) 0.2437(9) 0.106(6) Uani 1 d . .
H210 H 0.3653 0.5142 0.2239 0.128 Uiso 1 calc R .
C211 C 0.4034(7) 0.6175(8) 0.2027(8) 0.090(4) Uani 1 d . .
H211 H 0.3969 0.6265 0.1556 0.108 Uiso 1 calc R .
C212 C 0.4324(9) 0.6730(11) 0.2305(7) 0.112(6) Uani 1 d . .
H212 H 0.4490 0.7177 0.2019 0.134 Uiso 1 calc R .
C213 C 0.038(2) 0.1220(12) 0.5493(12) 0.215(12) Uani 0.80 d . U
H21A H -0.0173 0.1339 0.5488 0.322 Uiso 0.80 calc R .
H21B H 0.0655 0.1087 0.5035 0.322 Uiso 0.80 calc R .
H21C H 0.0643 0.1633 0.5572 0.322 Uiso 0.80 calc R .
C214 C 0.0389(8) 0.0627(7) 0.6059(7) 0.119(4) Uani 0.80 d . U
C215 C 0.0942(6) 0.0199(9) 0.6359(8) 0.145(5) Uani 0.80 d G U
H215 H 0.1494 0.0265 0.6152 0.175 Uiso 0.80 calc R .
C216 C 0.0668(8) -0.0327(8) 0.6968(8) 0.154(5) Uani 0.80 d G U
H216 H 0.1038 -0.0613 0.7169 0.185 Uiso 0.80 calc R .
C217 C -0.0157(9) -0.0425(8) 0.7278(7) 0.137(5) Uani 0.80 d G U
H217 H -0.0340 -0.0777 0.7685 0.164 Uiso 0.80 calc R .
C218 C -0.0710(6) 0.0003(8) 0.6977(8) 0.119(4) Uani 0.80 d G U
H218 H -0.1262 -0.0062 0.7184 0.143 Uiso 0.80 calc R .
C219 C -0.0436(7) 0.0529(7) 0.6368(8) 0.112(4) Uani 0.80 d G U
H219 H -0.0806 0.0816 0.6167 0.134 Uiso 0.80 calc R .
C221 C 0.6620(15) 0.1472(12) 0.9872(12) 0.232(9) Uani 1 d D U
H22F H 0.6210 0.1783 1.0097 0.348 Uiso 1 calc R .
H22G H 0.6982 0.1332 1.0179 0.348 Uiso 1 calc R .
H22H H 0.6370 0.1045 0.9800 0.348 Uiso 1 calc R .
C222 C 0.7084(8) 0.1867(8) 0.9155(8) 0.184(6) Uani 1 d D U
C223 C 0.7710(9) 0.1511(6) 0.8738(9) 0.188(6) Uani 1 d DG U
H223 H 0.7832 0.1034 0.8906 0.226 Uiso 1 calc R .
C224 C 0.8155(8) 0.1867(9) 0.8071(9) 0.183(6) Uani 1 d G U
H224 H 0.8574 0.1629 0.7792 0.219 Uiso 1 calc R .
C225 C 0.7974(10) 0.2580(8) 0.7821(8) 0.179(6) Uani 1 d G U
H225 H 0.8271 0.2818 0.7374 0.214 Uiso 1 calc R .
C226 C 0.7347(10) 0.2936(6) 0.8238(10) 0.189(6) Uani 1 d G U
H226 H 0.7226 0.3413 0.8070 0.227 Uiso 1 calc R .
C227 C 0.6902(8) 0.2580(8) 0.8905(10) 0.195(6) Uani 1 d DG U
H227 H 0.6483 0.2818 0.9184 0.235 Uiso 1 calc R .
C228 C 0.1856(9) 0.1408(9) 0.8622(11) 0.142(6) Uani 1 d . U
H22C H 0.2223 0.1039 0.8451 0.213 Uiso 1 calc GR .
H22D H 0.1369 0.1184 0.8940 0.213 Uiso 1 calc GR .
H22E H 0.2104 0.1693 0.8881 0.213 Uiso 1 calc GR .
C235 C 0.4119(8) 0.3416(7) 0.1210(8) 0.122(5) Uani 0.75 d D U
C236 C 0.3666(8) 0.4040(9) 0.1112(8) 0.151(6) Uani 0.75 d DG U
H236 H 0.3185 0.4102 0.1451 0.182 Uiso 0.75 calc R .
C237 C 0.3931(10) 0.4571(8) 0.0506(10) 0.153(6) Uani 0.75 d G U
H237 H 0.3628 0.4989 0.0440 0.183 Uiso 0.75 calc R .
C238 C 0.4650(11) 0.4478(9) -0.0002(8) 0.157(6) Uani 0.75 d G U
H238 H 0.4827 0.4834 -0.0408 0.189 Uiso 0.75 calc R .
C239 C 0.5103(9) 0.3854(10) 0.0097(9) 0.169(6) Uani 0.75 d G U
H239 H 0.5583 0.3792 -0.0243 0.203 Uiso 0.75 calc R .
C240 C 0.4837(9) 0.3323(8) 0.0703(10) 0.165(6) Uani 0.75 d DG U
H240 H 0.5140 0.2906 0.0769 0.198 Uiso 0.75 calc R .
C242 C 0.2517(8) 0.7325(9) 0.3902(8) 0.052(4) Uani 0.60 d . .
H24G H 0.2873 0.7707 0.3605 0.078 Uiso 0.60 calc GR .
H24H H 0.2805 0.7012 0.4199 0.078 Uiso 0.60 calc GR .
H24I H 0.2064 0.7532 0.4207 0.078 Uiso 0.60 calc GR .
C243 C 0.2235(11) 0.6914(13) 0.3447(12) 0.082(7) Uani 0.60 d . .
N7 N 0.2047(12) 0.6583(19) 0.3101(15) 0.168(14) Uani 0.60 d . .
C241 C 0.3885(12) 0.2830(10) 0.1833(14) 0.24(2) Uani 0.75 d D .
H24D H 0.4284 0.2455 0.1791 0.353 Uiso 0.75 calc R .
H24E H 0.3368 0.2633 0.1844 0.353 Uiso 0.75 calc R .
H24F H 0.3849 0.3019 0.2274 0.353 Uiso 0.75 calc R .

loop_
_atom_site_aniso_label
_atom_site_aniso_U_11
_atom_site_aniso_U_22
_atom_site_aniso_U_33
_atom_site_aniso_U_23
_atom_site_aniso_U_13
_atom_site_aniso_U_12
C229 0.128(8) 0.076(6) 0.117(8) -0.012(6) 0.064(6) 0.020(6)
C230 0.149(8) 0.080(7) 0.121(9) -0.016(6) 0.058(7) 0.016(6)
C231 0.158(9) 0.086(7) 0.120(9) -0.008(6) 0.052(8) 0.023(7)
C232 0.146(9) 0.092(7) 0.122(9) -0.014(6) 0.065(7) 0.020(7)
C233 0.145(8) 0.107(8) 0.126(9) -0.008(7) 0.054(7) 0.019(7)
C234 0.125(8) 0.102(7) 0.116(9) -0.004(6) 0.061(7) 0.020(7)
Al1 0.0318(11) 0.0249(11) 0.0257(12) -0.0010(9) -0.0041(9) 0.0012(8)
Al2 0.0363(11) 0.0299(12) 0.0243(12) -0.0047(9) -0.0058(10) -0.0013(9)
Al3 0.0319(11) 0.0256(11) 0.0233(12) -0.0009(9) -0.0022(9) 0.0005(8)
Al4 0.0337(11) 0.0316(12) 0.0247(12) -0.0018(10) -0.0054(9) -0.0037(9)
Al5 0.0380(12) 0.0307(12) 0.0272(12) -0.0044(10) -0.0070(10) -0.0075(9)
Al6 0.0357(11) 0.0298(11) 0.0289(13) -0.0061(10) -0.0062(10) -0.0053(9)
N1 0.027(3) 0.028(3) 0.033(4) 0.000(3) -0.008(3) 0.001(2)
N2 0.041(3) 0.034(3) 0.019(3) 0.001(3) -0.006(3) -0.006(3)
N3 0.035(3) 0.024(3) 0.024(3) 0.001(3) 0.003(3) 0.001(2)
N4 0.037(3) 0.035(3) 0.017(3) 0.004(3) -0.007(3) -0.007(3)
N5 0.034(3) 0.030(3) 0.031(4) -0.006(3) -0.005(3) -0.006(3)
N6 0.037(3) 0.025(3) 0.035(4) -0.007(3) -0.012(3) 0.000(2)
O1 0.044(3) 0.026(3) 0.031(3) 0.001(2) 0.000(2) 0.000(2)
O2 0.034(3) 0.031(3) 0.029(3) -0.003(2) -0.008(2) 0.003(2)
O3 0.032(3) 0.031(3) 0.027(3) -0.005(2) -0.002(2) 0.000(2)
O4 0.038(3) 0.030(3) 0.027(3) -0.002(2) -0.008(2) -0.002(2)
O5 0.035(3) 0.038(3) 0.027(3) 0.007(2) -0.004(2) 0.000(2)
O6 0.040(3) 0.028(3) 0.031(3) -0.003(2) -0.008(2) -0.005(2)
O7 0.035(3) 0.034(3) 0.028(3) -0.006(2) -0.007(2) 0.003(2)
O8 0.037(3) 0.025(3) 0.026(3) 0.000(2) -0.004(2) -0.003(2)
O9 0.034(3) 0.029(3) 0.027(3) -0.004(2) -0.003(2) -0.005(2)
O10 0.043(3) 0.027(3) 0.030(3) -0.004(2) -0.007(2) 0.002(2)
O11 0.032(3) 0.033(3) 0.026(3) -0.007(2) -0.002(2) -0.002(2)
O12 0.033(3) 0.027(3) 0.027(3) -0.005(2) -0.005(2) -0.001(2)
O13 0.048(3) 0.035(3) 0.026(3) -0.005(2) -0.012(2) -0.011(2)
O14 0.029(2) 0.031(3) 0.036(3) 0.001(2) -0.006(2) -0.004(2)
O15 0.038(3) 0.034(3) 0.034(3) -0.006(2) -0.009(2) -0.007(2)
O16 0.032(3) 0.038(3) 0.029(3) -0.006(3) -0.005(2) -0.008(2)
O17 0.047(3) 0.034(3) 0.036(3) -0.004(2) -0.005(3) -0.008(2)
O18 0.042(3) 0.040(3) 0.029(3) -0.007(2) -0.010(2) -0.001(2)
O19 0.038(3) 0.035(3) 0.030(3) -0.005(2) -0.004(2) -0.008(2)
O20 0.032(3) 0.038(3) 0.036(3) -0.010(2) -0.004(2) -0.012(2)
O21 0.076(4) 0.028(3) 0.033(3) -0.001(2) -0.020(3) -0.007(3)
O22 0.038(3) 0.032(3) 0.032(3) -0.005(2) -0.012(2) -0.007(2)
O23 0.037(3) 0.046(3) 0.035(3) -0.018(3) -0.009(2) -0.005(2)
O24 0.039(3) 0.042(3) 0.027(3) -0.012(2) -0.008(2) 0.001(2)
C1 0.033(4) 0.029(4) 0.027(4) 0.001(3) 0.001(3) -0.004(3)
C2 0.032(4) 0.036(4) 0.029(4) 0.004(3) -0.002(3) -0.006(3)
C3 0.045(4) 0.024(4) 0.031(4) -0.002(3) -0.003(4) -0.002(3)
C4 0.034(4) 0.034(4) 0.030(4) 0.002(3) 0.000(3) -0.007(3)
C5 0.040(4) 0.034(4) 0.040(5) -0.001(4) -0.013(4) -0.002(3)
C6 0.038(4) 0.025(4) 0.032(4) 0.003(3) 0.001(3) -0.005(3)
C7 0.038(4) 0.027(4) 0.039(5) 0.000(3) -0.005(4) 0.003(3)
C8 0.047(4) 0.034(4) 0.030(4) -0.003(4) -0.001(4) 0.006(3)
C9 0.071(6) 0.038(5) 0.054(6) -0.005(4) -0.002(5) 0.013(4)
C10 0.062(5) 0.040(5) 0.042(5) -0.007(4) -0.017(4) 0.004(4)
C11 0.051(5) 0.038(5) 0.056(6) -0.008(4) -0.009(4) 0.002(4)
C12 0.041(4) 0.051(5) 0.032(5) 0.000(4) 0.002(4) -0.016(4)
C13 0.084(9) 0.204(18) 0.089(12) 0.081(12) 0.026(8) 0.026(10)
C14 0.140(12) 0.089(9) 0.067(9) -0.019(7) 0.016(8) -0.025(8)
C15 0.185(17) 0.180(17) 0.091(12) 0.089(12) 0.068(12) 0.118(14)
C16 0.027(3) 0.022(3) 0.031(4) -0.004(3) -0.007(3) -0.001(3)
C17 0.034(4) 0.022(3) 0.031(4) -0.003(3) -0.007(3) -0.005(3)
C18 0.024(3) 0.035(4) 0.042(5) 0.002(4) -0.011(3) -0.005(3)
C19 0.023(3) 0.031(4) 0.044(5) -0.007(4) -0.010(3) 0.001(3)
C20 0.035(4) 0.022(4) 0.034(4) -0.006(3) -0.008(3) -0.003(3)
C21 0.026(3) 0.026(4) 0.038(4) 0.002(3) -0.011(3) -0.003(3)
C22 0.036(4) 0.021(3) 0.027(4) 0.000(3) -0.004(3) 0.004(3)
C23 0.036(4) 0.032(4) 0.031(4) -0.002(3) -0.006(3) -0.001(3)
C24 0.043(4) 0.044(5) 0.042(5) -0.008(4) 0.000(4) 0.000(4)
C25 0.045(4) 0.050(5) 0.037(5) -0.003(4) -0.019(4) 0.001(4)
C26 0.032(4) 0.049(5) 0.032(5) -0.006(4) -0.003(3) -0.005(3)
C27 0.032(4) 0.041(4) 0.040(5) -0.008(4) -0.013(3) 0.007(3)
C28 0.049(5) 0.043(5) 0.060(6) -0.012(4) -0.020(4) 0.025(4)
C29 0.028(4) 0.050(5) 0.060(6) 0.009(4) -0.014(4) 0.001(3)
C30 0.049(5) 0.037(5) 0.066(7) 0.012(5) -0.009(5) 0.011(4)
C31 0.027(3) 0.030(4) 0.028(4) 0.001(3) -0.002(3) 0.002(3)
C32 0.042(4) 0.020(3) 0.031(4) 0.004(3) -0.013(4) 0.002(3)
C33 0.045(4) 0.046(5) 0.031(5) -0.004(4) 0.000(4) 0.008(4)
C34 0.038(4) 0.029(4) 0.026(4) 0.002(3) -0.006(3) 0.004(3)
C35 0.038(4) 0.041(4) 0.020(4) -0.006(3) -0.002(3) 0.006(3)
C36 0.041(4) 0.034(4) 0.026(4) -0.001(3) -0.004(3) 0.005(3)
C37 0.039(4) 0.044(5) 0.029(4) -0.006(4) -0.006(3) 0.002(3)
C38 0.038(4) 0.044(5) 0.030(4) -0.010(4) -0.008(3) 0.001(3)
C39 0.043(4) 0.034(4) 0.020(4) -0.001(3) -0.004(3) -0.003(3)
C40 0.042(4) 0.048(5) 0.025(4) -0.007(4) -0.010(3) -0.011(4)
C41 0.037(4) 0.034(4) 0.033(5) -0.002(3) -0.005(3) -0.001(3)
C42 0.043(4) 0.052(5) 0.038(5) -0.004(4) -0.012(4) -0.002(4)
C43 0.053(5) 0.045(5) 0.048(6) 0.007(4) -0.008(4) -0.008(4)
C44 0.048(5) 0.046(5) 0.036(5) -0.005(4) -0.001(4) 0.001(4)
C45 0.045(4) 0.047(5) 0.049(6) -0.017(4) -0.018(4) 0.015(4)
C46 0.056(5) 0.053(5) 0.049(6) -0.003(5) -0.016(5) 0.013(4)
C47 0.083(7) 0.042(5) 0.085(8) -0.030(5) -0.035(6) 0.030(5)
C48 0.062(5) 0.053(5) 0.037(5) 0.000(4) -0.016(4) 0.013(4)
C49 0.044(4) 0.033(4) 0.019(4) -0.004(3) -0.006(3) -0.009(3)
C50 0.051(4) 0.033(4) 0.022(4) -0.005(3) -0.009(3) 0.003(3)
C51 0.051(5) 0.028(4) 0.037(5) -0.012(4) -0.002(4) -0.002(3)
C52 0.045(4) 0.039(4) 0.030(4) -0.015(4) -0.001(4) -0.011(3)
C53 0.040(4) 0.036(4) 0.040(5) -0.012(4) -0.008(4) -0.010(3)
C54 0.047(4) 0.028(4) 0.028(4) -0.005(3) -0.003(3) -0.005(3)
C55 0.036(4) 0.032(4) 0.034(4) -0.001(3) -0.005(3) -0.011(3)
C56 0.047(5) 0.050(5) 0.047(6) -0.017(4) -0.006(4) -0.006(4)
C57 0.036(4) 0.059(6) 0.059(6) -0.024(5) 0.003(4) 0.001(4)
C58 0.046(5) 0.048(5) 0.051(6) -0.014(4) -0.005(4) -0.002(4)
C59 0.052(5) 0.047(5) 0.056(6) -0.010(4) -0.020(5) 0.006(4)
C60 0.040(4) 0.057(5) 0.064(6) -0.042(5) -0.008(4) -0.013(4)
C61 0.050(5) 0.046(5) 0.064(7) -0.030(5) -0.004(5) -0.012(4)
C62 0.063(6) 0.082(8) 0.129(12) -0.049(8) -0.044(7) -0.003(6)
C63 0.071(6) 0.056(6) 0.085(9) -0.035(6) 0.022(6) -0.031(5)
C64 0.038(4) 0.036(4) 0.022(4) -0.008(3) -0.002(3) -0.004(3)
C65 0.034(4) 0.027(4) 0.019(4) 0.001(3) 0.000(3) -0.007(3)
C66 0.038(4) 0.041(4) 0.032(4) -0.015(4) -0.001(3) 0.003(3)
C67 0.031(4) 0.029(4) 0.030(4) -0.004(3) 0.004(3) 0.002(3)
C68 0.035(4) 0.028(4) 0.034(5) -0.010(3) 0.002(3) 0.001(3)
C69 0.043(4) 0.022(4) 0.045(5) 0.000(4) 0.003(4) 0.003(3)
C70 0.041(4) 0.029(4) 0.047(5) -0.013(4) 0.004(4) 0.003(3)
C71 0.042(4) 0.033(4) 0.040(5) -0.013(4) 0.000(4) 0.009(3)
C72 0.035(4) 0.029(4) 0.035(5) -0.006(3) 0.005(3) 0.001(3)
C73 0.038(4) 0.028(4) 0.027(4) -0.006(3) -0.001(3) 0.004(3)
C74 0.047(4) 0.033(4) 0.033(5) -0.001(4) 0.001(4) 0.002(3)
C75 0.059(5) 0.035(4) 0.031(5) -0.003(4) -0.010(4) 0.006(4)
C76 0.064(5) 0.046(5) 0.038(5) -0.015(4) -0.001(4) 0.002(4)
C77 0.077(6) 0.045(5) 0.034(5) 0.009(4) -0.007(5) -0.006(4)
C78 0.048(5) 0.029(4) 0.065(6) -0.009(4) -0.012(4) 0.007(4)
C79 0.072(6) 0.034(5) 0.091(8) -0.016(5) -0.031(6) -0.009(4)
C80 0.058(5) 0.030(4) 0.054(6) -0.002(4) -0.005(4) 0.000(4)
C81 0.048(5) 0.028(4) 0.106(9) 0.005(5) 0.003(5) -0.008(4)
C82 0.037(4) 0.024(4) 0.023(4) -0.003(3) -0.001(3) 0.000(3)
C83 0.033(4) 0.026(4) 0.023(4) 0.000(3) 0.001(3) -0.001(3)
C84 0.027(4) 0.034(4) 0.045(5) 0.000(4) -0.001(3) -0.003(3)
C85 0.029(4) 0.050(5) 0.030(4) -0.007(4) 0.000(3) -0.002(3)
C86 0.031(4) 0.041(4) 0.027(4) -0.009(3) -0.005(3) -0.003(3)
C87 0.036(4) 0.036(4) 0.025(4) -0.003(3) -0.003(3) 0.002(3)
C88 0.029(3) 0.029(4) 0.025(4) -0.003(3) -0.007(3) 0.002(3)
C89 0.029(4) 0.033(4) 0.024(4) 0.001(3) -0.001(3) 0.006(3)
C90 0.032(4) 0.053(5) 0.042(5) -0.002(4) -0.003(4) -0.008(4)
C91 0.045(4) 0.040(4) 0.032(5) 0.003(4) -0.015(4) 0.007(3)
C92 0.045(4) 0.039(4) 0.039(5) -0.004(4) -0.009(4) -0.001(3)
C93 0.029(4) 0.083(7) 0.030(5) -0.013(4) -0.004(3) -0.003(4)
C94 0.052(6) 0.151(12) 0.031(6) -0.009(6) -0.002(5) -0.026(6)
C95 0.064(6) 0.075(7) 0.041(6) -0.020(5) -0.004(5) 0.008(5)
C96 0.060(6) 0.082(7) 0.033(5) -0.002(5) -0.008(4) 0.004(5)
C97 0.032(4) 0.035(4) 0.023(4) -0.002(3) -0.001(3) -0.008(3)
C98 0.039(4) 0.027(4) 0.016(4) 0.003(3) -0.001(3) -0.004(3)
C99 0.041(4) 0.033(4) 0.031(4) -0.012(3) 0.005(3) -0.004(3)
C100 0.053(5) 0.041(5) 0.023(4) -0.006(4) -0.003(4) -0.008(4)
C101 0.065(5) 0.030(4) 0.025(4) -0.005(3) -0.010(4) -0.008(4)
C102 0.069(6) 0.034(4) 0.018(4) 0.005(3) 0.003(4) -0.002(4)
C103 0.060(5) 0.038(5) 0.032(5) -0.004(4) 0.002(4) -0.005(4)
C104 0.049(5) 0.039(5) 0.032(5) 0.002(4) 0.002(4) -0.003(4)
C105 0.043(4) 0.042(5) 0.026(4) 0.008(4) -0.004(3) -0.010(3)
C106 0.040(4) 0.043(4) 0.026(4) -0.003(4) 0.003(3) -0.005(3)
C107 0.076(6) 0.040(5) 0.036(5) -0.002(4) -0.021(5) 0.002(4)
C108 0.052(5) 0.053(6) 0.069(7) -0.024(5) -0.024(5) 0.007(4)
C109 0.092(7) 0.051(6) 0.043(6) 0.004(5) -0.039(5) -0.001(5)
C110 0.103(8) 0.036(5) 0.073(8) 0.018(5) -0.034(7) -0.002(5)
C111 0.074(6) 0.029(4) 0.043(6) 0.003(4) 0.019(5) -0.013(4)
C112 0.095(8) 0.079(8) 0.057(7) -0.014(6) 0.002(6) -0.032(6)
C113 0.079(7) 0.039(5) 0.053(6) 0.010(5) 0.006(5) -0.006(5)
C114 0.073(7) 0.039(5) 0.109(10) 0.005(6) 0.000(7) -0.011(5)
C115 0.029(4) 0.042(4) 0.025(4) 0.008(3) -0.001(3) -0.007(3)
C116 0.026(4) 0.043(4) 0.030(4) -0.011(4) -0.003(3) -0.007(3)
C117 0.041(4) 0.051(5) 0.037(5) -0.019(4) 0.003(4) -0.003(4)
C118 0.030(4) 0.052(5) 0.051(6) -0.025(4) -0.008(4) 0.004(3)
C119 0.031(4) 0.046(5) 0.038(5) -0.017(4) -0.004(3) -0.004(3)
C120 0.039(4) 0.027(4) 0.029(4) -0.001(3) -0.004(3) -0.004(3)
C121 0.033(4) 0.035(4) 0.022(4) -0.004(3) 0.000(3) -0.006(3)
C122 0.040(4) 0.040(5) 0.050(5) -0.016(4) -0.013(4) -0.005(3)
C123 0.038(4) 0.062(6) 0.071(7) -0.042(5) -0.015(4) 0.000(4)
C124 0.045(5) 0.073(6) 0.050(6) -0.011(5) -0.027(4) -0.002(4)
C125 0.032(4) 0.041(5) 0.058(6) -0.009(4) -0.003(4) -0.005(3)
C126 0.075(4) 0.092(5) 0.157(8) -0.074(5) -0.060(5) 0.042(4)
C127 0.074(4) 0.090(5) 0.155(8) -0.075(5) -0.061(5) 0.043(4)
C128 0.075(4) 0.092(5) 0.300(8) -0.073(6) -0.056(5) 0.038(4)
C129 0.104(4) 0.095(5) 0.159(8) -0.074(6) -0.061(5) 0.046(4)
C130 0.035(4) 0.029(4) 0.025(4) -0.005(3) -0.006(3) -0.006(3)
C131 0.041(4) 0.027(4) 0.029(4) 0.003(3) -0.015(3) 0.001(3)
C132 0.028(4) 0.044(5) 0.040(5) -0.006(4) -0.009(3) -0.009(3)
C133 0.060(5) 0.026(4) 0.040(5) -0.013(4) -0.017(4) -0.004(4)
C134 0.084(6) 0.035(5) 0.034(5) -0.002(4) -0.021(5) -0.015(4)
C135 0.098(7) 0.042(5) 0.036(5) -0.005(4) -0.026(5) -0.010(5)
C136 0.087(7) 0.041(5) 0.061(7) -0.004(5) -0.029(6) 0.004(5)
C137 0.056(5) 0.047(5) 0.060(6) -0.020(5) -0.019(5) 0.008(4)
C138 0.051(5) 0.034(4) 0.040(5) -0.008(4) -0.017(4) -0.003(4)
C139 0.038(4) 0.040(4) 0.044(5) -0.019(4) -0.009(4) -0.003(3)
C140 0.115(9) 0.046(6) 0.034(5) 0.000(4) -0.004(6) -0.030(6)
C141 0.080(7) 0.080(8) 0.040(6) 0.003(5) 0.009(5) -0.021(6)
C142 0.140(11) 0.073(7) 0.035(6) -0.026(5) -0.009(6) -0.023(7)
C143 0.166(13) 0.052(6) 0.042(7) 0.014(5) 0.000(7) -0.018(7)
C144 0.087(8) 0.062(7) 0.102(10) -0.005(7) -0.036(8) 0.009(6)
C145 0.105(9) 0.053(7) 0.149(14) -0.037(8) -0.030(10) 0.040(7)
C146 0.095(8) 0.039(6) 0.128(12) -0.018(6) -0.048(8) 0.000(5)
C147 0.082(7) 0.055(7) 0.141(13) 0.014(7) -0.053(8) -0.001(6)
C148 0.047(5) 0.046(5) 0.026(4) 0.001(4) -0.005(4) -0.012(4)
C149 0.046(5) 0.064(6) 0.030(5) -0.001(4) -0.007(4) -0.006(4)
C150 0.049(5) 0.133(10) 0.027(5) 0.006(6) -0.008(4) -0.013(6)
C151 0.058(6) 0.184(14) 0.022(5) -0.020(7) -0.011(5) -0.008(7)
C152 0.056(6) 0.119(10) 0.056(7) -0.044(7) -0.020(5) 0.001(6)
C153 0.043(4) 0.055(5) 0.034(5) -0.013(4) -0.008(4) -0.009(4)
C154 0.038(4) 0.042(4) 0.033(5) -0.008(4) -0.004(3) -0.008(3)
C155 0.046(5) 0.067(6) 0.038(5) 0.010(5) -0.014(4) -0.009(4)
C156 0.067(6) 0.088(8) 0.061(7) 0.015(6) -0.029(6) -0.012(6)
C157 0.039(4) 0.058(6) 0.050(6) 0.006(5) -0.007(4) -0.014(4)
C158 0.049(5) 0.039(5) 0.059(6) 0.011(4) -0.009(4) -0.008(4)
C159 0.084(7) 0.274(17) 0.020(6) -0.034(8) -0.004(5) -0.016(10)
C160 0.218(17) 0.248(15) 0.042(8) -0.004(11) -0.013(10) -0.148(13)
C161 0.115(9) 0.136(11) 0.045(7) -0.025(7) -0.025(7) -0.005(8)
C162 0.095(8) 0.57(4) 0.074(12) -0.155(19) -0.003(9) 0.029(16)
C163 0.038(4) 0.040(4) 0.035(5) -0.015(4) -0.008(4) -0.004(3)
C164 0.042(4) 0.032(4) 0.022(4) 0.001(3) -0.003(3) -0.004(3)
C165 0.038(4) 0.077(7) 0.064(7) -0.048(6) -0.007(4) 0.003(4)
C166 0.064(5) 0.031(4) 0.031(5) -0.007(4) -0.012(4) 0.001(4)
C167 0.106(8) 0.028(4) 0.041(6) 0.004(4) -0.025(5) -0.013(5)
C168 0.112(8) 0.026(4) 0.046(6) 0.010(4) -0.015(6) 0.001(5)
C169 0.083(6) 0.033(4) 0.039(5) 0.004(4) -0.024(5) -0.006(4)
C170 0.061(5) 0.038(5) 0.045(5) -0.002(4) -0.024(4) -0.004(4)
C171 0.053(5) 0.029(4) 0.044(5) 0.003(4) -0.018(4) 0.002(3)
C172 0.056(5) 0.034(4) 0.025(4) 0.004(3) -0.017(4) -0.004(4)
C173 0.192(14) 0.021(5) 0.038(6) 0.008(4) -0.021(8) -0.025(6)
C174 0.169(13) 0.051(6) 0.062(8) -0.004(6) -0.054(8) -0.041(7)
C175 0.164(12) 0.054(7) 0.058(8) -0.030(6) -0.024(8) 0.021(7)
C176 0.32(2) 0.023(5) 0.067(9) -0.001(6) -0.057(12) -0.019(9)
C177 0.092(7) 0.044(5) 0.032(5) 0.005(4) -0.012(5) -0.002(5)
C178 0.128(10) 0.062(7) 0.045(6) -0.004(5) -0.010(7) 0.028(7)
C179 0.095(8) 0.079(8) 0.066(8) 0.006(6) -0.028(7) 0.013(6)
C180 0.150(11) 0.058(7) 0.048(7) 0.007(6) -0.023(7) -0.006(7)
C181 0.034(4) 0.019(3) 0.038(4) -0.004(3) -0.016(3) -0.003(3)
C182 0.030(4) 0.030(4) 0.029(4) 0.003(3) -0.006(3) 0.003(3)
C183 0.032(4) 0.031(4) 0.035(5) 0.002(3) -0.012(3) 0.001(3)
C184 0.035(4) 0.032(4) 0.041(5) 0.004(4) -0.023(4) 0.003(3)
C185 0.051(5) 0.028(4) 0.035(5) 0.000(3) -0.022(4) -0.001(3)
C186 0.031(4) 0.022(3) 0.030(4) -0.004(3) -0.012(3) 0.000(3)
C187 0.041(4) 0.028(4) 0.029(4) -0.001(3) -0.014(3) -0.002(3)
C188 0.035(4) 0.035(4) 0.043(5) -0.015(4) -0.008(4) 0.000(3)
C189 0.034(4) 0.061(6) 0.044(5) -0.019(4) 0.000(4) 0.001(4)
C190 0.047(5) 0.059(5) 0.041(5) -0.010(4) -0.022(4) -0.003(4)
C191 0.059(5) 0.037(5) 0.048(6) -0.018(4) 0.001(4) 0.000(4)
C192 0.032(4) 0.035(4) 0.049(5) 0.005(4) -0.012(4) -0.009(3)
C193 0.041(4) 0.047(5) 0.065(7) 0.010(5) -0.017(4) -0.016(4)
C194 0.032(4) 0.047(5) 0.078(7) 0.003(5) -0.022(4) -0.008(4)
C195 0.049(5) 0.045(5) 0.059(6) -0.002(4) -0.028(4) -0.012(4)
C196 0.034(4) 0.029(4) 0.026(4) -0.002(3) -0.009(3) -0.003(3)
C197 0.041(4) 0.025(4) 0.034(5) -0.007(3) -0.007(4) -0.008(3)
C198 0.038(4) 0.059(5) 0.044(5) -0.015(4) -0.017(4) -0.007(4)
C199 0.18(2) 0.43(5) 0.102(17) 0.00(2) -0.014(15) -0.14(3)
C200 0.072(8) 0.115(11) 0.081(10) 0.013(9) -0.013(7) 0.025(7)
C201 0.088(9) 0.134(13) 0.052(8) 0.017(8) 0.003(7) 0.015(9)
C202 0.081(8) 0.136(13) 0.055(8) 0.035(9) -0.007(7) 0.009(8)
C203 0.068(9) 0.34(3) 0.093(13) 0.042(17) -0.008(9) 0.059(13)
C204 0.157(15) 0.096(11) 0.074(11) 0.013(9) 0.011(10) 0.062(10)
C205 0.092(9) 0.166(16) 0.061(9) 0.014(11) 0.007(8) 0.053(10)
C206 0.151(16) 0.29(3) 0.074(12) -0.025(16) -0.029(12) 0.086(18)
C207 0.107(11) 0.24(2) 0.072(11) -0.070(14) -0.043(9) 0.091(13)
C208 0.097(15) 0.32(4) 0.067(12) 0.11(2) 0.033(10) 0.12(2)
C209 0.078(11) 0.27(4) 0.17(3) 0.12(3) -0.031(16) -0.008(16)
C210 0.057(7) 0.123(12) 0.114(13) 0.052(10) -0.022(8) 0.005(7)
C211 0.067(7) 0.109(11) 0.074(9) 0.033(8) -0.013(7) 0.000(7)
C212 0.097(10) 0.165(16) 0.045(8) 0.045(9) -0.008(7) 0.014(10)
C213 0.46(3) 0.117(16) 0.091(14) 0.068(13) -0.149(18) -0.11(2)
C214 0.126(8) 0.125(9) 0.106(9) 0.039(7) -0.062(7) -0.020(8)
C215 0.120(8) 0.168(11) 0.125(10) 0.052(8) -0.036(8) -0.006(8)
C216 0.133(8) 0.177(11) 0.117(10) 0.056(8) -0.019(8) 0.014(9)
C217 0.136(9) 0.143(10) 0.096(10) 0.029(8) 0.005(8) -0.011(8)
C218 0.110(8) 0.140(10) 0.106(9) -0.017(8) -0.021(7) -0.030(7)
C219 0.119(8) 0.131(10) 0.102(9) -0.011(7) -0.062(7) 0.004(8)
C221 0.30(2) 0.201(16) 0.257(19) -0.072(13) -0.156(14) -0.028(16)
C222 0.226(13) 0.156(10) 0.254(15) -0.080(10) -0.182(12) -0.024(9)
C223 0.225(13) 0.156(10) 0.262(16) -0.065(10) -0.181(12) -0.010(9)
C224 0.224(13) 0.148(10) 0.255(15) -0.063(11) -0.183(12) -0.007(9)
C225 0.227(13) 0.135(10) 0.255(15) -0.079(10) -0.177(12) -0.014(9)
C226 0.227(14) 0.144(10) 0.270(16) -0.078(10) -0.166(12) -0.011(9)
C227 0.231(13) 0.156(10) 0.270(16) -0.080(10) -0.162(12) -0.012(10)
C228 0.104(10) 0.109(11) 0.164(15) 0.009(10) 0.034(9) 0.017(9)
C235 0.103(10) 0.136(12) 0.116(12) 0.000(10) -0.020(9) 0.008(9)
C236 0.141(11) 0.151(12) 0.133(12) 0.006(10) -0.002(10) 0.028(9)
C237 0.148(11) 0.146(12) 0.127(12) 0.024(10) -0.005(9) 0.052(10)
C238 0.151(11) 0.152(12) 0.131(12) 0.033(10) -0.007(10) 0.029(10)
C239 0.166(11) 0.154(12) 0.142(12) 0.020(10) 0.013(10) 0.031(10)
C240 0.144(11) 0.163(12) 0.145(12) 0.010(10) 0.016(10) 0.013(10)
C242 0.037(7) 0.078(11) 0.043(9) -0.022(8) -0.009(7) 0.025(7)
C243 0.057(10) 0.135(18) 0.082(14) -0.066(14) -0.043(10) 0.064(11)
N7 0.079(12) 0.33(4) 0.16(2) -0.17(3) -0.075(15) 0.107(18)
C241 0.19(2) 0.101(17) 0.42(5) 0.14(3) -0.21(3) -0.092(17)

loop_
_atom_type_symbol
_atom_type_description
_atom_type_scat_dispersion_real
_atom_type_scat_dispersion_imag
_atom_type_scat_source
C C 0.0033 0.0016 'International Tables Vol C Tables 4.2.6.8 and 6.1.1.4'
H H 0.0000 0.0000 'International Tables Vol C Tables 4.2.6.8 and 6.1.1.4'
Al Al 0.0645 0.0514 'International Tables Vol C Tables 4.2.6.8 and 6.1.1.4'
N N 0.0061 0.0033 'International Tables Vol C Tables 4.2.6.8 and 6.1.1.4'
O O 0.0106 0.0060 'International Tables Vol C Tables 4.2.6.8 and 6.1.1.4'

loop_
_geom_angle_atom_site_label_1
_geom_angle_atom_site_label_2
_geom_angle_atom_site_label_3
_geom_angle
C230 C229 C234 120.0
C230 C229 C228 117.6(10)
C234 C229 C228 122.4(10)
C229 C230 H230 120.0
C229 C230 C231 120.0
C231 C230 H230 120.0
C230 C231 H231 120.0
C230 C231 C232 120.0
C232 C231 H231 120.0
C231 C232 H232 120.0
C231 C232 C233 120.0
C233 C232 H232 120.0
C232 C233 H233 120.0
C234 C233 C232 120.0
C234 C233 H233 120.0
C229 C234 H234 120.0
C233 C234 C229 120.0
C233 C234 H234 120.0
O1 Al1 N1 91.4(2)
O1 Al1 O2 123.5(3)
O1 Al1 O3 118.7(3)
O1 Al1 O12 89.2(2)
O2 Al1 N1 93.7(2)
O2 Al1 O3 117.7(2)
O2 Al1 O12 89.9(2)
O3 Al1 N1 81.3(2)
O3 Al1 O12 94.3(2)
O12 Al1 N1 175.3(2)
O4 Al2 N2 174.4(3)
O5 Al2 N2 91.1(2)
O5 Al2 O4 90.5(2)
O5 Al2 O7 118.0(3)
O6 Al2 N2 92.9(2)
O6 Al2 O4 90.9(2)
O6 Al2 O5 121.6(3)
O6 Al2 O7 120.3(3)
O7 Al2 N2 81.9(2)
O7 Al2 O4 92.5(2)
O8 Al3 N3 174.9(2)
O9 Al3 N3 93.1(2)
O9 Al3 O8 90.5(2)
O9 Al3 O10 121.8(3)
O9 Al3 O11 118.5(2)
O10 Al3 N3 91.0(2)
O10 Al3 O8 90.2(2)
O10 Al3 O11 119.6(2)
O11 Al3 N3 82.5(2)
O11 Al3 O8 92.7(2)
O13 Al4 N4 91.4(2)
O13 Al4 O15 117.9(3)
O13 Al4 O24 90.5(2)
O14 Al4 N4 92.9(2)
O14 Al4 O13 121.9(3)
O14 Al4 O15 120.1(3)
O14 Al4 O24 89.3(2)
O15 Al4 N4 82.4(2)
O15 Al4 O24 93.3(2)
O24 Al4 N4 175.7(3)
O16 Al5 N5 176.3(3)
O17 Al5 N5 91.6(3)
O17 Al5 O16 89.5(2)
O17 Al5 O19 118.4(3)
O18 Al5 N5 93.6(3)
O18 Al5 O16 88.6(2)
O18 Al5 O17 125.0(3)
O18 Al5 O19 116.6(2)
O19 Al5 N5 82.4(2)
O19 Al5 O16 94.0(2)
O20 Al6 N6 173.0(2)
O21 Al6 N6 90.8(3)
O21 Al6 O20 90.1(3)
O21 Al6 O23 121.4(3)
O22 Al6 N6 94.1(2)
O22 Al6 O20 91.4(2)
O22 Al6 O21 120.7(3)
O22 Al6 O23 117.8(3)
O23 Al6 N6 80.9(2)
O23 Al6 O20 92.7(2)
C7 N1 Al1 111.1(5)
C22 N1 Al1 109.1(5)
C22 N1 C7 109.2(5)
C31 N1 Al1 105.9(4)
C31 N1 C7 111.0(6)
C31 N1 C22 110.6(6)
C40 N2 Al2 111.0(4)
C55 N2 Al2 107.8(4)
C55 N2 C40 110.6(6)
C64 N2 Al2 104.3(4)
C64 N2 C40 112.1(6)
C64 N2 C55 110.8(6)
C73 N3 Al3 111.1(5)
C73 N3 C88 109.3(5)
C73 N3 C97 112.8(6)
C88 N3 Al3 109.4(4)
C97 N3 Al3 104.3(4)
C97 N3 C88 109.9(5)
C106 N4 Al4 109.4(4)
C106 N4 C121 111.8(6)
C121 N4 Al4 108.5(4)
C130 N4 Al4 103.7(4)
C130 N4 C106 111.8(5)
C130 N4 C121 111.3(5)
C139 N5 Al5 111.2(4)
C154 N5 Al5 109.7(5)
C154 N5 C139 108.8(6)
C163 N5 Al5 104.6(5)
C163 N5 C139 111.9(6)
C163 N5 C154 110.7(5)
C172 N6 Al6 112.4(5)
C187 N6 Al6 107.8(4)
C187 N6 C172 108.0(5)
C196 N6 Al6 105.4(4)
C196 N6 C172 111.7(6)
C196 N6 C187 111.5(6)
C1 O1 Al1 134.7(5)
C16 O2 Al1 133.0(5)
C32 O3 Al1 120.6(5)
C32 O4 Al2 141.8(5)
C34 O5 Al2 133.8(5)
C49 O6 Al2 133.6(5)
C65 O7 Al2 119.9(5)
C65 O8 Al3 143.1(5)
C82 O9 Al3 132.3(4)
C67 O10 Al3 132.6(5)
C98 O11 Al3 119.9(5)
C98 O12 Al1 141.6(5)
C100 O13 Al4 132.1(5)
C115 O14 Al4 133.8(4)
C131 O15 Al4 120.5(5)
C131 O16 Al5 140.7(5)
C133 O17 Al5 134.3(5)
C148 O18 Al5 131.4(5)
C164 O19 Al5 119.2(5)
C164 O20 Al6 143.4(5)
C166 O21 Al6 134.7(5)
C181 O22 Al6 129.1(5)
C197 O23 Al6 120.9(5)
C197 O24 Al4 143.2(5)
O1 C1 C2 118.7(7)
O1 C1 C6 120.7(6)
C6 C1 C2 120.6(7)
C1 C2 C8 122.2(7)
C3 C2 C1 116.0(7)
C3 C2 C8 121.8(6)
C2 C3 H3 118.3
C2 C3 C4 123.5(7)
C4 C3 H3 118.3
C3 C4 C12 120.8(7)
C5 C4 C3 118.0(7)
C5 C4 C12 121.1(8)
C4 C5 H5 120.1
C4 C5 C6 119.9(8)
C6 C5 H5 120.1
C1 C6 C5 121.9(7)
C1 C6 C7 118.8(7)
C5 C6 C7 119.1(7)
N1 C7 C6 112.3(6)
N1 C7 H7A 109.1
N1 C7 H7B 109.1
C6 C7 H7A 109.1
C6 C7 H7B 109.1
H7A C7 H7B 107.9
C2 C8 C9 111.0(7)
C2 C8 C10 110.9(7)
C2 C8 C11 111.6(7)
C10 C8 C9 105.3(7)
C10 C8 C11 109.5(7)
C11 C8 C9 108.5(7)
C8 C9 H9A 109.5
C8 C9 H9B 109.5
C8 C9 H9C 109.5
H9A C9 H9B 109.5
H9A C9 H9C 109.5
H9B C9 H9C 109.5
C8 C10 H10A 109.5
C8 C10 H10B 109.5
C8 C10 H10C 109.5
H10A C10 H10B 109.5
H10A C10 H10C 109.5
H10B C10 H10C 109.5
C8 C11 H11A 109.5
C8 C11 H11B 109.5
C8 C11 H11C 109.5
H11A C11 H11B 109.5
H11A C11 H11C 109.5
H11B C11 H11C 109.5
C4 C12 C14 106.8(7)
C13 C12 C4 108.9(8)
C13 C12 C14 103.9(12)
C15 C12 C4 112.9(9)
C15 C12 C13 119.1(12)
C15 C12 C14 104.0(13)
C12 C13 H13A 109.5
C12 C13 H13B 109.5
C12 C13 H13C 109.5
H13A C13 H13B 109.5
H13A C13 H13C 109.5
H13B C13 H13C 109.5
C12 C14 H14A 109.5
C12 C14 H14B 109.5
C12 C14 H14C 109.5
H14A C14 H14B 109.5
H14A C14 H14C 109.5
H14B C14 H14C 109.5
C12 C15 H15A 109.5
C12 C15 H15B 109.5
C12 C15 H15C 109.5
H15A C15 H15B 109.5
H15A C15 H15C 109.5
H15B C15 H15C 109.5
O2 C16 C17 119.5(6)
O2 C16 C21 119.0(6)
C21 C16 C17 121.5(6)
C16 C17 C18 116.0(7)
C16 C17 C23 122.2(6)
C18 C17 C23 121.7(7)
C17 C18 H18 117.9
C19 C18 C17 124.2(7)
C19 C18 H18 117.9
C18 C19 C20 118.0(6)
C18 C19 C27 120.2(7)
C20 C19 C27 121.8(7)
C19 C20 H20 120.3
C19 C20 C21 119.5(7)
C21 C20 H20 120.3
C16 C21 C20 120.8(7)
C16 C21 C22 121.0(6)
C20 C21 C22 118.0(7)
N1 C22 H22A 108.7
N1 C22 H22B 108.7
C21 C22 N1 114.1(6)
C21 C22 H22A 108.7
C21 C22 H22B 108.7
H22A C22 H22B 107.6
C17 C23 C25 112.5(6)
C24 C23 C17 112.1(6)
C24 C23 C25 107.4(7)
C26 C23 C17 107.4(6)
C26 C23 C24 110.7(6)
C26 C23 C25 106.7(6)
C23 C24 H24A 109.5
C23 C24 H24B 109.5
C23 C24 H24C 109.5
H24A C24 H24B 109.5
H24A C24 H24C 109.5
H24B C24 H24C 109.5
C23 C25 H25A 109.5
C23 C25 H25B 109.5
C23 C25 H25C 109.5
H25A C25 H25B 109.5
H25A C25 H25C 109.5
H25B C25 H25C 109.5
C23 C26 H26A 109.5
C23 C26 H26B 109.5
C23 C26 H26C 109.5
H26A C26 H26B 109.5
H26A C26 H26C 109.5
H26B C26 H26C 109.5
C28 C27 C19 111.8(6)
C28 C27 C29 108.1(7)
C29 C27 C19 107.9(6)
C30 C27 C19 110.4(7)
C30 C27 C28 109.0(7)
C30 C27 C29 109.6(7)
C27 C28 H28A 109.5
C27 C28 H28B 109.5
C27 C28 H28C 109.5
H28A C28 H28B 109.5
H28A C28 H28C 109.5
H28B C28 H28C 109.5
C27 C29 H29A 109.5
C27 C29 H29B 109.5
C27 C29 H29C 109.5
H29A C29 H29B 109.5
H29A C29 H29C 109.5
H29B C29 H29C 109.5
C27 C30 H30A 109.5
C27 C30 H30B 109.5
C27 C30 H30C 109.5
H30A C30 H30B 109.5
H30A C30 H30C 109.5
H30B C30 H30C 109.5
N1 C31 H31 106.3
N1 C31 C32 104.8(6)
N1 C31 C33 118.3(6)
C32 C31 H31 106.3
C33 C31 H31 106.3
C33 C31 C32 114.1(6)
O3 C32 C31 117.2(6)
O4 C32 O3 124.8(7)
O4 C32 C31 118.0(7)
C31 C33 H33A 109.5
C31 C33 H33B 109.5
C31 C33 H33C 109.5
H33A C33 H33B 109.5
H33A C33 H33C 109.5
H33B C33 H33C 109.5
O5 C34 C35 118.5(6)
C39 C34 O5 120.1(6)
C39 C34 C35 121.4(6)
C34 C35 C41 121.8(6)
C36 C35 C34 116.5(6)
C36 C35 C41 121.7(7)
C35 C36 H36 118.1
C35 C36 C37 123.8(7)
C37 C36 H36 118.1
C36 C37 C45 120.4(7)
C38 C37 C36 116.3(7)
C38 C37 C45 123.3(7)
C37 C38 H38 118.8
C39 C38 C37 122.3(7)
C39 C38 H38 118.8
C34 C39 C38 119.6(7)
C34 C39 C40 119.5(6)
C38 C39 C40 120.8(7)
N2 C40 C39 111.6(6)
N2 C40 H40A 109.3
N2 C40 H40B 109.3
C39 C40 H40A 109.3
C39 C40 H40B 109.3
H40A C40 H40B 108.0
C35 C41 C42 108.3(6)
C35 C41 C43 112.0(6)
C43 C41 C42 107.6(7)
C44 C41 C35 111.5(7)
C44 C41 C42 109.6(6)
C44 C41 C43 107.6(7)
C41 C42 H42A 109.5
C41 C42 H42B 109.5
C41 C42 H42C 109.5
H42A C42 H42B 109.5
H42A C42 H42C 109.5
H42B C42 H42C 109.5
C41 C43 H43A 109.5
C41 C43 H43B 109.5
C41 C43 H43C 109.5
H43A C43 H43B 109.5
H43A C43 H43C 109.5
H43B C43 H43C 109.5
C41 C44 H44A 109.5
C41 C44 H44B 109.5
C41 C44 H44C 109.5
H44A C44 H44B 109.5
H44A C44 H44C 109.5
H44B C44 H44C 109.5
C37 C45 C47 109.4(7)
C37 C45 C48 108.4(7)
C46 C45 C37 112.9(7)
C46 C45 C47 109.0(8)
C46 C45 C48 108.7(7)
C47 C45 C48 108.4(8)
C45 C46 H46A 109.5
C45 C46 H46B 109.5
C45 C46 H46C 109.5
H46A C46 H46B 109.5
H46A C46 H46C 109.5
H46B C46 H46C 109.5
C45 C47 H47A 109.5
C45 C47 H47B 109.5
C45 C47 H47C 109.5
H47A C47 H47B 109.5
H47A C47 H47C 109.5
H47B C47 H47C 109.5
C45 C48 H48A 109.5
C45 C48 H48B 109.5
C45 C48 H48C 109.5
H48A C48 H48B 109.5
H48A C48 H48C 109.5
H48B C48 H48C 109.5
O6 C49 C50 121.2(7)
O6 C49 C54 118.1(7)
C50 C49 C54 120.7(7)
C49 C50 C51 117.2(7)
C49 C50 C56 120.8(7)
C51 C50 C56 122.0(7)
C50 C51 H51 118.6
C52 C51 C50 122.8(7)
C52 C51 H51 118.6
C51 C52 C53 117.8(7)
C51 C52 C60 123.0(7)
C53 C52 C60 119.2(7)
C52 C53 H53 119.0
C54 C53 C52 122.0(7)
C54 C53 H53 119.0
C49 C54 C55 119.8(6)
C53 C54 C49 119.5(7)
C53 C54 C55 120.7(7)
N2 C55 C54 112.9(6)
N2 C55 H55A 109.0
N2 C55 H55B 109.0
C54 C55 H55A 109.0
C54 C55 H55B 109.0
H55A C55 H55B 107.8
C50 C56 C57 111.9(7)
C50 C56 C58 110.3(7)
C50 C56 C59 111.1(7)
C58 C56 C57 105.8(7)
C59 C56 C57 108.1(8)
C59 C56 C58 109.4(7)
C56 C57 H57A 109.5
C56 C57 H57B 109.5
C56 C57 H57C 109.5
H57A C57 H57B 109.5
H57A C57 H57C 109.5
H57B C57 H57C 109.5
C56 C58 H58A 109.5
C56 C58 H58B 109.5
C56 C58 H58C 109.5
H58A C58 H58B 109.5
H58A C58 H58C 109.5
H58B C58 H58C 109.5
C56 C59 H59A 109.5
C56 C59 H59B 109.5
C56 C59 H59C 109.5
H59A C59 H59B 109.5
H59A C59 H59C 109.5
H59B C59 H59C 109.5
C52 C60 C61 111.4(7)
C62 C60 C52 109.8(8)
C62 C60 C61 108.7(8)
C62 C60 C63 109.8(9)
C63 C60 C52 108.1(7)
C63 C60 C61 109.1(8)
C60 C61 H61A 109.5
C60 C61 H61B 109.5
C60 C61 H61C 109.5
H61A C61 H61B 109.5
H61A C61 H61C 109.5
H61B C61 H61C 109.5
C60 C62 H62A 109.5
C60 C62 H62B 109.5
C60 C62 H62C 109.5
H62A C62 H62B 109.5
H62A C62 H62C 109.5
H62B C62 H62C 109.5
C60 C63 H63A 109.5
C60 C63 H63B 109.5
C60 C63 H63C 109.5
H63A C63 H63B 109.5
H63A C63 H63C 109.5
H63B C63 H63C 109.5
N2 C64 H64 106.3
N2 C64 C65 107.4(6)
N2 C64 C66 117.1(6)
C65 C64 H64 106.3
C65 C64 C66 112.8(6)
C66 C64 H64 106.3
O7 C65 C64 116.0(7)
O8 C65 O7 125.5(7)
O8 C65 C64 118.2(6)
C64 C66 H66A 109.5
C64 C66 H66B 109.5
C64 C66 H66C 109.5
H66A C66 H66B 109.5
H66A C66 H66C 109.5
H66B C66 H66C 109.5
O10 C67 C68 119.6(7)
O10 C67 C72 119.9(7)
C72 C67 C68 120.4(7)
C67 C68 C69 115.9(7)
C67 C68 C74 122.5(7)
C69 C68 C74 121.6(7)
C68 C69 H69 117.6
C70 C69 C68 124.8(8)
C70 C69 H69 117.6
C69 C70 C71 117.1(7)
C69 C70 C78 120.9(8)
C71 C70 C78 121.9(8)
C70 C71 H71 119.9
C72 C71 C70 120.2(8)
C72 C71 H71 119.9
C67 C72 C73 118.0(7)
C71 C72 C67 121.3(7)
C71 C72 C73 120.7(7)
N3 C73 C72 112.4(6)
N3 C73 H73A 109.1
N3 C73 H73B 109.1
C72 C73 H73A 109.1
C72 C73 H73B 109.1
H73A C73 H73B 107.9
C75 C74 C68 110.8(7)
C76 C74 C68 108.8(7)
C76 C74 C75 110.1(7)
C77 C74 C68 111.9(7)
C77 C74 C75 106.8(7)
C77 C74 C76 108.4(7)
C74 C75 H75A 109.5
C74 C75 H75B 109.5
C74 C75 H75C 109.5
H75A C75 H75B 109.5
H75A C75 H75C 109.5
H75B C75 H75C 109.5
C74 C76 H76A 109.5
C74 C76 H76B 109.5
C74 C76 H76C 109.5
H76A C76 H76B 109.5
H76A C76 H76C 109.5
H76B C76 H76C 109.5
C74 C77 H77A 109.5
C74 C77 H77B 109.5
C74 C77 H77C 109.5
H77A C77 H77B 109.5
H77A C77 H77C 109.5
H77B C77 H77C 109.5
C79 C78 C70 111.7(8)
C79 C78 C80 107.3(8)
C80 C78 C70 108.9(7)
C81 C78 C70 109.1(7)
C81 C78 C79 110.0(8)
C81 C78 C80 109.8(8)
C78 C79 H79A 109.5
C78 C79 H79B 109.5
C78 C79 H79C 109.5
H79A C79 H79B 109.5
H79A C79 H79C 109.5
H79B C79 H79C 109.5
C78 C80 H80A 109.5
C78 C80 H80B 109.5
C78 C80 H80C 109.5
H80A C80 H80B 109.5
H80A C80 H80C 109.5
H80B C80 H80C 109.5
C78 C81 H81A 109.5
C78 C81 H81B 109.5
C78 C81 H81C 109.5
H81A C81 H81B 109.5
H81A C81 H81C 109.5
H81B C81 H81C 109.5
O9 C82 C83 119.8(6)
O9 C82 C87 119.7(6)
C87 C82 C83 120.5(7)
C82 C83 C89 119.9(6)
C84 C83 C82 117.6(7)
C84 C83 C89 122.5(6)
C83 C84 H84 118.5
C83 C84 C85 123.0(7)
C85 C84 H84 118.5
C84 C85 C93 121.8(6)
C86 C85 C84 117.9(7)
C86 C85 C93 120.3(7)
C85 C86 H86 119.6
C87 C86 C85 120.8(7)
C87 C86 H86 119.6
C82 C87 C86 120.2(6)
C82 C87 C88 120.2(7)
C86 C87 C88 119.4(7)
N3 C88 H88A 109.0
N3 C88 H88B 109.0
C87 C88 N3 113.0(5)
C87 C88 H88A 109.0
C87 C88 H88B 109.0
H88A C88 H88B 107.8
C83 C89 C90 110.9(6)
C83 C89 C91 108.8(6)
C90 C89 C91 106.0(6)
C92 C89 C83 111.0(6)
C92 C89 C90 109.8(7)
C92 C89 C91 110.2(6)
C89 C90 H90A 109.5
C89 C90 H90B 109.5
C89 C90 H90C 109.5
H90A C90 H90B 109.5
H90A C90 H90C 109.5
H90B C90 H90C 109.5
C89 C91 H91A 109.5
C89 C91 H91B 109.5
C89 C91 H91C 109.5
H91A C91 H91B 109.5
H91A C91 H91C 109.5
H91B C91 H91C 109.5
C89 C92 H92A 109.5
C89 C92 H92B 109.5
C89 C92 H92C 109.5
H92A C92 H92B 109.5
H92A C92 H92C 109.5
H92B C92 H92C 109.5
C85 C93 C95 107.7(7)
C94 C93 C85 112.9(7)
C94 C93 C95 106.9(9)
C94 C93 C96 110.9(8)
C96 C93 C85 110.1(7)
C96 C93 C95 108.2(7)
C93 C94 H94A 109.5
C93 C94 H94B 109.5
C93 C94 H94C 109.5
H94A C94 H94B 109.5
H94A C94 H94C 109.5
H94B C94 H94C 109.5
C93 C95 H95A 109.5
C93 C95 H95B 109.5
C93 C95 H95C 109.5
H95A C95 H95B 109.5
H95A C95 H95C 109.5
H95B C95 H95C 109.5
C93 C96 H96A 109.5
C93 C96 H96B 109.5
C93 C96 H96C 109.5
H96A C96 H96B 109.5
H96A C96 H96C 109.5
H96B C96 H96C 109.5
N3 C97 H97 105.5
N3 C97 C98 106.7(6)
N3 C97 C99 117.4(6)
C98 C97 H97 105.5
C98 C97 C99 115.3(6)
C99 C97 H97 105.5
O11 C98 C97 117.4(6)
O12 C98 O11 123.8(7)
O12 C98 C97 118.7(6)
C97 C99 H99A 109.5
C97 C99 H99B 109.5
C97 C99 H99C 109.5
H99A C99 H99B 109.5
H99A C99 H99C 109.5
H99B C99 H99C 109.5
O13 C100 C101 121.2(7)
O13 C100 C105 119.6(7)
C105 C100 C101 119.3(7)
C100 C101 C107 119.5(7)
C102 C101 C100 117.0(8)
C102 C101 C107 123.5(7)
C101 C102 H102 117.2
C103 C102 C101 125.5(7)
C103 C102 H102 117.2
C102 C103 C104 116.5(7)
C102 C103 C111 124.1(7)
C104 C103 C111 119.4(8)
C103 C104 H104 119.3
C103 C104 C105 121.5(8)
C105 C104 H104 119.3
C100 C105 C104 119.9(7)
C100 C105 C106 118.7(6)
C104 C105 C106 121.1(7)
N4 C106 H10D 109.2
N4 C106 H10E 109.2
C105 C106 N4 112.0(7)
C105 C106 H10D 109.2
C105 C106 H10E 109.2
H10D C106 H10E 107.9
C101 C107 C108 111.1(7)
C101 C107 C110 111.8(8)
C109 C107 C101 110.3(8)
C109 C107 C108 109.1(7)
C109 C107 C110 106.6(8)
C110 C107 C108 107.8(8)
C107 C108 H10F 109.5
C107 C108 H10G 109.5
C107 C108 H10H 109.5
H10F C108 H10G 109.5
H10F C108 H10H 109.5
H10G C108 H10H 109.5
C107 C109 H10I 109.5
C107 C109 H10J 109.5
C107 C109 H10K 109.5
H10I C109 H10J 109.5
H10I C109 H10K 109.5
H10J C109 H10K 109.5
C107 C110 H11D 109.5
C107 C110 H11E 109.5
C107 C110 H11F 109.5
H11D C110 H11E 109.5
H11D C110 H11F 109.5
H11E C110 H11F 109.5
C112 C111 C103 109.0(7)
C113 C111 C103 110.1(7)
C113 C111 C112 105.3(9)
C114 C111 C103 112.8(8)
C114 C111 C112 107.2(10)
C114 C111 C113 112.1(8)
C111 C112 H11G 109.5
C111 C112 H11H 109.5
C111 C112 H11I 109.5
H11G C112 H11H 109.5
H11G C112 H11I 109.5
H11H C112 H11I 109.5
C111 C113 H11J 109.5
C111 C113 H11K 109.5
C111 C113 H11L 109.5
H11J C113 H11K 109.5
H11J C113 H11L 109.5
H11K C113 H11L 109.5
C111 C114 H11M 109.5
C111 C114 H11N 109.5
C111 C114 H11O 109.5
H11M C114 H11N 109.5
H11M C114 H11O 109.5
H11N C114 H11O 109.5
O14 C115 C116 119.5(6)
O14 C115 C120 118.3(7)
C116 C115 C120 122.2(7)
C115 C116 C117 116.8(7)
C115 C116 C122 121.4(7)
C117 C116 C122 121.8(7)
C116 C117 H117 118.2
C118 C117 C116 123.6(8)
C118 C117 H117 118.2
C117 C118 C119 117.1(7)
C117 C118 C126 121.0(8)
C119 C118 C126 121.9(8)
C118 C119 H119 119.4
C120 C119 C118 121.2(7)
C120 C119 H119 119.4
C115 C120 C121 120.5(7)
C119 C120 C115 118.8(7)
C119 C120 C121 120.6(6)
N4 C121 H12A 108.5
N4 C121 H12B 108.5
C120 C121 N4 115.0(6)
C120 C121 H12A 108.5
C120 C121 H12B 108.5
H12A C121 H12B 107.5
C116 C122 C123 112.3(7)
C116 C122 C124 108.6(6)
C116 C122 C125 111.8(7)
C123 C122 C124 106.4(8)
C125 C122 C123 107.9(6)
C125 C122 C124 109.7(7)
C122 C123 H12C 109.5
C122 C123 H12D 109.5
C122 C123 H12E 109.5
H12C C123 H12D 109.5
H12C C123 H12E 109.5
H12D C123 H12E 109.5
C122 C124 H12F 109.5
C122 C124 H12G 109.5
C122 C124 H12H 109.5
H12F C124 H12G 109.5
H12F C124 H12H 109.5
H12G C124 H12H 109.5
C122 C125 H12I 109.5
C122 C125 H12J 109.5
C122 C125 H12K 109.5
H12I C125 H12J 109.5
H12I C125 H12K 109.5
H12J C125 H12K 109.5
C118 C126 C129 105.4(10)
C127 C126 C118 116.0(9)
C127 C126 C128 116.2(12)
C127 C126 C129 103.4(13)
C128 C126 C118 115.7(12)
C128 C126 C129 96.3(13)
C126 C127 H12L 109.5
C126 C127 H12M 109.5
C126 C127 H12N 109.5
H12L C127 H12M 109.5
H12L C127 H12N 109.5
H12M C127 H12N 109.5
C126 C128 H12O 109.5
C126 C128 H12P 109.5
C126 C128 H12Q 109.5
H12O C128 H12P 109.5
H12O C128 H12Q 109.5
H12P C128 H12Q 109.5
C126 C129 H12R 109.5
C126 C129 H12S 109.5
C126 C129 H12T 109.5
H12R C129 H12S 109.5
H12R C129 H12T 109.5
H12S C129 H12T 109.5
N4 C130 H130 105.7
N4 C130 C131 108.0(5)
N4 C130 C132 116.5(6)
C131 C130 H130 105.7
C131 C130 C132 114.3(6)
C132 C130 H130 105.7
O15 C131 C130 116.0(7)
O16 C131 O15 126.4(7)
O16 C131 C130 117.4(6)
C130 C132 H13D 109.5
C130 C132 H13E 109.5
C130 C132 H13F 109.5
H13D C132 H13E 109.5
H13D C132 H13F 109.5
H13E C132 H13F 109.5
O17 C133 C134 119.2(8)
O17 C133 C138 119.8(7)
C138 C133 C134 121.1(7)
C133 C134 C140 121.4(8)
C135 C134 C133 115.6(9)
C135 C134 C140 123.0(8)
C134 C135 H135 116.7
C136 C135 C134 126.6(9)
C136 C135 H135 116.7
C135 C136 C137 116.0(9)
C135 C136 C144 121.4(10)
C137 C136 C144 122.5(10)
C136 C137 H137 119.3
C138 C137 C136 121.5(9)
C138 C137 H137 119.3
C133 C138 C137 119.2(8)
C133 C138 C139 119.6(7)
C137 C138 C139 120.9(8)
N5 C139 H13G 109.2
N5 C139 H13H 109.2
C138 C139 N5 112.0(7)
C138 C139 H13G 109.2
C138 C139 H13H 109.2
H13G C139 H13H 107.9
C134 C140 C141 112.7(9)
C134 C140 C142 108.9(9)
C134 C140 C143 112.9(9)
C141 C140 C142 109.9(10)
C141 C140 C143 104.8(9)
C143 C140 C142 107.3(9)
C140 C141 H14D 109.5
C140 C141 H14E 109.5
C140 C141 H14F 109.5
H14D C141 H14E 109.5
H14D C141 H14F 109.5
H14E C141 H14F 109.5
C140 C142 H14G 109.5
C140 C142 H14H 109.5
C140 C142 H14I 109.5
H14G C142 H14H 109.5
H14G C142 H14I 109.5
H14H C142 H14I 109.5
C140 C143 H14J 109.5
C140 C143 H14K 109.5
C140 C143 H14L 109.5
H14J C143 H14K 109.5
H14J C143 H14L 109.5
H14K C143 H14L 109.5
C136 C144 C146 110.7(10)
C136 C144 C147 105.5(10)
C145 C144 C136 112.6(10)
C145 C144 C146 106.0(11)
C145 C144 C147 113.4(11)
C146 C144 C147 108.6(10)
C144 C145 H14M 109.5
C144 C145 H14N 109.5
C144 C145 H14O 109.5
H14M C145 H14N 109.5
H14M C145 H14O 109.5
H14N C145 H14O 109.5
C144 C146 H14P 109.5
C144 C146 H14Q 109.5
C144 C146 H14R 109.5
H14P C146 H14Q 109.5
H14P C146 H14R 109.5
H14Q C146 H14R 109.5
C144 C147 H14S 109.5
C144 C147 H14T 109.5
C144 C147 H14U 109.5
H14S C147 H14T 109.5
H14S C147 H14U 109.5
H14T C147 H14U 109.5
O18 C148 C149 118.6(8)
O18 C148 C153 120.0(7)
C153 C148 C149 121.3(8)
C148 C149 C155 122.4(8)
C150 C149 C148 116.2(9)
C150 C149 C155 121.4(8)
C149 C150 H150 118.6
C149 C150 C151 122.7(9)
C151 C150 H150 118.6
C150 C151 C159 116.8(11)
C152 C151 C150 117.2(9)
C152 C151 C159 125.6(12)
C151 C152 H152 118.6
C151 C152 C153 122.8(10)
C153 C152 H152 118.6
C148 C153 C154 119.1(7)
C152 C153 C148 119.5(8)
C152 C153 C154 121.3(8)
N5 C154 C153 113.6(6)
N5 C154 H15D 108.8
N5 C154 H15E 108.8
C153 C154 H15D 108.8
C153 C154 H15E 108.8
H15D C154 H15E 107.7
C149 C155 C156 113.6(9)
C149 C155 C157 109.8(8)
C149 C155 C158 112.2(7)
C156 C155 C157 106.5(7)
C156 C155 C158 105.8(8)
C157 C155 C158 108.6(8)
C155 C156 H15F 109.5
C155 C156 H15G 109.5
C155 C156 H15H 109.5
H15F C156 H15G 109.5
H15F C156 H15H 109.5
H15G C156 H15H 109.5
C155 C157 H15I 109.5
C155 C157 H15J 109.5
C155 C157 H15K 109.5
H15I C157 H15J 109.5
H15I C157 H15K 109.5
H15J C157 H15K 109.5
C155 C158 H15L 109.5
C155 C158 H15M 109.5
C155 C158 H15N 109.5
H15L C158 H15M 109.5
H15L C158 H15N 109.5
H15M C158 H15N 109.5
C151 C159 C160 107.6(15)
C161 C159 C151 111.8(11)
C161 C159 C160 102.7(12)
C162 C159 C151 114.6(12)
C162 C159 C160 93.9(19)
C162 C159 C161 122.5(17)
C159 C160 H16A 109.5
C159 C160 H16B 109.5
C159 C160 H16C 109.5
H16A C160 H16B 109.5
H16A C160 H16C 109.5
H16B C160 H16C 109.5
C159 C161 H16D 109.5
C159 C161 H16E 109.5
C159 C161 H16F 109.5
H16D C161 H16E 109.5
H16D C161 H16F 109.5
H16E C161 H16F 109.5
C159 C162 H16G 109.5
C159 C162 H16H 109.5
C159 C162 H16I 109.5
H16G C162 H16H 109.5
H16G C162 H16I 109.5
H16H C162 H16I 109.5
N5 C163 H163 106.3
N5 C163 C164 106.9(6)
N5 C163 C165 117.8(7)
C164 C163 H163 106.3
C164 C163 C165 112.5(6)
C165 C163 H163 106.3
O19 C164 C163 116.3(6)
O20 C164 O19 122.7(7)
O20 C164 C163 120.9(7)
C163 C165 H16J 109.5
C163 C165 H16K 109.5
C163 C165 H16L 109.5
H16J C165 H16K 109.5
H16J C165 H16L 109.5
H16K C165 H16L 109.5
O21 C166 C167 119.7(7)
O21 C166 C171 120.6(7)
C171 C166 C167 119.7(8)
C166 C167 C173 120.6(8)
C168 C167 C166 116.5(8)
C168 C167 C173 122.8(8)
C167 C168 H168 117.2
C167 C168 C169 125.5(8)
C169 C168 H168 117.2
C168 C169 C177 123.6(7)
C170 C169 C168 115.8(8)
C170 C169 C177 120.5(8)
C169 C170 H170 118.8
C171 C170 C169 122.4(8)
C171 C170 H170 118.8
C166 C171 C172 119.0(7)
C170 C171 C166 119.8(7)
C170 C171 C172 121.1(8)
N6 C172 H17A 109.2
N6 C172 H17B 109.2
C171 C172 N6 112.1(6)
C171 C172 H17A 109.2
C171 C172 H17B 109.2
H17A C172 H17B 107.9
C167 C173 C174 110.2(10)
C167 C173 C175 110.0(10)
C167 C173 C176 111.9(9)
C174 C173 C175 110.2(10)
C174 C173 C176 108.6(12)
C175 C173 C176 105.9(11)
C173 C174 H17C 109.5
C173 C174 H17D 109.5
C173 C174 H17E 109.5
H17C C174 H17D 109.5
H17C C174 H17E 109.5
H17D C174 H17E 109.5
C173 C175 H17F 109.5
C173 C175 H17G 109.5
C173 C175 H17H 109.5
H17F C175 H17G 109.5
H17F C175 H17H 109.5
H17G C175 H17H 109.5
C173 C176 H17I 109.5
C173 C176 H17J 109.5
C173 C176 H17K 109.5
H17I C176 H17J 109.5
H17I C176 H17K 109.5
H17J C176 H17K 109.5
C169 C177 C179 109.2(8)
C178 C177 C169 109.8(8)
C178 C177 C179 107.6(10)
C178 C177 C180 113.0(9)
C180 C177 C169 112.7(9)
C180 C177 C179 104.2(9)
C177 C178 H17L 109.5
C177 C178 H17M 109.5
C177 C178 H17N 109.5
H17L C178 H17M 109.5
H17L C178 H17N 109.5
H17M C178 H17N 109.5
C177 C179 H17O 109.5
C177 C179 H17P 109.5
C177 C179 H17Q 109.5
H17O C179 H17P 109.5
H17O C179 H17Q 109.5
H17P C179 H17Q 109.5
C177 C180 H18A 109.5
C177 C180 H18B 109.5
C177 C180 H18C 109.5
H18A C180 H18B 109.5
H18A C180 H18C 109.5
H18B C180 H18C 109.5
O22 C181 C182 120.1(7)
O22 C181 C186 118.7(7)
C186 C181 C182 121.2(6)
C181 C182 C188 122.3(6)
C183 C182 C181 115.8(7)
C183 C182 C188 121.8(7)
C182 C183 H183 117.6
C182 C183 C184 124.8(7)
C184 C183 H183 117.6
C183 C184 C192 120.0(7)
C185 C184 C183 118.0(7)
C185 C184 C192 122.0(8)
C184 C185 H185 120.3
C184 C185 C186 119.5(7)
C186 C185 H185 120.3
C181 C186 C185 120.7(7)
C181 C186 C187 120.6(6)
C185 C186 C187 118.6(7)
N6 C187 H18D 109.1
N6 C187 H18E 109.1
C186 C187 N6 112.4(6)
C186 C187 H18D 109.1
C186 C187 H18E 109.1
H18D C187 H18E 107.9
C182 C188 C190 108.1(6)
C182 C188 C191 111.1(7)
C189 C188 C182 113.6(6)
C189 C188 C190 105.3(7)
C189 C188 C191 108.8(7)
C191 C188 C190 109.7(6)
C188 C189 H18F 109.5
C188 C189 H18G 109.5
C188 C189 H18H 109.5
H18F C189 H18G 109.5
H18F C189 H18H 109.5
H18G C189 H18H 109.5
C188 C190 H19A 109.5
C188 C190 H19B 109.5
C188 C190 H19C 109.5
H19A C190 H19B 109.5
H19A C190 H19C 109.5
H19B C190 H19C 109.5
C188 C191 H19D 109.5
C188 C191 H19E 109.5
C188 C191 H19F 109.5
H19D C191 H19E 109.5
H19D C191 H19F 109.5
H19E C191 H19F 109.5
C184 C192 C193 109.6(6)
C184 C192 C194 107.8(6)
C194 C192 C193 108.9(7)
C195 C192 C184 113.7(7)
C195 C192 C193 108.4(7)
C195 C192 C194 108.4(7)
C192 C193 H19G 109.5
C192 C193 H19H 109.5
C192 C193 H19I 109.5
H19G C193 H19H 109.5
H19G C193 H19I 109.5
H19H C193 H19I 109.5
C192 C194 H19J 109.5
C192 C194 H19K 109.5
C192 C194 H19L 109.5
H19J C194 H19K 109.5
H19J C194 H19L 109.5
H19K C194 H19L 109.5
C192 C195 H19M 109.5
C192 C195 H19N 109.5
C192 C195 H19O 109.5
H19M C195 H19N 109.5
H19M C195 H19O 109.5
H19N C195 H19O 109.5
N6 C196 H196 105.8
N6 C196 C197 106.8(6)
N6 C196 C198 117.6(6)
C197 C196 H196 105.8
C197 C196 C198 114.2(6)
C198 C196 H196 105.8
O23 C197 C196 117.2(7)
O24 C197 O23 124.6(7)
O24 C197 C196 118.1(7)
C196 C198 H19P 109.5
C196 C198 H19Q 109.5
C196 C198 H19R 109.5
H19P C198 H19Q 109.5
H19P C198 H19R 109.5
H19Q C198 H19R 109.5
H19S C199 H19T 109.5
H19S C199 H19U 109.5
H19T C199 H19U 109.5
C200 C199 H19S 109.5
C200 C199 H19T 109.5
C200 C199 H19U 109.5
C201 C200 C199 123.2(12)
C201 C200 C205 120.0
C205 C200 C199 116.8(12)
C200 C201 H201 120.0
C202 C201 C200 120.0
C202 C201 H201 120.0
C201 C202 H202 120.0
C201 C202 C203 120.0
C203 C202 H202 120.0
C202 C203 H203 120.0
C204 C203 C202 120.0
C204 C203 H203 120.0
C203 C204 H204 120.0
C205 C204 C203 120.0
C205 C204 H204 120.0
C200 C205 H205 120.0
C204 C205 C200 120.0
C204 C205 H205 120.0
H20A C206 H20B 109.5
H20A C206 H20C 109.5
H20A C206 H20D 141.1
H20A C206 H20E 56.3
H20A C206 H20F 56.3
H20B C206 H20C 109.5
H20B C206 H20D 56.3
H20B C206 H20E 141.1
H20B C206 H20F 56.3
H20C C206 H20D 56.3
H20C C206 H20E 56.3
H20C C206 H20F 141.1
H20D C206 H20E 109.5
H20D C206 H20F 109.5
H20E C206 H20F 109.5
C207 C206 H20A 109.5
C207 C206 H20B 109.5
C207 C206 H20C 109.5
C207 C206 H20D 109.5
C207 C206 H20E 109.5
C207 C206 H20F 109.5
C208 C207 C206 132(2)
C208 C207 C212 117(2)
C212 C207 C206 111(2)
C207 C208 H208 119.6
C209 C208 C207 121(2)
C209 C208 H208 119.6
C208 C209 H209 118.7
C210 C209 C208 123(3)
C210 C209 H209 118.7
C209 C210 H210 119.4
C209 C210 C211 121(2)
C211 C210 H210 119.4
C210 C211 H211 119.5
C210 C211 C212 121.1(15)
C212 C211 H211 119.5
C207 C212 H212 121.6
C211 C212 C207 116.9(17)
C211 C212 H212 121.6
H21A C213 H21B 109.5
H21A C213 H21C 109.5
H21B C213 H21C 109.5
C214 C213 H21A 109.5
C214 C213 H21B 109.5
C214 C213 H21C 109.5
C215 C214 C213 139.7(17)
C215 C214 C219 120.0
C219 C214 C213 100.2(17)
C214 C215 H215 120.0
C214 C215 C216 120.0
C216 C215 H215 120.0
C215 C216 H216 120.0
C215 C216 C217 120.0
C217 C216 H216 120.0
C216 C217 H217 120.0
C218 C217 C216 120.0
C218 C217 H217 120.0
C217 C218 H218 120.0
C217 C218 C219 120.0
C219 C218 H218 120.0
C214 C219 H219 120.0
C218 C219 C214 120.0
C218 C219 H219 120.0
H22F C221 H22G 109.5
H22F C221 H22H 109.5
H22G C221 H22H 109.5
C222 C221 H22F 109.5
C222 C221 H22G 109.5
C222 C221 H22H 109.5
C223 C222 C221 118.8(8)
C223 C222 C227 120.0
C227 C222 C221 121.2(8)
C222 C223 H223 120.0
C222 C223 C224 120.0
C224 C223 H223 120.0
C223 C224 H224 120.0
C225 C224 C223 120.0
C225 C224 H224 120.0
C224 C225 H225 120.0
C226 C225 C224 120.0
C226 C225 H225 120.0
C225 C226 H226 120.0
C225 C226 C227 120.0
C227 C226 H226 120.0
C222 C227 H227 120.0
C226 C227 C222 120.0
C226 C227 H227 120.0
C229 C228 H22C 109.5
C229 C228 H22D 109.5
C229 C228 H22E 109.5
H22C C228 H22D 109.5
H22C C228 H22E 109.5
H22D C228 H22E 109.5
C236 C235 C240 120.0
C236 C235 C241 123.6(8)
C240 C235 C241 116.4(8)
C235 C236 H236 120.0
C235 C236 C237 120.0
C237 C236 H236 120.0
C236 C237 H237 120.0
C236 C237 C238 120.0
C238 C237 H237 120.0
C237 C238 H238 120.0
C239 C238 C237 120.0
C239 C238 H238 120.0
C238 C239 H239 120.0
C238 C239 C240 120.0
C240 C239 H239 120.0
C235 C240 H240 120.0
C239 C240 C235 120.0
C239 C240 H240 120.0
H24G C242 H24H 109.5
H24G C242 H24I 109.5
H24H C242 H24I 109.5
C243 C242 H24G 109.5
C243 C242 H24H 109.5
C243 C242 H24I 109.5
N7 C243 C242 177(2)
C235 C241 H24D 109.5
C235 C241 H24E 109.5
C235 C241 H24F 109.5
H24D C241 H24E 109.5
H24D C241 H24F 109.5
H24E C241 H24F 109.5

loop_
_geom_bond_atom_site_label_1
_geom_bond_atom_site_label_2
_geom_bond_distance
C229 C230 1.3900
C229 C234 1.3900
C229 C228 1.52(2)
C230 H230 0.9300
C230 C231 1.3900
C231 H231 0.9300
C231 C232 1.3900
C232 H232 0.9300
C232 C233 1.3900
C233 H233 0.9300
C233 C234 1.3900
C234 H234 0.9300
Al1 N1 2.115(7)
Al1 O1 1.728(5)
Al1 O2 1.729(5)
Al1 O3 1.827(5)
Al1 O12 1.879(5)
Al2 N2 2.115(6)
Al2 O4 1.868(5)
Al2 O5 1.725(5)
Al2 O6 1.723(5)
Al2 O7 1.832(6)
Al3 N3 2.125(7)
Al3 O8 1.882(6)
Al3 O9 1.727(5)
Al3 O10 1.734(5)
Al3 O11 1.822(5)
Al4 N4 2.119(6)
Al4 O13 1.733(5)
Al4 O14 1.722(5)
Al4 O15 1.821(6)
Al4 O24 1.880(5)
Al5 N5 2.095(7)
Al5 O16 1.896(6)
Al5 O17 1.740(5)
Al5 O18 1.734(5)
Al5 O19 1.826(5)
Al6 N6 2.135(7)
Al6 O20 1.862(6)
Al6 O21 1.735(6)
Al6 O22 1.732(5)
Al6 O23 1.836(6)
N1 C7 1.498(9)
N1 C22 1.494(8)
N1 C31 1.494(9)
N2 C40 1.501(9)
N2 C55 1.487(9)
N2 C64 1.484(10)
N3 C73 1.477(9)
N3 C88 1.516(9)
N3 C97 1.501(9)
N4 C106 1.497(9)
N4 C121 1.501(9)
N4 C130 1.496(10)
N5 C139 1.504(9)
N5 C154 1.504(10)
N5 C163 1.482(9)
N6 C172 1.511(9)
N6 C187 1.507(9)
N6 C196 1.482(9)
O1 C1 1.366(9)
O2 C16 1.358(8)
O3 C32 1.264(9)
O4 C32 1.238(9)
O5 C34 1.384(8)
O6 C49 1.347(8)
O7 C65 1.280(8)
O8 C65 1.227(9)
O9 C82 1.345(9)
O10 C67 1.363(8)
O11 C98 1.272(8)
O12 C98 1.241(8)
O13 C100 1.341(9)
O14 C115 1.355(9)
O15 C131 1.267(8)
O16 C131 1.219(9)
O17 C133 1.348(9)
O18 C148 1.344(10)
O19 C164 1.283(9)
O20 C164 1.255(9)
O21 C166 1.340(9)
O22 C181 1.365(8)
O23 C197 1.262(9)
O24 C197 1.240(9)
C1 C2 1.428(10)
C1 C6 1.376(11)
C2 C3 1.399(11)
C2 C8 1.518(11)
C3 H3 0.9300
C3 C4 1.426(11)
C4 C5 1.374(10)
C4 C12 1.525(11)
C5 H5 0.9300
C5 C6 1.400(11)
C6 C7 1.532(10)
C7 H7A 0.9700
C7 H7B 0.9700
C8 C9 1.554(11)
C8 C10 1.528(12)
C8 C11 1.539(11)
C9 H9A 0.9600
C9 H9B 0.9600
C9 H9C 0.9600
C10 H10A 0.9600
C10 H10B 0.9600
C10 H10C 0.9600
C11 H11A 0.9600
C11 H11B 0.9600
C11 H11C 0.9600
C12 C13 1.518(16)
C12 C14 1.566(16)
C12 C15 1.439(15)
C13 H13A 0.9600
C13 H13B 0.9600
C13 H13C 0.9600
C14 H14A 0.9600
C14 H14B 0.9600
C14 H14C 0.9600
C15 H15A 0.9600
C15 H15B 0.9600
C15 H15C 0.9600
C16 C17 1.408(10)
C16 C21 1.389(11)
C17 C18 1.411(10)
C17 C23 1.533(11)
C18 H18 0.9300
C18 C19 1.397(11)
C19 C20 1.404(10)
C19 C27 1.542(10)
C20 H20 0.9300
C20 C21 1.414(10)
C21 C22 1.489(10)
C22 H22A 0.9700
C22 H22B 0.9700
C23 C24 1.532(11)
C23 C25 1.544(10)
C23 C26 1.523(10)
C24 H24A 0.9600
C24 H24B 0.9600
C24 H24C 0.9600
C25 H25A 0.9600
C25 H25B 0.9600
C25 H25C 0.9600
C26 H26A 0.9600
C26 H26B 0.9600
C26 H26C 0.9600
C27 C28 1.522(12)
C27 C29 1.533(10)
C27 C30 1.502(12)
C28 H28A 0.9600
C28 H28B 0.9600
C28 H28C 0.9600
C29 H29A 0.9600
C29 H29B 0.9600
C29 H29C 0.9600
C30 H30A 0.9600
C30 H30B 0.9600
C30 H30C 0.9600
C31 H31 0.9800
C31 C32 1.536(10)
C31 C33 1.503(11)
C33 H33A 0.9600
C33 H33B 0.9600
C33 H33C 0.9600
C34 C35 1.415(10)
C34 C39 1.376(10)
C35 C36 1.392(10)
C35 C41 1.532(10)
C36 H36 0.9300
C36 C37 1.407(11)
C37 C38 1.389(11)
C37 C45 1.515(11)
C38 H38 0.9300
C38 C39 1.386(10)
C39 C40 1.519(10)
C40 H40A 0.9700
C40 H40B 0.9700
C41 C42 1.551(12)
C41 C43 1.534(10)
C41 C44 1.523(11)
C42 H42A 0.9600
C42 H42B 0.9600
C42 H42C 0.9600
C43 H43A 0.9600
C43 H43B 0.9600
C43 H43C 0.9600
C44 H44A 0.9600
C44 H44B 0.9600
C44 H44C 0.9600
C45 C46 1.511(12)
C45 C47 1.537(13)
C45 C48 1.543(12)
C46 H46A 0.9600
C46 H46B 0.9600
C46 H46C 0.9600
C47 H47A 0.9600
C47 H47B 0.9600
C47 H47C 0.9600
C48 H48A 0.9600
C48 H48B 0.9600
C48 H48C 0.9600
C49 C50 1.399(11)
C49 C54 1.404(11)
C50 C51 1.422(11)
C50 C56 1.530(12)
C51 H51 0.9300
C51 C52 1.382(11)
C52 C53 1.388(11)
C52 C60 1.546(10)
C53 H53 0.9300
C53 C54 1.384(10)
C54 C55 1.508(11)
C55 H55A 0.9700
C55 H55B 0.9700
C56 C57 1.537(12)
C56 C58 1.535(12)
C56 C59 1.531(12)
C57 H57A 0.9600
C57 H57B 0.9600
C57 H57C 0.9600
C58 H58A 0.9600
C58 H58B 0.9600
C58 H58C 0.9600
C59 H59A 0.9600
C59 H59B 0.9600
C59 H59C 0.9600
C60 C61 1.549(12)
C60 C62 1.520(15)
C60 C63 1.543(14)
C61 H61A 0.9600
C61 H61B 0.9600
C61 H61C 0.9600
C62 H62A 0.9600
C62 H62B 0.9600
C62 H62C 0.9600
C63 H63A 0.9600
C63 H63B 0.9600
C63 H63C 0.9600
C64 H64 0.9800
C64 C65 1.523(10)
C64 C66 1.530(10)
C66 H66A 0.9600
C66 H66B 0.9600
C66 H66C 0.9600
C67 C68 1.398(10)
C67 C72 1.393(12)
C68 C69 1.402(10)
C68 C74 1.549(12)
C69 H69 0.9300
C69 C70 1.387(12)
C70 C71 1.389(11)
C70 C78 1.549(11)
C71 H71 0.9300
C71 C72 1.385(10)
C72 C73 1.522(10)
C73 H73A 0.9700
C73 H73B 0.9700
C74 C75 1.535(11)
C74 C76 1.525(12)
C74 C77 1.523(11)
C75 H75A 0.9600
C75 H75B 0.9600
C75 H75C 0.9600
C76 H76A 0.9600
C76 H76B 0.9600
C76 H76C 0.9600
C77 H77A 0.9600
C77 H77B 0.9600
C77 H77C 0.9600
C78 C79 1.511(14)
C78 C80 1.539(11)
C78 C81 1.497(13)
C79 H79A 0.9600
C79 H79B 0.9600
C79 H79C 0.9600
C80 H80A 0.9600
C80 H80B 0.9600
C80 H80C 0.9600
C81 H81A 0.9600
C81 H81B 0.9600
C81 H81C 0.9600
C82 C83 1.430(10)
C82 C87 1.391(11)
C83 C84 1.379(11)
C83 C89 1.541(11)
C84 H84 0.9300
C84 C85 1.413(11)
C85 C86 1.399(10)
C85 C93 1.542(11)
C86 H86 0.9300
C86 C87 1.399(11)
C87 C88 1.499(10)
C88 H88A 0.9700
C88 H88B 0.9700
C89 C90 1.554(10)
C89 C91 1.559(9)
C89 C92 1.512(11)
C90 H90A 0.9600
C90 H90B 0.9600
C90 H90C 0.9600
C91 H91A 0.9600
C91 H91B 0.9600
C91 H91C 0.9600
C92 H92A 0.9600
C92 H92B 0.9600
C92 H92C 0.9600
C93 C94 1.526(12)
C93 C95 1.545(14)
C93 C96 1.529(12)
C94 H94A 0.9600
C94 H94B 0.9600
C94 H94C 0.9600
C95 H95A 0.9600
C95 H95B 0.9600
C95 H95C 0.9600
C96 H96A 0.9600
C96 H96B 0.9600
C96 H96C 0.9600
C97 H97 0.9800
C97 C98 1.506(11)
C97 C99 1.510(10)
C99 H99A 0.9600
C99 H99B 0.9600
C99 H99C 0.9600
C100 C101 1.402(11)
C100 C105 1.399(11)
C101 C102 1.400(11)
C101 C107 1.543(12)
C102 H102 0.9300
C102 C103 1.351(12)
C103 C104 1.388(11)
C103 C111 1.551(11)
C104 H104 0.9300
C104 C105 1.402(10)
C105 C106 1.488(11)
C106 H10D 0.9700
C106 H10E 0.9700
C107 C108 1.564(13)
C107 C109 1.513(13)
C107 C110 1.557(11)
C108 H10F 0.9600
C108 H10G 0.9600
C108 H10H 0.9600
C109 H10I 0.9600
C109 H10J 0.9600
C109 H10K 0.9600
C110 H11D 0.9600
C110 H11E 0.9600
C110 H11F 0.9600
C111 C112 1.539(15)
C111 C113 1.500(13)
C111 C114 1.485(13)
C112 H11G 0.9600
C112 H11H 0.9600
C112 H11I 0.9600
C113 H11J 0.9600
C113 H11K 0.9600
C113 H11L 0.9600
C114 H11M 0.9600
C114 H11N 0.9600
C114 H11O 0.9600
C115 C116 1.385(11)
C115 C120 1.399(10)
C116 C117 1.405(11)
C116 C122 1.517(10)
C117 H117 0.9300
C117 C118 1.389(11)
C118 C119 1.407(11)
C118 C126 1.526(13)
C119 H119 0.9300
C119 C120 1.397(11)
C120 C121 1.494(10)
C121 H12A 0.9700
C121 H12B 0.9700
C122 C123 1.544(11)
C122 C124 1.552(12)
C122 C125 1.522(12)
C123 H12C 0.9600
C123 H12D 0.9600
C123 H12E 0.9600
C124 H12F 0.9600
C124 H12G 0.9600
C124 H12H 0.9600
C125 H12I 0.9600
C125 H12J 0.9600
C125 H12K 0.9600
C126 C127 1.431(16)
C126 C128 1.436(18)
C126 C129 1.62(2)
C127 H12L 0.9600
C127 H12M 0.9600
C127 H12N 0.9600
C128 H12O 0.9600
C128 H12P 0.9600
C128 H12Q 0.9600
C129 H12R 0.9600
C129 H12S 0.9600
C129 H12T 0.9600
C130 H130 0.9800
C130 C131 1.528(10)
C130 C132 1.532(9)
C132 H13D 0.9600
C132 H13E 0.9600
C132 H13F 0.9600
C133 C134 1.427(11)
C133 C138 1.396(12)
C134 C135 1.377(13)
C134 C140 1.510(14)
C135 H135 0.9300
C135 C136 1.369(15)
C136 C137 1.411(13)
C136 C144 1.528(15)
C137 H137 0.9300
C137 C138 1.398(12)
C138 C139 1.501(11)
C139 H13G 0.9700
C139 H13H 0.9700
C140 C141 1.531(16)
C140 C142 1.552(14)
C140 C143 1.548(12)
C141 H14D 0.9600
C141 H14E 0.9600
C141 H14F 0.9600
C142 H14G 0.9600
C142 H14H 0.9600
C142 H14I 0.9600
C143 H14J 0.9600
C143 H14K 0.9600
C143 H14L 0.9600
C144 C145 1.508(19)
C144 C146 1.535(16)
C144 C147 1.550(17)
C145 H14M 0.9600
C145 H14N 0.9600
C145 H14O 0.9600
C146 H14P 0.9600
C146 H14Q 0.9600
C146 H14R 0.9600
C147 H14S 0.9600
C147 H14T 0.9600
C147 H14U 0.9600
C148 C149 1.417(11)
C148 C153 1.390(12)
C149 C150 1.406(13)
C149 C155 1.508(13)
C150 H150 0.9300
C150 C151 1.422(16)
C151 C152 1.362(14)
C151 C159 1.531(14)
C152 H152 0.9300
C152 C153 1.377(13)
C153 C154 1.507(11)
C154 H15D 0.9700
C154 H15E 0.9700
C155 C156 1.537(12)
C155 C157 1.547(11)
C155 C158 1.552(14)
C156 H15F 0.9600
C156 H15G 0.9600
C156 H15H 0.9600
C157 H15I 0.9600
C157 H15J 0.9600
C157 H15K 0.9600
C158 H15L 0.9600
C158 H15M 0.9600
C158 H15N 0.9600
C159 C160 1.68(3)
C159 C161 1.464(18)
C159 C162 1.33(2)
C160 H16A 0.9600
C160 H16B 0.9600
C160 H16C 0.9600
C161 H16D 0.9600
C161 H16E 0.9600
C161 H16F 0.9600
C162 H16G 0.9600
C162 H16H 0.9600
C162 H16I 0.9600
C163 H163 0.9800
C163 C164 1.500(11)
C163 C165 1.535(11)
C165 H16J 0.9600
C165 H16K 0.9600
C165 H16L 0.9600
C166 C167 1.432(11)
C166 C171 1.406(12)
C167 C168 1.368(13)
C167 C173 1.531(14)
C168 H168 0.9300
C168 C169 1.398(14)
C169 C170 1.391(11)
C169 C177 1.543(12)
C170 H170 0.9300
C170 C171 1.380(12)
C171 C172 1.505(10)
C172 H17A 0.9700
C172 H17B 0.9700
C173 C174 1.537(19)
C173 C175 1.552(17)
C173 C176 1.555(13)
C174 H17C 0.9600
C174 H17D 0.9600
C174 H17E 0.9600
C175 H17F 0.9600
C175 H17G 0.9600
C175 H17H 0.9600
C176 H17I 0.9600
C176 H17J 0.9600
C176 H17K 0.9600
C177 C178 1.484(15)
C177 C179 1.548(15)
C177 C180 1.489(14)
C178 H17L 0.9600
C178 H17M 0.9600
C178 H17N 0.9600
C179 H17O 0.9600
C179 H17P 0.9600
C179 H17Q 0.9600
C180 H18A 0.9600
C180 H18B 0.9600
C180 H18C 0.9600
C181 C182 1.422(10)
C181 C186 1.379(10)
C182 C183 1.379(10)
C182 C188 1.528(11)
C183 H183 0.9300
C183 C184 1.400(12)
C184 C185 1.383(11)
C184 C192 1.526(10)
C185 H185 0.9300
C185 C186 1.417(10)
C186 C187 1.499(10)
C187 H18D 0.9700
C187 H18E 0.9700
C188 C189 1.521(11)
C188 C190 1.555(11)
C188 C191 1.539(11)
C189 H18F 0.9600
C189 H18G 0.9600
C189 H18H 0.9600
C190 H19A 0.9600
C190 H19B 0.9600
C190 H19C 0.9600
C191 H19D 0.9600
C191 H19E 0.9600
C191 H19F 0.9600
C192 C193 1.557(12)
C192 C194 1.547(11)
C192 C195 1.497(13)
C193 H19G 0.9600
C193 H19H 0.9600
C193 H19I 0.9600
C194 H19J 0.9600
C194 H19K 0.9600
C194 H19L 0.9600
C195 H19M 0.9600
C195 H19N 0.9600
C195 H19O 0.9600
C196 H196 0.9800
C196 C197 1.503(10)
C196 C198 1.528(11)
C198 H19P 0.9600
C198 H19Q 0.9600
C198 H19R 0.9600
C199 H19S 0.9600
C199 H19T 0.9600
C199 H19U 0.9600
C199 C200 1.47(3)
C200 C201 1.3900
C200 C205 1.3900
C201 H201 0.9300
C201 C202 1.3900
C202 H202 0.9300
C202 C203 1.3900
C203 H203 0.9300
C203 C204 1.3900
C204 H204 0.9300
C204 C205 1.3900
C205 H205 0.9300
C206 H20A 0.9600
C206 H20B 0.9600
C206 H20C 0.9600
C206 H20D 0.9600
C206 H20E 0.9600
C206 H20F 0.9600
C206 C207 1.64(3)
C207 C208 1.42(3)
C207 C212 1.43(2)
C208 H208 0.9300
C208 C209 1.34(4)
C209 H209 0.9300
C209 C210 1.27(3)
C210 H210 0.9300
C210 C211 1.370(17)
C211 H211 0.9300
C211 C212 1.40(2)
C212 H212 0.9300
C213 H21A 0.9600
C213 H21B 0.9600
C213 H21C 0.9600
C213 C214 1.422(18)
C214 C215 1.3900
C214 C219 1.3900
C215 H215 0.9300
C215 C216 1.3900
C216 H216 0.9300
C216 C217 1.3900
C217 H217 0.9300
C217 C218 1.3900
C218 H218 0.9300
C218 C219 1.3900
C219 H219 0.9300
C221 H22F 0.9600
C221 H22G 0.9600
C221 H22H 0.9600
C221 C222 1.494(18)
C222 C223 1.3900
C222 C227 1.3900
C223 H223 0.9300
C223 C224 1.3900
C224 H224 0.9300
C224 C225 1.3900
C225 H225 0.9300
C225 C226 1.3900
C226 H226 0.9300
C226 C227 1.3900
C227 H227 0.9300
C228 H22C 0.9600
C228 H22D 0.9600
C228 H22E 0.9600
C235 C236 1.3900
C235 C240 1.3900
C235 C241 1.466(17)
C236 H236 0.9300
C236 C237 1.3900
C237 H237 0.9300
C237 C238 1.3900
C238 H238 0.9300
C238 C239 1.3900
C239 H239 0.9300
C239 C240 1.3900
C240 H240 0.9300
C242 H24G 0.9600
C242 H24H 0.9600
C242 H24I 0.9600
C242 C243 1.43(3)
C243 N7 1.09(3)
C241 H24D 0.9600
C241 H24E 0.9600
C241 H24F 0.9600

loop_
_geom_torsion_atom_site_label_1
_geom_torsion_atom_site_label_2
_geom_torsion_atom_site_label_3
_geom_torsion_atom_site_label_4
_geom_torsion
C229 C230 C231 C232 0.0
C230 C229 C234 C233 0.0
C230 C231 C232 C233 0.0
C231 C232 C233 C234 0.0
C232 C233 C234 C229 0.0
C234 C229 C230 C231 0.0
Al1 N1 C7 C6 -60.3(8)
Al1 N1 C22 C21 -57.9(6)
Al1 N1 C31 C32 -31.8(6)
Al1 N1 C31 C33 -160.3(5)
Al1 O1 C1 C2 150.3(6)
Al1 O1 C1 C6 -30.6(11)
Al1 O2 C16 C17 149.4(5)
Al1 O2 C16 C21 -31.6(9)
Al1 O3 C32 O4 179.7(5)
Al1 O3 C32 C31 -2.7(8)
Al1 O12 C98 O11 18.0(11)
Al1 O12 C98 C97 -159.1(5)
Al2 N2 C40 C39 -61.9(7)
Al2 N2 C55 C54 -62.6(7)
Al2 N2 C64 C65 -32.0(6)
Al2 N2 C64 C66 -160.1(5)
Al2 O4 C32 O3 29.9(11)
Al2 O4 C32 C31 -147.7(6)
Al2 O5 C34 C35 143.8(6)
Al2 O5 C34 C39 -34.7(11)
Al2 O6 C49 C50 143.7(6)
Al2 O6 C49 C54 -36.5(10)
Al2 O7 C65 O8 -174.2(5)
Al2 O7 C65 C64 0.3(8)
Al3 N3 C73 C72 -61.0(7)
Al3 N3 C88 C87 -58.0(7)
Al3 N3 C97 C98 -30.4(6)
Al3 N3 C97 C99 -161.6(5)
Al3 O8 C65 O7 14.3(12)
Al3 O8 C65 C64 -160.1(5)
Al3 O9 C82 C83 144.7(5)
Al3 O9 C82 C87 -38.1(9)
Al3 O10 C67 C68 141.4(6)
Al3 O10 C67 C72 -39.6(10)
Al3 O11 C98 O12 176.0(5)
Al3 O11 C98 C97 -6.9(8)
Al4 N4 C106 C105 -62.7(7)
Al4 N4 C121 C120 -59.0(7)
Al4 N4 C130 C131 -29.9(6)
Al4 N4 C130 C132 -160.2(5)
Al4 O13 C100 C101 139.4(7)
Al4 O13 C100 C105 -41.2(11)
Al4 O14 C115 C116 145.0(6)
Al4 O14 C115 C120 -37.9(10)
Al4 O15 C131 O16 -174.4(6)
Al4 O15 C131 C130 2.2(8)
Al4 O24 C197 O23 20.7(13)
Al4 O24 C197 C196 -155.4(6)
Al5 N5 C139 C138 -60.5(7)
Al5 N5 C154 C153 -58.1(7)
Al5 N5 C163 C164 -33.0(6)
Al5 N5 C163 C165 -160.8(6)
Al5 O16 C131 O15 14.1(13)
Al5 O16 C131 C130 -162.4(5)
Al5 O17 C133 C134 148.6(6)
Al5 O17 C133 C138 -31.2(11)
Al5 O18 C148 C149 144.7(6)
Al5 O18 C148 C153 -38.3(10)
Al5 O19 C164 O20 176.9(5)
Al5 O19 C164 C163 -6.2(8)
Al6 N6 C172 C171 -57.4(8)
Al6 N6 C187 C186 -59.2(6)
Al6 N6 C196 C197 -30.0(6)
Al6 N6 C196 C198 -159.8(5)
Al6 O20 C164 O19 17.9(12)
Al6 O20 C164 C163 -158.9(6)
Al6 O21 C166 C167 147.8(7)
Al6 O21 C166 C171 -33.3(12)
Al6 O22 C181 C182 139.5(6)
Al6 O22 C181 C186 -43.3(9)
Al6 O23 C197 O24 178.7(5)
Al6 O23 C197 C196 -5.1(9)
N1 Al1 O1 C1 16.5(7)
N1 Al1 O2 C16 18.8(6)
N1 Al1 O3 C32 -14.0(5)
N1 Al1 O12 C98 7(3)
N1 C31 C32 O3 25.3(8)
N1 C31 C32 O4 -157.0(6)
N2 Al2 O4 C32 -8(3)
N2 Al2 O5 C34 17.2(7)
N2 Al2 O6 C49 19.1(7)
N2 Al2 O7 C65 -16.3(5)
N2 C64 C65 O7 23.8(8)
N2 C64 C65 O8 -161.2(6)
N3 Al3 O8 C65 17(3)
N3 Al3 O9 C82 23.1(6)
N3 Al3 O10 C67 24.4(7)
N3 Al3 O11 C98 -10.2(5)
N3 C97 C98 O11 27.1(8)
N3 C97 C98 O12 -155.7(6)
N4 Al4 O13 C100 23.2(7)
N4 Al4 O14 C115 19.3(7)
N4 Al4 O15 C131 -16.9(5)
N4 Al4 O24 C197 -13(4)
N4 C130 C131 O15 21.4(8)
N4 C130 C131 O16 -161.7(6)
N5 Al5 O16 C131 8(4)
N5 Al5 O17 C133 17.3(7)
N5 Al5 O18 C148 24.2(6)
N5 Al5 O19 C164 -11.7(5)
N5 C163 C164 O19 28.2(8)
N5 C163 C164 O20 -154.8(6)
N6 Al6 O20 C164 14(3)
N6 Al6 O21 C166 21.7(8)
N6 Al6 O22 C181 28.5(6)
N6 Al6 O23 C197 -11.1(6)
N6 C196 C197 O23 25.5(8)
N6 C196 C197 O24 -158.0(6)
O1 Al1 N1 C7 28.3(5)
O1 Al1 N1 C22 148.7(4)
O1 Al1 N1 C31 -92.3(4)
O1 Al1 O2 C16 -75.3(7)
O1 Al1 O3 C32 72.8(6)
O1 Al1 O12 C98 103.9(7)
O1 C1 C2 C3 -178.1(6)
O1 C1 C2 C8 3.7(11)
O1 C1 C6 C5 177.5(7)
O1 C1 C6 C7 -6.2(11)
O2 Al1 N1 C7 -95.4(5)
O2 Al1 N1 C22 25.0(4)
O2 Al1 N1 C31 144.0(4)
O2 Al1 O1 C1 112.0(7)
O2 Al1 O3 C32 -103.7(5)
O2 Al1 O12 C98 -132.6(7)
O2 C16 C17 C18 -179.2(6)
O2 C16 C17 C23 2.7(9)
O2 C16 C21 C20 179.2(6)
O2 C16 C21 C22 -6.3(9)
O3 Al1 N1 C7 147.1(5)
O3 Al1 N1 C22 -92.5(4)
O3 Al1 N1 C31 26.5(4)
O3 Al1 O1 C1 -64.3(7)
O3 Al1 O2 C16 100.9(6)
O3 Al1 O12 C98 -14.8(7)
O4 Al2 N2 C40 136(2)
O4 Al2 N2 C55 -103(2)
O4 Al2 N2 C64 15(3)
O4 Al2 O5 C34 -157.3(7)
O4 Al2 O6 C49 -165.1(6)
O4 Al2 O7 C65 162.5(5)
O5 Al2 N2 C40 30.0(5)
O5 Al2 N2 C55 151.2(5)
O5 Al2 N2 C64 -91.0(5)
O5 Al2 O4 C32 97.5(8)
O5 Al2 O6 C49 -74.0(7)
O5 Al2 O7 C65 70.7(5)
O5 C34 C35 C36 -178.1(7)
O5 C34 C35 C41 0.9(11)
O5 C34 C39 C38 177.1(7)
O5 C34 C39 C40 -2.1(11)
O6 Al2 N2 C40 -91.7(5)
O6 Al2 N2 C55 29.5(5)
O6 Al2 N2 C64 147.3(4)
O6 Al2 O4 C32 -140.9(7)
O6 Al2 O5 C34 111.3(7)
O6 Al2 O7 C65 -104.9(5)
O6 C49 C50 C51 176.2(7)
O6 C49 C50 C56 -2.2(11)
O6 C49 C54 C53 -177.6(7)
O6 C49 C54 C55 -1.3(10)
O7 Al2 N2 C40 148.1(5)
O7 Al2 N2 C55 -90.7(5)
O7 Al2 N2 C64 27.1(4)
O7 Al2 O4 C32 -20.5(8)
O7 Al2 O5 C34 -64.2(7)
O7 Al2 O6 C49 101.4(7)
O8 Al3 N3 C73 129(3)
O8 Al3 N3 C88 -110(3)
O8 Al3 N3 C97 7(3)
O8 Al3 O9 C82 -160.5(6)
O8 Al3 O10 C67 -150.7(6)
O8 Al3 O11 C98 168.4(5)
O9 Al3 N3 C73 -96.5(5)
O9 Al3 N3 C88 24.2(4)
O9 Al3 N3 C97 141.7(4)
O9 Al3 O8 C65 -117.7(8)
O9 Al3 O10 C67 118.7(6)
O9 Al3 O11 C98 -99.7(5)
O9 C82 C83 C84 177.2(6)
O9 C82 C83 C89 -2.3(10)
O9 C82 C87 C86 -177.9(6)
O9 C82 C87 C88 -3.0(10)
O10 Al3 N3 C73 25.4(5)
O10 Al3 N3 C88 146.1(4)
O10 Al3 N3 C97 -96.4(4)
O10 Al3 O8 C65 120.5(8)
O10 Al3 O9 C82 -70.0(7)
O10 Al3 O11 C98 76.6(6)
O10 C67 C68 C69 -176.5(6)
O10 C67 C68 C74 1.1(10)
O10 C67 C72 C71 176.2(6)
O10 C67 C72 C73 -2.9(10)
O11 Al3 N3 C73 145.2(5)
O11 Al3 N3 C88 -94.1(4)
O11 Al3 N3 C97 23.4(4)
O11 Al3 O8 C65 0.8(8)
O11 Al3 O9 C82 106.2(6)
O11 Al3 O10 C67 -57.5(7)
O12 Al1 N1 C7 125(3)
O12 Al1 N1 C22 -114(3)
O12 Al1 N1 C31 5(3)
O12 Al1 O1 C1 -158.8(6)
O12 Al1 O2 C16 -164.3(6)
O12 Al1 O3 C32 164.2(5)
O13 Al4 N4 C106 27.5(5)
O13 Al4 N4 C121 149.6(5)
O13 Al4 N4 C130 -91.9(4)
O13 Al4 O14 C115 -74.2(7)
O13 Al4 O15 C131 70.7(6)
O13 Al4 O24 C197 103.6(8)
O13 C100 C101 C102 -175.4(7)
O13 C100 C101 C107 2.1(12)
O13 C100 C105 C104 174.6(7)
O13 C100 C105 C106 -0.2(12)
O14 Al4 N4 C106 -94.6(5)
O14 Al4 N4 C121 27.6(5)
O14 Al4 N4 C130 146.0(4)
O14 Al4 O13 C100 117.5(7)
O14 Al4 O15 C131 -105.9(5)
O14 Al4 O24 C197 -134.4(8)
O14 C115 C116 C117 171.7(7)
O14 C115 C116 C122 -5.3(11)
O14 C115 C120 C119 -173.7(7)
O14 C115 C120 C121 2.3(10)
O15 Al4 N4 C106 145.4(5)
O15 Al4 N4 C121 -92.4(5)
O15 Al4 N4 C130 26.0(4)
O15 Al4 O13 C100 -59.0(8)
O15 Al4 O14 C115 102.2(7)
O15 Al4 O24 C197 -14.4(8)
O16 Al5 N5 C139 137(4)
O16 Al5 N5 C154 -103(4)
O16 Al5 N5 C163 16(4)
O16 Al5 O17 C133 -159.3(7)
O16 Al5 O18 C148 -158.8(6)
O16 Al5 O19 C164 167.7(5)
O17 Al5 N5 C139 28.0(5)
O17 Al5 N5 C154 148.4(5)
O17 Al5 N5 C163 -92.9(5)
O17 Al5 O16 C131 116.4(8)
O17 Al5 O18 C148 -70.4(7)
O17 Al5 O19 C164 76.0(6)
O17 C133 C134 C135 -178.2(8)
O17 C133 C134 C140 2.4(12)
O17 C133 C138 C137 179.3(7)
O17 C133 C138 C139 -6.5(11)
O18 Al5 N5 C139 -97.2(5)
O18 Al5 N5 C154 23.2(5)
O18 Al5 N5 C163 142.0(4)
O18 Al5 O16 C131 -118.6(8)
O18 Al5 O17 C133 112.8(7)
O18 Al5 O19 C164 -101.9(5)
O18 C148 C149 C150 179.6(8)
O18 C148 C149 C155 0.5(12)
O18 C148 C153 C152 179.8(9)
O18 C148 C153 C154 -3.2(11)
O19 Al5 N5 C139 146.4(5)
O19 Al5 N5 C154 -93.2(5)
O19 Al5 N5 C163 25.6(4)
O19 Al5 O16 C131 -2.1(8)
O19 Al5 O17 C133 -65.0(8)
O19 Al5 O18 C148 107.4(6)
O20 Al6 N6 C172 121(2)
O20 Al6 N6 C187 -120(2)
O20 Al6 N6 C196 -1(2)
O20 Al6 O21 C166 -151.3(7)
O20 Al6 O22 C181 -155.8(6)
O20 Al6 O23 C197 166.0(6)
O21 Al6 N6 C172 23.7(5)
O21 Al6 N6 C187 142.6(5)
O21 Al6 N6 C196 -98.2(4)
O21 Al6 O20 C164 111.2(8)
O21 Al6 O22 C181 -64.8(7)
O21 Al6 O23 C197 74.2(6)
O21 C166 C167 C168 -175.1(9)
O21 C166 C167 C173 2.9(15)
O21 C166 C171 C170 175.8(8)
O21 C166 C171 C172 -8.3(12)
O22 Al6 N6 C172 -97.1(5)
O22 Al6 N6 C187 21.8(5)
O22 Al6 N6 C196 141.0(4)
O22 Al6 O20 C164 -128.1(8)
O22 Al6 O21 C166 116.9(7)
O22 Al6 O23 C197 -100.9(6)
O22 C181 C182 C183 178.6(6)
O22 C181 C182 C188 -1.1(10)
O22 C181 C186 C185 -178.2(6)
O22 C181 C186 C187 -2.4(10)
O23 Al6 N6 C172 145.4(5)
O23 Al6 N6 C187 -95.7(4)
O23 Al6 N6 C196 23.5(4)
O23 Al6 O20 C164 -10.2(8)
O23 Al6 O21 C166 -58.1(8)
O23 Al6 O22 C181 110.4(6)
O24 Al4 N4 C106 144(3)
O24 Al4 N4 C121 -94(3)
O24 Al4 N4 C130 25(4)
O24 Al4 O13 C100 -153.0(7)
O24 Al4 O14 C115 -164.4(7)
O24 Al4 O15 C131 163.0(5)
C1 C2 C3 C4 0.6(11)
C1 C2 C8 C9 174.1(7)
C1 C2 C8 C10 57.4(9)
C1 C2 C8 C11 -64.8(10)
C1 C6 C7 N1 52.8(10)
C2 C1 C6 C5 -3.5(12)
C2 C1 C6 C7 172.8(7)
C2 C3 C4 C5 -3.6(12)
C2 C3 C4 C12 180.0(7)
C3 C2 C8 C9 -4.0(11)
C3 C2 C8 C10 -120.7(8)
C3 C2 C8 C11 117.0(8)
C3 C4 C5 C6 3.0(11)
C3 C4 C12 C13 115.8(12)
C3 C4 C12 C14 -132.6(10)
C3 C4 C12 C15 -18.9(16)
C4 C5 C6 C1 0.4(12)
C4 C5 C6 C7 -175.9(7)
C5 C4 C12 C13 -60.6(13)
C5 C4 C12 C14 51.0(11)
C5 C4 C12 C15 164.7(13)
C5 C6 C7 N1 -130.8(7)
C6 C1 C2 C3 2.9(11)
C6 C1 C2 C8 -175.4(7)
C7 N1 C22 C21 63.7(8)
C7 N1 C31 C32 -152.4(5)
C7 N1 C31 C33 79.1(8)
C8 C2 C3 C4 178.9(7)
C12 C4 C5 C6 179.4(7)
C16 C17 C18 C19 -2.2(10)
C16 C17 C23 C24 -61.1(9)
C16 C17 C23 C25 177.7(6)
C16 C17 C23 C26 60.6(8)
C16 C21 C22 N1 53.8(9)
C17 C16 C21 C20 -1.9(10)
C17 C16 C21 C22 172.6(6)
C17 C18 C19 C20 2.2(10)
C17 C18 C19 C27 179.7(6)
C18 C17 C23 C24 120.9(7)
C18 C17 C23 C25 -0.3(9)
C18 C17 C23 C26 -117.4(7)
C18 C19 C20 C21 -2.0(10)
C18 C19 C27 C28 165.3(7)
C18 C19 C27 C29 -76.0(9)
C18 C19 C27 C30 43.8(9)
C19 C20 C21 C16 1.9(10)
C19 C20 C21 C22 -172.8(6)
C20 C19 C27 C28 -17.3(10)
C20 C19 C27 C29 101.4(8)
C20 C19 C27 C30 -138.8(8)
C20 C21 C22 N1 -131.6(6)
C21 C16 C17 C18 1.9(9)
C21 C16 C17 C23 -176.2(6)
C22 N1 C7 C6 179.4(7)
C22 N1 C31 C32 86.2(6)
C22 N1 C31 C33 -42.3(8)
C23 C17 C18 C19 175.9(6)
C27 C19 C20 C21 -179.4(6)
C31 N1 C7 C6 57.2(8)
C31 N1 C22 C21 -173.9(6)
C33 C31 C32 O3 156.3(6)
C33 C31 C32 O4 -26.0(9)
C34 C35 C36 C37 1.1(12)
C34 C35 C41 C42 -63.0(9)
C34 C35 C41 C43 178.4(8)
C34 C35 C41 C44 57.7(10)
C34 C39 C40 N2 51.1(10)
C35 C34 C39 C38 -1.4(12)
C35 C34 C39 C40 179.5(7)
C35 C36 C37 C38 -1.6(12)
C35 C36 C37 C45 177.2(8)
C36 C35 C41 C42 116.0(8)
C36 C35 C41 C43 -2.6(11)
C36 C35 C41 C44 -123.3(8)
C36 C37 C38 C39 0.5(12)
C36 C37 C45 C46 -176.4(8)
C36 C37 C45 C47 -54.9(11)
C36 C37 C45 C48 63.2(10)
C37 C38 C39 C34 0.9(12)
C37 C38 C39 C40 -180.0(8)
C38 C37 C45 C46 2.3(12)
C38 C37 C45 C47 123.9(9)
C38 C37 C45 C48 -118.1(9)
C38 C39 C40 N2 -128.0(8)
C39 C34 C35 C36 0.4(12)
C39 C34 C35 C41 179.4(8)
C40 N2 C55 C54 58.9(8)
C40 N2 C64 C65 -152.2(5)
C40 N2 C64 C66 79.8(8)
C41 C35 C36 C37 -177.9(8)
C45 C37 C38 C39 -178.3(8)
C49 C50 C51 C52 1.8(12)
C49 C50 C56 C57 -178.9(7)
C49 C50 C56 C58 -61.3(10)
C49 C50 C56 C59 60.2(10)
C49 C54 C55 N2 53.4(9)
C50 C49 C54 C53 2.2(11)
C50 C49 C54 C55 178.6(7)
C50 C51 C52 C53 1.5(12)
C50 C51 C52 C60 -178.3(8)
C51 C50 C56 C57 2.9(11)
C51 C50 C56 C58 120.4(8)
C51 C50 C56 C59 -118.1(8)
C51 C52 C53 C54 -3.1(12)
C51 C52 C60 C61 -0.1(12)
C51 C52 C60 C62 -120.5(10)
C51 C52 C60 C63 119.7(9)
C52 C53 C54 C49 1.3(12)
C52 C53 C54 C55 -175.0(7)
C53 C52 C60 C61 -179.9(8)
C53 C52 C60 C62 59.7(11)
C53 C52 C60 C63 -60.1(11)
C53 C54 C55 N2 -130.3(7)
C54 C49 C50 C51 -3.7(11)
C54 C49 C50 C56 178.0(7)
C55 N2 C40 C39 178.5(6)
C55 N2 C64 C65 83.7(7)
C55 N2 C64 C66 -44.3(8)
C56 C50 C51 C52 -179.8(8)
C60 C52 C53 C54 176.7(8)
C64 N2 C40 C39 54.4(8)
C64 N2 C55 C54 -176.2(6)
C66 C64 C65 O7 154.4(6)
C66 C64 C65 O8 -30.7(9)
C67 C68 C69 C70 -2.0(11)
C67 C68 C74 C75 54.1(9)
C67 C68 C74 C76 -67.1(9)
C67 C68 C74 C77 173.1(7)
C67 C72 C73 N3 53.9(9)
C68 C67 C72 C71 -4.8(11)
C68 C67 C72 C73 176.1(6)
C68 C69 C70 C71 -0.5(11)
C68 C69 C70 C78 176.6(7)
C69 C68 C74 C75 -128.5(7)
C69 C68 C74 C76 110.3(8)
C69 C68 C74 C77 -9.4(10)
C69 C70 C71 C72 0.4(11)
C69 C70 C78 C79 169.6(7)
C69 C70 C78 C80 51.2(10)
C69 C70 C78 C81 -68.7(10)
C70 C71 C72 C67 2.2(11)
C70 C71 C72 C73 -178.7(7)
C71 C70 C78 C79 -13.5(11)
C71 C70 C78 C80 -131.8(8)
C71 C70 C78 C81 108.3(10)
C71 C72 C73 N3 -125.2(7)
C72 C67 C68 C69 4.5(10)
C72 C67 C68 C74 -177.9(7)
C73 N3 C88 C87 63.7(8)
C73 N3 C97 C98 -151.0(6)
C73 N3 C97 C99 77.8(8)
C74 C68 C69 C70 -179.6(7)
C78 C70 C71 C72 -176.6(7)
C82 C83 C84 C85 0.7(11)
C82 C83 C89 C90 179.6(6)
C82 C83 C89 C91 -64.2(8)
C82 C83 C89 C92 57.3(9)
C82 C87 C88 N3 52.7(9)
C83 C82 C87 C86 -0.6(11)
C83 C82 C87 C88 174.3(6)
C83 C84 C85 C86 -0.8(12)
C83 C84 C85 C93 179.8(7)
C84 C83 C89 C90 0.1(10)
C84 C83 C89 C91 116.3(7)
C84 C83 C89 C92 -122.2(7)
C84 C85 C86 C87 0.2(12)
C84 C85 C93 C94 -0.9(13)
C84 C85 C93 C95 -118.6(8)
C84 C85 C93 C96 123.6(8)
C85 C86 C87 C82 0.5(11)
C85 C86 C87 C88 -174.4(7)
C86 C85 C93 C94 179.8(9)
C86 C85 C93 C95 62.1(10)
C86 C85 C93 C96 -55.7(11)
C86 C87 C88 N3 -132.4(7)
C87 C82 C83 C84 0.0(10)
C87 C82 C83 C89 -179.5(6)
C88 N3 C73 C72 178.2(6)
C88 N3 C97 C98 86.8(7)
C88 N3 C97 C99 -44.4(8)
C89 C83 C84 C85 -179.7(7)
C93 C85 C86 C87 179.5(7)
C97 N3 C73 C72 55.7(8)
C97 N3 C88 C87 -172.0(6)
C99 C97 C98 O11 159.4(6)
C99 C97 C98 O12 -23.4(9)
C100 C101 C102 C103 -1.5(13)
C100 C101 C107 C108 -64.0(10)
C100 C101 C107 C109 57.2(10)
C100 C101 C107 C110 175.6(9)
C100 C105 C106 N4 53.4(10)
C101 C100 C105 C104 -6.1(13)
C101 C100 C105 C106 179.2(8)
C101 C102 C103 C104 -1.7(14)
C101 C102 C103 C111 177.0(8)
C102 C101 C107 C108 113.2(9)
C102 C101 C107 C109 -125.6(9)
C102 C101 C107 C110 -7.2(12)
C102 C103 C104 C105 1.0(13)
C102 C103 C111 C112 -124.1(10)
C102 C103 C111 C113 120.9(10)
C102 C103 C111 C114 -5.2(14)
C103 C104 C105 C100 2.8(13)
C103 C104 C105 C106 177.5(9)
C104 C103 C111 C112 54.5(12)
C104 C103 C111 C113 -60.4(12)
C104 C103 C111 C114 173.4(10)
C104 C105 C106 N4 -121.3(8)
C105 C100 C101 C102 5.3(12)
C105 C100 C101 C107 -177.3(8)
C106 N4 C121 C120 61.8(7)
C106 N4 C130 C131 -147.7(6)
C106 N4 C130 C132 82.1(7)
C107 C101 C102 C103 -178.8(9)
C111 C103 C104 C105 -177.7(8)
C115 C116 C117 C118 2.0(12)
C115 C116 C122 C123 -179.3(7)
C115 C116 C122 C124 -62.0(10)
C115 C116 C122 C125 59.2(10)
C115 C120 C121 N4 48.4(9)
C116 C115 C120 C119 3.3(11)
C116 C115 C120 C121 179.3(7)
C116 C117 C118 C119 3.1(13)
C116 C117 C118 C126 -177.9(10)
C117 C116 C122 C123 3.8(11)
C117 C116 C122 C124 121.1(8)
C117 C116 C122 C125 -117.7(8)
C117 C118 C119 C120 -5.1(12)
C117 C118 C126 C127 -1.3(19)
C117 C118 C126 C128 -142.6(14)
C117 C118 C126 C129 112.4(10)
C118 C119 C120 C115 2.1(12)
C118 C119 C120 C121 -173.9(7)
C119 C118 C126 C127 177.7(12)
C119 C118 C126 C128 36.4(19)
C119 C118 C126 C129 -68.6(13)
C119 C120 C121 N4 -135.7(7)
C120 C115 C116 C117 -5.2(11)
C120 C115 C116 C122 177.7(7)
C121 N4 C106 C105 177.1(6)
C121 N4 C130 C131 86.5(6)
C121 N4 C130 C132 -43.7(8)
C122 C116 C117 C118 179.0(8)
C126 C118 C119 C120 175.8(10)
C130 N4 C106 C105 51.6(8)
C130 N4 C121 C120 -172.4(6)
C132 C130 C131 O15 152.8(6)
C132 C130 C131 O16 -30.3(9)
C133 C134 C135 C136 -3.3(15)
C133 C134 C140 C141 56.3(11)
C133 C134 C140 C142 -66.0(12)
C133 C134 C140 C143 174.9(9)
C133 C138 C139 N5 53.3(9)
C134 C133 C138 C137 -0.5(12)
C134 C133 C138 C139 173.7(7)
C134 C135 C136 C137 3.5(16)
C134 C135 C136 C144 -174.9(9)
C135 C134 C140 C141 -123.0(10)
C135 C134 C140 C142 114.7(10)
C135 C134 C140 C143 -4.4(15)
C135 C136 C137 C138 -2.1(14)
C135 C136 C144 C145 167.6(11)
C135 C136 C144 C146 49.0(15)
C135 C136 C144 C147 -68.3(13)
C136 C137 C138 C133 0.8(13)
C136 C137 C138 C139 -173.4(8)
C137 C136 C144 C145 -10.7(15)
C137 C136 C144 C146 -129.2(12)
C137 C136 C144 C147 113.4(12)
C137 C138 C139 N5 -132.6(8)
C138 C133 C134 C135 1.6(12)
C138 C133 C134 C140 -177.7(8)
C139 N5 C154 C153 63.7(8)
C139 N5 C163 C164 -153.4(6)
C139 N5 C163 C165 78.8(9)
C140 C134 C135 C136 176.0(10)
C144 C136 C137 C138 176.3(9)
C148 C149 C150 C151 1.8(15)
C148 C149 C155 C156 176.0(8)
C148 C149 C155 C157 -64.9(10)
C148 C149 C155 C158 56.1(10)
C148 C153 C154 N5 53.3(10)
C149 C148 C153 C152 -3.3(13)
C149 C148 C153 C154 173.7(7)
C149 C150 C151 C152 -5.5(19)
C149 C150 C151 C159 -178.8(13)
C150 C149 C155 C156 -3.1(13)
C150 C149 C155 C157 116.1(10)
C150 C149 C155 C158 -123.0(10)
C150 C151 C152 C153 4.9(19)
C150 C151 C159 C160 55.8(16)
C150 C151 C159 C161 -56(2)
C150 C151 C159 C162 159(2)
C151 C152 C153 C148 -0.6(17)
C151 C152 C153 C154 -177.6(11)
C152 C151 C159 C160 -116.9(17)
C152 C151 C159 C161 131.0(15)
C152 C151 C159 C162 -14(3)
C152 C153 C154 N5 -129.8(9)
C153 C148 C149 C150 2.7(12)
C153 C148 C149 C155 -176.5(8)
C154 N5 C139 C138 178.6(6)
C154 N5 C163 C164 85.1(7)
C154 N5 C163 C165 -42.7(9)
C155 C149 C150 C151 -179.1(10)
C159 C151 C152 C153 177.5(14)
C163 N5 C139 C138 56.0(8)
C163 N5 C154 C153 -173.0(7)
C165 C163 C164 O19 159.1(7)
C165 C163 C164 O20 -23.9(10)
C166 C167 C168 C169 -2.2(17)
C166 C167 C173 C174 -66.4(13)
C166 C167 C173 C175 55.2(15)
C166 C167 C173 C176 172.6(12)
C166 C171 C172 N6 53.4(10)
C167 C166 C171 C170 -5.3(13)
C167 C166 C171 C172 170.7(8)
C167 C168 C169 C170 -2.1(16)
C167 C168 C169 C177 -179.5(10)
C168 C167 C173 C174 111.5(12)
C168 C167 C173 C175 -126.9(12)
C168 C167 C173 C176 -9.4(19)
C168 C169 C170 C171 2.9(14)
C168 C169 C177 C178 -133.9(11)
C168 C169 C177 C179 108.3(11)
C168 C169 C177 C180 -7.0(15)
C169 C170 C171 C166 0.8(14)
C169 C170 C171 C172 -175.1(8)
C170 C169 C177 C178 48.7(13)
C170 C169 C177 C179 -69.0(12)
C170 C169 C177 C180 175.7(10)
C170 C171 C172 N6 -130.6(8)
C171 C166 C167 C168 5.9(14)
C171 C166 C167 C173 -176.0(10)
C172 N6 C187 C186 62.5(8)
C172 N6 C196 C197 -152.3(6)
C172 N6 C196 C198 77.8(8)
C173 C167 C168 C169 179.7(12)
C177 C169 C170 C171 -179.6(9)
C181 C182 C183 C184 -1.6(10)
C181 C182 C188 C189 177.5(7)
C181 C182 C188 C190 61.0(9)
C181 C182 C188 C191 -59.5(9)
C181 C186 C187 N6 56.4(9)
C182 C181 C186 C185 -1.0(10)
C182 C181 C186 C187 174.9(6)
C182 C183 C184 C185 1.3(10)
C182 C183 C184 C192 -180.0(6)
C183 C182 C188 C189 -2.2(10)
C183 C182 C188 C190 -118.7(7)
C183 C182 C188 C191 120.9(7)
C183 C184 C185 C186 -0.8(10)
C183 C184 C192 C193 49.9(9)
C183 C184 C192 C194 -68.5(9)
C183 C184 C192 C195 171.4(7)
C184 C185 C186 C181 0.7(10)
C184 C185 C186 C187 -175.2(6)
C185 C184 C192 C193 -131.5(8)
C185 C184 C192 C194 110.2(9)
C185 C184 C192 C195 -10.0(10)
C185 C186 C187 N6 -127.6(6)
C186 C181 C182 C183 1.4(10)
C186 C181 C182 C188 -178.3(6)
C187 N6 C172 C171 -176.2(7)
C187 N6 C196 C197 86.7(7)
C187 N6 C196 C198 -43.1(8)
C188 C182 C183 C184 178.1(7)
C192 C184 C185 C186 -179.5(6)
C196 N6 C172 C171 60.9(9)
C196 N6 C187 C186 -174.4(6)
C198 C196 C197 O23 157.3(7)
C198 C196 C197 O24 -26.2(9)
C199 C200 C201 C202 -177.9(16)
C199 C200 C205 C204 178.1(15)
C200 C201 C202 C203 0.0
C201 C200 C205 C204 0.0
C201 C202 C203 C204 0.0
C202 C203 C204 C205 0.0
C203 C204 C205 C200 0.0
C205 C200 C201 C202 0.0
C206 C207 C208 C209 -172(2)
C206 C207 C212 C211 179.6(13)
C207 C208 C209 C210 -10(4)
C208 C207 C212 C211 3(2)
C208 C209 C210 C211 8(4)
C209 C210 C211 C212 0(2)
C210 C211 C212 C207 -5(2)
C212 C207 C208 C209 4(3)
C213 C214 C215 C216 177(2)
C213 C214 C219 C218 -177.7(15)
C214 C215 C216 C217 0.0
C215 C214 C219 C218 0.0
C215 C216 C217 C218 0.0
C216 C217 C218 C219 0.0
C217 C218 C219 C214 0.0
C219 C214 C215 C216 0.0
C221 C222 C223 C224 -179.6(12)
C221 C222 C227 C226 179.6(13)
C222 C223 C224 C225 0.0
C223 C222 C227 C226 0.0
C223 C224 C225 C226 0.0
C224 C225 C226 C227 0.0
C225 C226 C227 C222 0.0
C227 C222 C223 C224 0.0
C228 C229 C230 C231 -177.6(11)
C228 C229 C234 C233 177.5(11)
C235 C236 C237 C238 0.0
C236 C235 C240 C239 0.0
C236 C237 C238 C239 0.0
C237 C238 C239 C240 0.0
C238 C239 C240 C235 0.0
C240 C235 C236 C237 0.0
C241 C235 C236 C237 179.9(16)
C241 C235 C240 C239 -179.9(15)
